data_7105071
loop_
_publ_author_name
'Zhou, Binbin'
'Denning, Mark S.'
'Chapman, Thomas A. D.'
'McGrady, John E.'
'Goicoechea, Jose M.'

_publ_section_title
;
 [Pb9CdCdPb9]6-: a Zintl cluster anion with an unsupported
 cadmium--cadmium bond
;
_journal_coden_ASTM CHCOFS
_journal_issue 46
_journal_name_full
;
 Chemical Communications (Cambridge, United Kingdom)
;
_journal_page_first 7221
_journal_page_last 7223
_journal_paper_doi 10.1039/b917185a
_journal_year 2009
_chemical_formula_moiety '9(C18 H36 K N2 O6), 1.5(Pb18 Cd2), 3(C2 H8 N2)'
_chemical_formula_sum 'C168 H348 Cd3 K9 N24 O54 Pb27'
_chemical_formula_weight 9851.93
_chemical_melting_point ?
_chemical_name_systematic '[K-(2,2,2-crypt)]6[Pb9CdCdPb9]*2en'
_space_group_IT_number 14
_symmetry_cell_setting monoclinic
_symmetry_space_group_name_Hall '-P 2ybc'
_symmetry_space_group_name_H-M 'P 1 21/c 1'
_atom_sites_solution_hydrogens geom
_atom_sites_solution_primary direct
_atom_sites_solution_secondary difmap
_audit_creation_method SHELXL-97
_cell_angle_alpha 90.00
_cell_angle_beta 103.3206(1)
_cell_angle_gamma 90.00
_cell_formula_units_Z 4
_cell_length_a 23.44850(10)
_cell_length_b 26.73970(10)
_cell_length_c 43.1335(2)
_cell_measurement_reflns_used 371890
_cell_measurement_temperature 150(2)
_cell_measurement_theta_max 27.485
_cell_measurement_theta_min 5.097
_cell_volume 26317.29(19)
_computing_cell_refinement
;
KappaCCD software "DENZO" (Otwinowski & Minor, 1996)
;
_computing_data_collection
;
KappaCCD software "Collect" (Nonius, 2000)
;
_computing_data_reduction
;
KappaCCD software "DENZO" (Otwinowski & Minor, 1996)
;
_computing_molecular_graphics 'WinGX (Farrugia, 2005)'
_computing_publication_material 'XCIF (Sheldrick, 2001)'
_computing_structure_refinement 'SHELXL-97 (Sheldrick, 1997)'
_computing_structure_solution 'SHELXS-97 (Sheldrick, 1990)'
_diffrn_ambient_temperature 150(2)
_diffrn_measured_fraction_theta_full 0.942
_diffrn_measured_fraction_theta_max 0.942
_diffrn_measurement_device_type 'Nonius KappaCCD'
_diffrn_measurement_method 'omega scans'
_diffrn_radiation_monochromator graphite
_diffrn_radiation_source 'fine-focus sealed tube'
_diffrn_radiation_type MoK\a
_diffrn_radiation_wavelength 0.71073
_diffrn_reflns_av_R_equivalents 0.0515
_diffrn_reflns_av_sigmaI/netI 0.0838
_diffrn_reflns_limit_h_max 27
_diffrn_reflns_limit_h_min -27
_diffrn_reflns_limit_k_max 31
_diffrn_reflns_limit_k_min -31
_diffrn_reflns_limit_l_max 51
_diffrn_reflns_limit_l_min -51
_diffrn_reflns_number 78794
_diffrn_reflns_theta_full 25.00
_diffrn_reflns_theta_max 25.00
_diffrn_reflns_theta_min 5.11
_exptl_absorpt_coefficient_mu 17.641
_exptl_absorpt_correction_T_max 0.4175
_exptl_absorpt_correction_T_min 0.2260
_exptl_absorpt_correction_type multi-scan
_exptl_absorpt_process_details 'DENZO/SCALEPACK (Otwinowski & Minor, 1997)'
_exptl_crystal_colour black
_exptl_crystal_density_diffrn 2.487
_exptl_crystal_density_meas ?
_exptl_crystal_density_method .
_exptl_crystal_description plate
_exptl_crystal_F_000 17940
_exptl_crystal_size_max 0.12
_exptl_crystal_size_mid 0.10
_exptl_crystal_size_min 0.06
_refine_diff_density_max 2.022
_refine_diff_density_min -1.959
_refine_diff_density_rms 0.244
_refine_ls_extinction_method none
_refine_ls_goodness_of_fit_ref 1.025
_refine_ls_hydrogen_treatment constr
_refine_ls_matrix_type full
_refine_ls_number_parameters 2566
_refine_ls_number_reflns 43674
_refine_ls_number_restraints 165
_refine_ls_restrained_S_all 1.027
_refine_ls_R_factor_all 0.0964
_refine_ls_R_factor_gt 0.0489
_refine_ls_shift/su_max 0.012
_refine_ls_shift/su_mean 0.000
_refine_ls_structure_factor_coef Fsqd
_refine_ls_weighting_details 'calc w=1/[\s^2^(Fo^2^)+(0.0460P)^2^+0.0000P] where P=(Fo^2^+2Fc^2^)/3'
_refine_ls_weighting_scheme calc
_refine_ls_wR_factor_gt 0.0944
_refine_ls_wR_factor_ref 0.1036
_reflns_number_gt 28727
_reflns_number_total 43674
_reflns_threshold_expression >2sigma(I)
_cod_data_source_file b917185a.txt
_cod_data_source_block p21c
_cod_depositor_comments
;
The following automatic conversions were performed:
'_symmetry_cell_setting' value 'Monoclinic' changed to 'monoclinic'
according to '/home/saulius/struct/CIF-dictionaries/cif_core.dic'
dictionary named 'cif_core.dic' version 2.4.1 from 2010-06-29.

Automatic conversion script
Id: cif_fix_enum 1527 2010-12-29 10:47:43Z saulius 

The following automatic conversions were performed:

'_chemical_melting_point' value 'not measured' was changed to '?' -
the value is undefined or not given.

Automatic conversion script
Id: cif_fix_values 1646 2011-03-28 12:23:43Z adriana 

The following automatic conversions were performed:

data name '_atom_site_symetry_multiplicity' was replaced with
'_atom_site_symmetry_multiplicity' as specified in the replacement
file 'data/replacement-values/replacement_tags.lst'.

Automatic conversion script
Id: cif_correct_tags 9268 2022-04-12 08:56:07Z antanas 
;
_cod_original_sg_symbol_H-M P2(1)/c
_cod_database_code 7105071

loop_
_symmetry_equiv_pos_as_xyz
'x, y, z'
'-x, y+1/2, -z+1/2'
'-x, -y, -z'
'x, -y-1/2, z-1/2'

loop_
_atom_site_label
_atom_site_type_symbol
_atom_site_fract_x
_atom_site_fract_y
_atom_site_fract_z
_atom_site_U_iso_or_equiv
_atom_site_adp_type
_atom_site_occupancy
_atom_site_symmetry_multiplicity
_atom_site_calc_flag
_atom_site_refinement_flags
_atom_site_disorder_assembly
_atom_site_disorder_group
K1 K 0.83143(11) 0.27005(9) 0.15453(7) 0.0313(7) Uani 1 1 d . . .
K2 K 0.35565(11) 0.29215(9) 0.18142(6) 0.0314(7) Uani 1 1 d . . .
K3 K 0.84487(10) 0.81757(9) 0.23548(7) 0.0314(7) Uani 1 1 d . . .
K4 K 0.36700(11) 0.71700(9) 0.14742(6) 0.0308(7) Uani 1 1 d . . .
K5 K 0.10375(10) 0.60325(9) 0.18089(6) 0.0265(6) Uani 1 1 d . . .
K6 K 0.41989(11) 0.51163(9) 0.85140(6) 0.0327(7) Uani 1 1 d . . .
K7 K 0.03766(12) 0.79699(10) 0.99680(7) 0.0416(8) Uani 1 1 d . . .
K8 K 0.22880(13) 0.07117(12) 0.97747(7) 0.0504(9) Uani 1 1 d . . .
K9 K 0.49721(13) 0.77074(11) 0.01546(7) 0.0512(9) Uani 1 1 d . . .
Pb1 Pb 0.00421(2) 0.994622(19) 0.168098(13) 0.04079(14) Uani 1 1 d . . .
Pb2 Pb 0.09327(2) 0.909897(17) 0.164153(12) 0.03489(13) Uani 1 1 d . . .
Pb3 Pb 0.10845(2) 0.984260(18) 0.226950(12) 0.03412(13) Uani 1 1 d . . .
Pb4 Pb 0.08373(2) 1.084838(17) 0.180451(14) 0.04264(15) Uani 1 1 d . . .
Pb5 Pb 0.06890(2) 1.010323(18) 0.115462(12) 0.03645(14) Uani 1 1 d . . .
Pb6 Pb 0.21523(2) 0.936647(16) 0.206937(12) 0.02959(12) Uani 1 1 d . . .
Pb7 Pb 0.208573(19) 1.053941(16) 0.218448(12) 0.03260(13) Uani 1 1 d . . .
Pb8 Pb 0.17736(2) 1.075120(17) 0.141985(12) 0.03514(14) Uani 1 1 d . . .
Pb9 Pb 0.18547(2) 0.954305(17) 0.131009(12) 0.03153(12) Uani 1 1 d . . .
Cd1 Cd 0.28162(4) 1.01277(3) 0.17344(2) 0.0327(2) Uani 1 1 d . . .
Cd11 Cd 0.39244(4) 1.02631(3) 0.16725(2) 0.0319(2) Uani 1 1 d . . .
Pb11 Pb 0.66895(2) 1.043472(19) 0.168191(14) 0.04371(15) Uani 1 1 d . . .
Pb12 Pb 0.56268(2) 1.05985(2) 0.112428(13) 0.04561(15) Uani 1 1 d . . .
Pb13 Pb 0.58420(2) 1.124256(17) 0.180707(13) 0.03620(14) Uani 1 1 d . . .
Pb14 Pb 0.608835(19) 1.015818(17) 0.221681(12) 0.03277(13) Uani 1 1 d . . .
Pb15 Pb 0.58591(2) 0.953052(18) 0.152506(13) 0.03912(14) Uani 1 1 d . . .
Pb16 Pb 0.46007(2) 1.106053(16) 0.138487(12) 0.03181(13) Uani 1 1 d . . .
Pb17 Pb 0.493950(19) 1.077201(16) 0.212878(11) 0.02797(12) Uani 1 1 d . . .
Pb18 Pb 0.495705(19) 0.959046(16) 0.194143(12) 0.03155(13) Uani 1 1 d . . .
Pb19 Pb 0.46174(2) 0.990340(17) 0.119710(12) 0.03532(14) Uani 1 1 d . . .
Pb21 Pb 0.33069(2) 0.45614(2) 0.001633(13) 0.04236(15) Uani 1 1 d . . .
Pb22 Pb 0.23708(2) 0.378018(17) 0.005765(12) 0.03700(14) Uani 1 1 d . . .
Pb23 Pb 0.22632(2) 0.45670(2) -0.056689(12) 0.04104(14) Uani 1 1 d . . .
Pb24 Pb 0.26153(2) 0.554218(18) -0.007497(12) 0.03567(13) Uani 1 1 d . . .
Pb25 Pb 0.272877(19) 0.476111(16) 0.056603(11) 0.02872(12) Uani 1 1 d . . .
Pb26 Pb 0.11889(2) 0.414353(17) -0.035702(12) 0.03302(13) Uani 1 1 d . . .
Pb27 Pb 0.13411(2) 0.531866(18) -0.044144(12) 0.03556(13) Uani 1 1 d . . .
Pb28 Pb 0.168088(19) 0.545855(16) 0.031819(11) 0.02860(12) Uani 1 1 d . . .
Pb29 Pb 0.150866(19) 0.427847(16) 0.041092(11) 0.02818(12) Uani 1 1 d . . .
Cd21 Cd 0.05652(4) 0.49167(3) -0.00126(2) 0.0347(2) Uani 1 1 d . . .
C101 C 0.7583(6) 0.1487(5) 0.1303(4) 0.053(4) Uani 1 1 d . . .
H10A H 0.7319 0.1252 0.1161 0.063 Uiso 1 1 calc R . .
H10B H 0.7539 0.1427 0.1523 0.063 Uiso 1 1 calc R . .
C102 C 0.8204(6) 0.1369(5) 0.1291(3) 0.051(4) Uani 1 1 d . . .
H10C H 0.8295 0.1018 0.1359 0.062 Uiso 1 1 calc R . .
H10D H 0.8247 0.1402 0.1069 0.062 Uiso 1 1 calc R . .
C103 C 0.9202(6) 0.1627(5) 0.1457(4) 0.061(5) Uani 1 1 d . . .
H10E H 0.9235 0.1744 0.1244 0.073 Uiso 1 1 calc R . .
H10F H 0.9306 0.1268 0.1476 0.073 Uiso 1 1 calc R . .
C104 C 0.9608(5) 0.1916(5) 0.1708(4) 0.048(4) Uani 1 1 d . . .
H10G H 0.9556 0.1813 0.1920 0.057 Uiso 1 1 calc R . .
H10H H 1.0018 0.1845 0.1698 0.057 Uiso 1 1 calc R . .
C105 C 0.9890(5) 0.2721(5) 0.1883(4) 0.056(4) Uani 1 1 d . . .
H10I H 1.0294 0.2635 0.1870 0.067 Uiso 1 1 calc R . .
H10J H 0.9848 0.2644 0.2101 0.067 Uiso 1 1 calc R . .
C106 C 0.9786(5) 0.3270(5) 0.1818(4) 0.052(4) Uani 1 1 d . . .
H10K H 1.0094 0.3464 0.1964 0.062 Uiso 1 1 calc R . .
H10L H 0.9814 0.3344 0.1597 0.062 Uiso 1 1 calc R . .
C107 C 0.6831(6) 0.2108(5) 0.1300(3) 0.047(4) Uani 1 1 d . . .
H10M H 0.6560 0.1823 0.1238 0.057 Uiso 1 1 calc R . .
H10N H 0.6649 0.2407 0.1182 0.057 Uiso 1 1 calc R . .
C108 C 0.6915(5) 0.2200(5) 0.1650(3) 0.042(4) Uani 1 1 d . . .
H10O H 0.6529 0.2246 0.1702 0.051 Uiso 1 1 calc R . .
H10P H 0.7108 0.1906 0.1769 0.051 Uiso 1 1 calc R . .
C109 C 0.7276(5) 0.2749(5) 0.2064(3) 0.043(4) Uani 1 1 d . . .
H10Q H 0.7440 0.2464 0.2203 0.052 Uiso 1 1 calc R . .
H10R H 0.6873 0.2814 0.2089 0.052 Uiso 1 1 calc R . .
C110 C 0.7662(7) 0.3219(5) 0.2159(4) 0.059(4) Uani 1 1 d . . .
H11A H 0.7502 0.3502 0.2017 0.070 Uiso 1 1 calc R . .
H11B H 0.7663 0.3317 0.2381 0.070 Uiso 1 1 calc R . .
C111 C 0.8595(6) 0.3537(5) 0.2266(3) 0.051(4) Uani 1 1 d . . .
H11C H 0.8626 0.3562 0.2498 0.062 Uiso 1 1 calc R . .
H11D H 0.8423 0.3852 0.2165 0.062 Uiso 1 1 calc R . .
C112 C 0.9205(6) 0.3451(5) 0.2199(4) 0.053(4) Uani 1 1 d . . .
H11E H 0.9468 0.3725 0.2299 0.063 Uiso 1 1 calc R . .
H11F H 0.9367 0.3135 0.2302 0.063 Uiso 1 1 calc R . .
C113 C 0.7319(6) 0.2052(6) 0.0857(4) 0.061(5) Uani 1 1 d . . .
H11G H 0.6942 0.1903 0.0745 0.073 Uiso 1 1 calc R . .
H11H H 0.7638 0.1869 0.0791 0.073 Uiso 1 1 calc R . .
C114 C 0.7337(8) 0.2615(7) 0.0761(4) 0.080(6) Uani 1 1 d . . .
H11I H 0.7236 0.2647 0.0526 0.096 Uiso 1 1 calc R . .
H11J H 0.7045 0.2807 0.0846 0.096 Uiso 1 1 calc R . .
C115 C 0.7960(10) 0.3316(6) 0.0792(5) 0.103(7) Uani 1 1 d U . .
H11K H 0.8352 0.3339 0.0744 0.123 Uiso 1 1 calc R . .
H11L H 0.7669 0.3386 0.0591 0.123 Uiso 1 1 calc R . .
C116 C 0.7922(11) 0.3672(8) 0.0989(6) 0.138(9) Uani 1 1 d U . .
H11M H 0.7513 0.3686 0.1014 0.165 Uiso 1 1 calc R . .
H11N H 0.8004 0.3993 0.0893 0.165 Uiso 1 1 calc R . .
C117 C 0.8832(6) 0.3888(5) 0.1352(4) 0.056(4) Uani 1 1 d . . .
H11O H 0.8776 0.4228 0.1259 0.067 Uiso 1 1 calc R . .
H11P H 0.9116 0.3706 0.1255 0.067 Uiso 1 1 calc R . .
C118 C 0.9049(6) 0.3917(5) 0.1703(4) 0.055(4) Uani 1 1 d . . .
H11Q H 0.8740 0.4069 0.1795 0.066 Uiso 1 1 calc R . .
H11R H 0.9394 0.4141 0.1752 0.066 Uiso 1 1 calc R . .
C201 C 0.2749(6) 0.2424(5) 0.1028(3) 0.048(4) Uani 1 1 d . . .
H20A H 0.3090 0.2208 0.1024 0.058 Uiso 1 1 calc R . .
H20B H 0.2506 0.2445 0.0809 0.058 Uiso 1 1 calc R . .
C202 C 0.2386(5) 0.2181(4) 0.1245(3) 0.038(4) Uani 1 1 d . . .
H20C H 0.2031 0.2385 0.1239 0.046 Uiso 1 1 calc R . .
H20D H 0.2257 0.1844 0.1163 0.046 Uiso 1 1 calc R . .
C203 C 0.3137(5) 0.1739(4) 0.1614(3) 0.039(4) Uani 1 1 d . . .
H20E H 0.3487 0.1840 0.1538 0.047 Uiso 1 1 calc R . .
H20F H 0.2962 0.1440 0.1493 0.047 Uiso 1 1 calc R . .
C204 C 0.3306(5) 0.1622(4) 0.1967(3) 0.041(4) Uani 1 1 d . . .
H20G H 0.2960 0.1498 0.2039 0.050 Uiso 1 1 calc R . .
H20H H 0.3612 0.1360 0.2009 0.050 Uiso 1 1 calc R . .
C205 C 0.3796(6) 0.1960(4) 0.2458(3) 0.048(4) Uani 1 1 d . . .
H20I H 0.4177 0.1792 0.2471 0.057 Uiso 1 1 calc R . .
H20J H 0.3546 0.1736 0.2553 0.057 Uiso 1 1 calc R . .
C206 C 0.3888(6) 0.2447(5) 0.2635(3) 0.047(4) Uani 1 1 d . . .
H20K H 0.3501 0.2588 0.2642 0.056 Uiso 1 1 calc R . .
H20L H 0.4103 0.2381 0.2857 0.056 Uiso 1 1 calc R . .
C207 C 0.2468(6) 0.3291(5) 0.1093(3) 0.046(4) Uani 1 1 d . . .
H20M H 0.2139 0.3130 0.1163 0.055 Uiso 1 1 calc R . .
H20N H 0.2333 0.3368 0.0863 0.055 Uiso 1 1 calc R . .
C208 C 0.2616(6) 0.3772(4) 0.1272(3) 0.041(4) Uani 1 1 d . . .
H20O H 0.2946 0.3937 0.1205 0.049 Uiso 1 1 calc R . .
H20P H 0.2274 0.3999 0.1222 0.049 Uiso 1 1 calc R . .
C209 C 0.2899(5) 0.4126(4) 0.1782(3) 0.037(3) Uani 1 1 d . . .
H20Q H 0.2564 0.4359 0.1722 0.044 Uiso 1 1 calc R . .
H20R H 0.3247 0.4289 0.1733 0.044 Uiso 1 1 calc R . .
C210 C 0.3015(5) 0.4015(4) 0.2131(3) 0.032(3) Uani 1 1 d . . .
H21A H 0.3085 0.4330 0.2254 0.038 Uiso 1 1 calc R . .
H21B H 0.2670 0.3847 0.2180 0.038 Uiso 1 1 calc R . .
C211 C 0.3630(6) 0.3584(5) 0.2548(3) 0.047(4) Uani 1 1 d . . .
H21C H 0.3310 0.3374 0.2592 0.056 Uiso 1 1 calc R . .
H21D H 0.3647 0.3896 0.2674 0.056 Uiso 1 1 calc R . .
C212 C 0.4183(6) 0.3319(5) 0.2647(3) 0.058(5) Uani 1 1 d . . .
H21E H 0.4264 0.3269 0.2881 0.069 Uiso 1 1 calc R . .
H21F H 0.4498 0.3534 0.2603 0.069 Uiso 1 1 calc R . .
C213 C 0.3394(6) 0.3097(5) 0.0952(3) 0.048(4) Uani 1 1 d . . .
H21G H 0.3461 0.3461 0.0984 0.058 Uiso 1 1 calc R . .
H21H H 0.3228 0.3038 0.0722 0.058 Uiso 1 1 calc R . .
C214 C 0.3969(6) 0.2830(7) 0.1050(4) 0.068(5) Uani 1 1 d . . .
H21I H 0.3916 0.2477 0.0980 0.081 Uiso 1 1 calc R . .
H21J H 0.4253 0.2985 0.0941 0.081 Uiso 1 1 calc R . .
C215 C 0.4793(6) 0.2636(7) 0.1500(5) 0.091(7) Uani 1 1 d . . .
H21K H 0.5090 0.2878 0.1464 0.110 Uiso 1 1 calc R . .
H21L H 0.4837 0.2324 0.1384 0.110 Uiso 1 1 calc R . .
C216 C 0.4886(7) 0.2526(7) 0.1862(6) 0.096(6) Uani 1 1 d U . .
H21M H 0.4582 0.2294 0.1903 0.115 Uiso 1 1 calc R . .
H21N H 0.5277 0.2379 0.1949 0.115 Uiso 1 1 calc R . .
C217 C 0.5120(7) 0.2941(8) 0.2327(5) 0.094(6) Uani 1 1 d U . .
H21O H 0.5526 0.2814 0.2360 0.113 Uiso 1 1 calc R . .
H21P H 0.5143 0.3291 0.2405 0.113 Uiso 1 1 calc R . .
C218 C 0.4820(6) 0.2653(5) 0.2512(4) 0.056(5) Uani 1 1 d . . .
H21Q H 0.5041 0.2662 0.2737 0.067 Uiso 1 1 calc R . .
H21R H 0.4809 0.2301 0.2439 0.067 Uiso 1 1 calc R . .
C301 C 0.9319(5) 0.9310(4) 0.2374(3) 0.035(3) Uani 1 1 d . . .
H30A H 0.9522 0.9214 0.2593 0.042 Uiso 1 1 calc R . .
H30B H 0.9416 0.9665 0.2343 0.042 Uiso 1 1 calc R . .
C302 C 0.9556(6) 0.8995(4) 0.2143(3) 0.043(4) Uani 1 1 d . . .
H30C H 0.9340 0.9067 0.1922 0.052 Uiso 1 1 calc R . .
H30D H 0.9975 0.9071 0.2162 0.052 Uiso 1 1 calc R . .
C303 C 0.9691(8) 0.8178(6) 0.1987(4) 0.076(5) Uani 1 1 d . . .
H30E H 0.9426 0.8225 0.1774 0.092 Uiso 1 1 calc R . .
H30F H 1.0088 0.8291 0.1977 0.092 Uiso 1 1 calc R . .
C304 C 0.9705(6) 0.7662(6) 0.2076(5) 0.082(6) Uani 1 1 d . . .
H30G H 0.9957 0.7621 0.2293 0.098 Uiso 1 1 calc R . .
H30H H 0.9877 0.7462 0.1927 0.098 Uiso 1 1 calc R . .
C305 C 0.9171(6) 0.6976(5) 0.2186(4) 0.066(5) Uani 1 1 d . . .
H30I H 0.9408 0.6960 0.2407 0.080 Uiso 1 1 calc R . .
H30J H 0.9357 0.6760 0.2050 0.080 Uiso 1 1 calc R . .
C306 C 0.8554(6) 0.6810(5) 0.2170(4) 0.064(5) Uani 1 1 d . . .
H30K H 0.8328 0.6833 0.1946 0.076 Uiso 1 1 calc R . .
H30L H 0.8560 0.6454 0.2234 0.076 Uiso 1 1 calc R . .
C307 C 0.8362(5) 0.9470(5) 0.2030(3) 0.050(4) Uani 1 1 d . . .
H30M H 0.8567 0.9368 0.1863 0.060 Uiso 1 1 calc R . .
H30N H 0.8360 0.9840 0.2037 0.060 Uiso 1 1 calc R . .
C308 C 0.7737(5) 0.9282(4) 0.1942(3) 0.040(4) Uani 1 1 d . . .
H30O H 0.7543 0.9342 0.2119 0.048 Uiso 1 1 calc R . .
H30P H 0.7514 0.9460 0.1751 0.048 Uiso 1 1 calc R . .
C309 C 0.7169(5) 0.8563(5) 0.1739(3) 0.048(4) Uani 1 1 d . . .
H30Q H 0.7008 0.8732 0.1533 0.057 Uiso 1 1 calc R . .
H30R H 0.6906 0.8632 0.1883 0.057 Uiso 1 1 calc R . .
C310 C 0.7199(6) 0.8022(6) 0.1688(4) 0.064(5) Uani 1 1 d . . .
H31A H 0.6810 0.7896 0.1574 0.077 Uiso 1 1 calc R . .
H31B H 0.7484 0.7950 0.1556 0.077 Uiso 1 1 calc R . .
C311 C 0.7328(6) 0.7257(5) 0.1957(4) 0.073(6) Uani 1 1 d . . .
H31C H 0.7518 0.7144 0.1787 0.087 Uiso 1 1 calc R . .
H31D H 0.6909 0.7161 0.1897 0.087 Uiso 1 1 calc R . .
C312 C 0.7621(6) 0.7014(5) 0.2271(4) 0.065(5) Uani 1 1 d . . .
H31E H 0.7438 0.7146 0.2439 0.078 Uiso 1 1 calc R . .
H31F H 0.7545 0.6650 0.2254 0.078 Uiso 1 1 calc R . .
C313 C 0.8512(5) 0.9531(4) 0.2604(3) 0.035(3) Uani 1 1 d . . .
H31G H 0.8080 0.9561 0.2550 0.042 Uiso 1 1 calc R . .
H31H H 0.8676 0.9874 0.2619 0.042 Uiso 1 1 calc R . .
C314 C 0.8703(5) 0.9280(4) 0.2927(3) 0.040(4) Uani 1 1 d . . .
H31I H 0.9136 0.9259 0.2989 0.047 Uiso 1 1 calc R . .
H31J H 0.8567 0.9476 0.3090 0.047 Uiso 1 1 calc R . .
C315 C 0.8603(6) 0.8535(5) 0.3203(3) 0.046(4) Uani 1 1 d . . .
H31K H 0.8493 0.8745 0.3369 0.055 Uiso 1 1 calc R . .
H31L H 0.9031 0.8479 0.3264 0.055 Uiso 1 1 calc R . .
C316 C 0.8297(6) 0.8049(5) 0.3185(4) 0.050(4) Uani 1 1 d . . .
H31M H 0.8393 0.7880 0.3395 0.060 Uiso 1 1 calc R . .
H31N H 0.7867 0.8098 0.3121 0.060 Uiso 1 1 calc R . .
C317 C 0.8272(6) 0.7266(5) 0.2951(4) 0.068(5) Uani 1 1 d . . .
H31O H 0.7839 0.7277 0.2904 0.082 Uiso 1 1 calc R . .
H31P H 0.8413 0.7114 0.3164 0.082 Uiso 1 1 calc R . .
C318 C 0.8469(7) 0.6944(5) 0.2701(4) 0.071(6) Uani 1 1 d . . .
H31Q H 0.8903 0.6942 0.2751 0.085 Uiso 1 1 calc R . .
H31R H 0.8339 0.6596 0.2723 0.085 Uiso 1 1 calc R . .
C401 C 0.3969(5) 0.5796(4) 0.1544(4) 0.042(4) Uani 1 1 d . . .
H40A H 0.4203 0.5491 0.1532 0.050 Uiso 1 1 calc R . .
H40B H 0.3550 0.5701 0.1481 0.050 Uiso 1 1 calc R . .
C402 C 0.4103(6) 0.5974(5) 0.1882(3) 0.048(4) Uani 1 1 d . . .
H40C H 0.4041 0.5699 0.2025 0.058 Uiso 1 1 calc R . .
H40D H 0.4517 0.6082 0.1948 0.058 Uiso 1 1 calc R . .
C403 C 0.3821(6) 0.6537(5) 0.2225(3) 0.047(4) Uani 1 1 d . . .
H40E H 0.4234 0.6644 0.2302 0.057 Uiso 1 1 calc R . .
H40F H 0.3749 0.6254 0.2359 0.057 Uiso 1 1 calc R . .
C404 C 0.3420(7) 0.6960(5) 0.2251(4) 0.057(4) Uani 1 1 d . . .
H40G H 0.3012 0.6867 0.2148 0.069 Uiso 1 1 calc R . .
H40H H 0.3439 0.7032 0.2478 0.069 Uiso 1 1 calc R . .
C405 C 0.3274(6) 0.7844(5) 0.2158(4) 0.050(4) Uani 1 1 d . . .
H40I H 0.3380 0.7929 0.2387 0.060 Uiso 1 1 calc R . .
H40J H 0.2846 0.7784 0.2095 0.060 Uiso 1 1 calc R . .
C406 C 0.3432(6) 0.8258(5) 0.1970(3) 0.049(4) Uani 1 1 d . . .
H40K H 0.3235 0.8566 0.2019 0.059 Uiso 1 1 calc R . .
H40L H 0.3860 0.8314 0.2037 0.059 Uiso 1 1 calc R . .
C407 C 0.3785(5) 0.6045(5) 0.0989(3) 0.039(4) Uani 1 1 d . . .
H40M H 0.3857 0.5689 0.0947 0.047 Uiso 1 1 calc R . .
H40N H 0.3954 0.6249 0.0840 0.047 Uiso 1 1 calc R . .
C408 C 0.3125(6) 0.6134(5) 0.0917(3) 0.049(4) Uani 1 1 d . . .
H40O H 0.2946 0.6029 0.0696 0.059 Uiso 1 1 calc R . .
H40P H 0.2950 0.5930 0.1063 0.059 Uiso 1 1 calc R . .
C409 C 0.2400(6) 0.6720(6) 0.0904(4) 0.079(6) Uani 1 1 d . . .
H40Q H 0.2255 0.6554 0.1077 0.095 Uiso 1 1 calc R . .
H40R H 0.2203 0.6563 0.0700 0.095 Uiso 1 1 calc R . .
C410 C 0.2251(6) 0.7257(6) 0.0897(4) 0.079(6) Uani 1 1 d . . .
H41A H 0.2393 0.7425 0.0724 0.095 Uiso 1 1 calc R . .
H41B H 0.1820 0.7298 0.0853 0.095 Uiso 1 1 calc R . .
C411 C 0.2384(7) 0.8016(6) 0.1192(4) 0.083(6) Uani 1 1 d . . .
H41C H 0.2557 0.8189 0.1033 0.100 Uiso 1 1 calc R . .
H41D H 0.1955 0.8070 0.1135 0.100 Uiso 1 1 calc R . .
C412 C 0.2629(6) 0.8214(5) 0.1505(4) 0.066(5) Uani 1 1 d . . .
H41E H 0.2441 0.8039 0.1658 0.079 Uiso 1 1 calc R . .
H41F H 0.2517 0.8571 0.1506 0.079 Uiso 1 1 calc R . .
C413 C 0.4732(6) 0.6157(5) 0.1331(4) 0.056(4) Uani 1 1 d . . .
H41G H 0.4830 0.5854 0.1222 0.068 Uiso 1 1 calc R . .
H41H H 0.4941 0.6134 0.1558 0.068 Uiso 1 1 calc R . .
C414 C 0.4950(6) 0.6617(5) 0.1184(4) 0.058(5) Uani 1 1 d . . .
H41I H 0.5378 0.6593 0.1203 0.070 Uiso 1 1 calc R . .
H41J H 0.4754 0.6642 0.0955 0.070 Uiso 1 1 calc R . .
C415 C 0.5081(6) 0.7487(6) 0.1258(4) 0.063(5) Uani 1 1 d . . .
H41K H 0.4922 0.7550 0.1028 0.076 Uiso 1 1 calc R . .
H41L H 0.5510 0.7438 0.1293 0.076 Uiso 1 1 calc R . .
C416 C 0.4958(7) 0.7912(6) 0.1444(4) 0.071(5) Uani 1 1 d . . .
H41M H 0.5176 0.8210 0.1398 0.085 Uiso 1 1 calc R . .
H41N H 0.5087 0.7836 0.1674 0.085 Uiso 1 1 calc R . .
C417 C 0.4189(8) 0.8474(6) 0.1500(4) 0.074(6) Uani 1 1 d . . .
H41O H 0.4353 0.8758 0.1401 0.089 Uiso 1 1 calc R . .
H41P H 0.4374 0.8475 0.1731 0.089 Uiso 1 1 calc R . .
C418 C 0.3556(8) 0.8543(5) 0.1455(4) 0.080(6) Uani 1 1 d . . .
H41Q H 0.3371 0.8520 0.1225 0.096 Uiso 1 1 calc R . .
H41R H 0.3481 0.8884 0.1527 0.096 Uiso 1 1 calc R . .
C501 C 0.0038(5) 0.5470(5) 0.1094(3) 0.038(3) Uani 1 1 d . . .
H50A H -0.0045 0.5257 0.0901 0.045 Uiso 1 1 calc R . .
H50B H -0.0221 0.5766 0.1048 0.045 Uiso 1 1 calc R . .
C502 C -0.0118(5) 0.5182(5) 0.1363(3) 0.043(4) Uani 1 1 d . . .
H50C H -0.0530 0.5068 0.1298 0.051 Uiso 1 1 calc R . .
H50D H 0.0136 0.4883 0.1412 0.051 Uiso 1 1 calc R . .
C503 C -0.0201(6) 0.5252(5) 0.1901(3) 0.043(4) Uani 1 1 d . . .
H50E H 0.0056 0.4959 0.1965 0.051 Uiso 1 1 calc R . .
H50F H -0.0610 0.5130 0.1832 0.051 Uiso 1 1 calc R . .
C504 C -0.0154(6) 0.5591(5) 0.2179(3) 0.048(4) Uani 1 1 d . . .
H50G H -0.0399 0.5893 0.2117 0.058 Uiso 1 1 calc R . .
H50H H -0.0290 0.5418 0.2352 0.058 Uiso 1 1 calc R . .
C505 C 0.0526(5) 0.6000(4) 0.2579(3) 0.038(3) Uani 1 1 d . . .
H50I H 0.0383 0.5798 0.2738 0.045 Uiso 1 1 calc R . .
H50J H 0.0301 0.6316 0.2544 0.045 Uiso 1 1 calc R . .
C506 C 0.1174(5) 0.6109(5) 0.2697(3) 0.040(3) Uani 1 1 d . . .
H50K H 0.1237 0.6276 0.2907 0.049 Uiso 1 1 calc R . .
H50L H 0.1389 0.5788 0.2728 0.049 Uiso 1 1 calc R . .
C507 C 0.0678(5) 0.6020(5) 0.0918(3) 0.046(4) Uani 1 1 d . . .
H50M H 0.0426 0.5918 0.0711 0.055 Uiso 1 1 calc R . .
H50N H 0.1086 0.6037 0.0892 0.055 Uiso 1 1 calc R . .
C508 C 0.0493(6) 0.6539(5) 0.1000(3) 0.046(4) Uani 1 1 d . . .
H50O H 0.0515 0.6774 0.0826 0.055 Uiso 1 1 calc R . .
H50P H 0.0083 0.6530 0.1022 0.055 Uiso 1 1 calc R . .
C509 C 0.0730(6) 0.7209(5) 0.1364(3) 0.054(4) Uani 1 1 d . . .
H50Q H 0.0318 0.7225 0.1385 0.064 Uiso 1 1 calc R . .
H50R H 0.0771 0.7435 0.1189 0.064 Uiso 1 1 calc R . .
C510 C 0.1127(6) 0.7374(4) 0.1667(3) 0.043(4) Uani 1 1 d . . .
H51A H 0.1541 0.7334 0.1653 0.051 Uiso 1 1 calc R . .
H51B H 0.1058 0.7731 0.1705 0.051 Uiso 1 1 calc R . .
C511 C 0.1337(6) 0.7269(5) 0.2217(3) 0.042(4) Uani 1 1 d . . .
H51C H 0.1220 0.7619 0.2245 0.050 Uiso 1 1 calc R . .
H51D H 0.1762 0.7264 0.2225 0.050 Uiso 1 1 calc R . .
C512 C 0.1210(5) 0.6949(4) 0.2484(3) 0.039(4) Uani 1 1 d . . .
H51E H 0.1394 0.7106 0.2691 0.047 Uiso 1 1 calc R . .
H51F H 0.0782 0.6940 0.2466 0.047 Uiso 1 1 calc R . .
C513 C 0.1022(5) 0.5213(5) 0.1117(3) 0.041(4) Uani 1 1 d . . .
H51G H 0.0943 0.5115 0.0890 0.049 Uiso 1 1 calc R . .
H51H H 0.0915 0.4927 0.1238 0.049 Uiso 1 1 calc R . .
C514 C 0.1681(5) 0.5317(5) 0.1236(3) 0.042(4) Uani 1 1 d . . .
H51I H 0.1911 0.5033 0.1181 0.050 Uiso 1 1 calc R . .
H51J H 0.1790 0.5623 0.1134 0.050 Uiso 1 1 calc R . .
C515 C 0.2401(5) 0.5516(4) 0.1692(3) 0.038(4) Uani 1 1 d . . .
H51K H 0.2474 0.5850 0.1610 0.046 Uiso 1 1 calc R . .
H51L H 0.2658 0.5272 0.1618 0.046 Uiso 1 1 calc R . .
C516 C 0.2540(5) 0.5525(4) 0.2035(3) 0.031(3) Uani 1 1 d . . .
H51M H 0.2966 0.5580 0.2117 0.037 Uiso 1 1 calc R . .
H51N H 0.2437 0.5200 0.2118 0.037 Uiso 1 1 calc R . .
C517 C 0.2329(5) 0.5939(5) 0.2489(3) 0.041(4) Uani 1 1 d . . .
H51O H 0.2756 0.5931 0.2582 0.050 Uiso 1 1 calc R . .
H51P H 0.2148 0.5645 0.2569 0.050 Uiso 1 1 calc R . .
C518 C 0.2072(5) 0.6408(4) 0.2580(3) 0.033(3) Uani 1 1 d . . .
H51Q H 0.2192 0.6447 0.2814 0.039 Uiso 1 1 calc R . .
H51R H 0.2235 0.6694 0.2483 0.039 Uiso 1 1 calc R . .
C601 C 0.4928(9) 0.4911(7) 0.9396(4) 0.129(9) Uani 1 1 d U . .
H60A H 0.4933 0.4932 0.9626 0.155 Uiso 1 1 calc R . .
H60B H 0.5150 0.4608 0.9362 0.155 Uiso 1 1 calc R . .
C602 C 0.5211(9) 0.5349(9) 0.9303(5) 0.114(8) Uani 1 1 d U . .
H60C H 0.4962 0.5648 0.9301 0.137 Uiso 1 1 calc R . .
H60D H 0.5593 0.5408 0.9453 0.137 Uiso 1 1 calc R . .
C603 C 0.5566(7) 0.5677(8) 0.8917(5) 0.092(7) Uani 1 1 d U . .
H60E H 0.5305 0.5968 0.8915 0.111 Uiso 1 1 calc R . .
H60F H 0.5930 0.5735 0.9083 0.111 Uiso 1 1 calc R . .
C604 C 0.5703(6) 0.5634(6) 0.8623(4) 0.063(5) Uani 1 1 d U . .
H60G H 0.6039 0.5403 0.8641 0.075 Uiso 1 1 calc R . .
H60H H 0.5825 0.5966 0.8558 0.075 Uiso 1 1 calc R . .
C605 C 0.5316(8) 0.5487(6) 0.8069(5) 0.076(5) Uani 1 1 d U . .
H60I H 0.5702 0.5341 0.8062 0.092 Uiso 1 1 calc R . .
H60J H 0.5312 0.5841 0.8001 0.092 Uiso 1 1 calc R . .
C606 C 0.4844(8) 0.5209(5) 0.7855(3) 0.065(5) Uani 1 1 d U . .
H60K H 0.4898 0.4849 0.7910 0.078 Uiso 1 1 calc R . .
H60L H 0.4896 0.5248 0.7635 0.078 Uiso 1 1 calc R . .
C607 C 0.3890(8) 0.5191(5) 0.9318(4) 0.077(5) Uani 1 1 d U . .
H60M H 0.4132 0.5385 0.9497 0.093 Uiso 1 1 calc R . .
H60N H 0.3612 0.4988 0.9406 0.093 Uiso 1 1 calc R . .
C608 C 0.3552(9) 0.5544(9) 0.9086(5) 0.116(7) Uani 1 1 d U . .
H60O H 0.3238 0.5352 0.8943 0.140 Uiso 1 1 calc R . .
H60P H 0.3358 0.5781 0.9206 0.140 Uiso 1 1 calc R . .
C609 C 0.3583(8) 0.6237(7) 0.8754(4) 0.077(5) Uani 1 1 d U . .
H60Q H 0.3636 0.6507 0.8915 0.092 Uiso 1 1 calc R . .
H60R H 0.3156 0.6176 0.8682 0.092 Uiso 1 1 calc R . .
C610 C 0.3788(7) 0.6412(5) 0.8492(5) 0.067(5) Uani 1 1 d U . .
H61A H 0.3527 0.6687 0.8392 0.080 Uiso 1 1 calc R . .
H61B H 0.4181 0.6560 0.8576 0.080 Uiso 1 1 calc R . .
C611 C 0.4038(10) 0.6194(6) 0.8007(5) 0.104(7) Uani 1 1 d U . .
H61C H 0.4434 0.6334 0.8089 0.125 Uiso 1 1 calc R . .
H61D H 0.3793 0.6472 0.7898 0.125 Uiso 1 1 calc R . .
C612 C 0.4090(8) 0.5863(6) 0.7771(4) 0.083(6) Uani 1 1 d U . .
H61E H 0.4396 0.5994 0.7668 0.100 Uiso 1 1 calc R . .
H61F H 0.3716 0.5868 0.7608 0.100 Uiso 1 1 calc R . .
C613 C 0.4094(6) 0.4347(5) 0.9232(3) 0.055(4) Uani 1 1 d U . .
H61G H 0.3954 0.4312 0.9430 0.066 Uiso 1 1 calc R . .
H61H H 0.4436 0.4123 0.9247 0.066 Uiso 1 1 calc R . .
C614 C 0.3608(6) 0.4193(5) 0.8948(4) 0.055(4) Uani 1 1 d U . .
H61I H 0.3447 0.3865 0.8991 0.066 Uiso 1 1 calc R . .
H61J H 0.3287 0.4441 0.8915 0.066 Uiso 1 1 calc R . .
C615 C 0.3416(6) 0.3938(5) 0.8423(4) 0.059(4) Uani 1 1 d U . .
H61K H 0.3042 0.4126 0.8383 0.070 Uiso 1 1 calc R . .
H61L H 0.3337 0.3591 0.8480 0.070 Uiso 1 1 calc R . .
C616 C 0.3653(6) 0.3939(5) 0.8129(4) 0.056(4) Uani 1 1 d U . .
H61M H 0.4033 0.3761 0.8170 0.067 Uiso 1 1 calc R . .
H61N H 0.3377 0.3766 0.7954 0.067 Uiso 1 1 calc R . .
C617 C 0.3847(6) 0.4487(6) 0.7732(4) 0.061(5) Uani 1 1 d U . .
H61O H 0.3555 0.4292 0.7576 0.073 Uiso 1 1 calc R . .
H61P H 0.4241 0.4353 0.7734 0.073 Uiso 1 1 calc R . .
C618 C 0.3816(6) 0.5024(6) 0.7636(3) 0.057(5) Uani 1 1 d U . .
H61Q H 0.3894 0.5051 0.7420 0.069 Uiso 1 1 calc R . .
H61R H 0.3414 0.5148 0.7623 0.069 Uiso 1 1 calc R . .
C701 C -0.0709(5) 0.6994(5) 0.9880(4) 0.049(4) Uani 1 1 d . . .
H70A H -0.0743 0.7031 0.9648 0.058 Uiso 1 1 calc R . .
H70B H -0.1052 0.6799 0.9910 0.058 Uiso 1 1 calc R . .
C702 C -0.0152(6) 0.6707(5) 1.0025(4) 0.051(4) Uani 1 1 d . . .
H70C H -0.0101 0.6688 1.0259 0.062 Uiso 1 1 calc R . .
H70D H -0.0181 0.6362 0.9939 0.062 Uiso 1 1 calc R . .
C703 C 0.0860(6) 0.6688(5) 1.0063(4) 0.049(4) Uani 1 1 d . . .
H70E H 0.0804 0.6337 0.9988 0.058 Uiso 1 1 calc R . .
H70F H 0.0960 0.6687 1.0298 0.058 Uiso 1 1 calc R . .
C704 C 0.1327(6) 0.6910(5) 0.9948(4) 0.050(4) Uani 1 1 d . . .
H70G H 0.1688 0.6712 1.0027 0.059 Uiso 1 1 calc R . .
H70H H 0.1230 0.6891 0.9712 0.059 Uiso 1 1 calc R . .
C705 C 0.1880(7) 0.7626(6) 0.9905(4) 0.066(5) Uani 1 1 d . . .
H70I H 0.1758 0.7613 0.9670 0.079 Uiso 1 1 calc R . .
H70J H 0.2250 0.7436 0.9973 0.079 Uiso 1 1 calc R . .
C706 C 0.1978(8) 0.8171(8) 1.0015(4) 0.093(7) Uani 1 1 d . . .
H70K H 0.2098 0.8177 1.0250 0.112 Uiso 1 1 calc R . .
H70L H 0.2305 0.8310 0.9932 0.112 Uiso 1 1 calc R . .
C707 C -0.0768(6) 0.7447(5) 1.0344(4) 0.059(4) Uani 1 1 d . . .
H70M H -0.0518 0.7166 1.0444 0.070 Uiso 1 1 calc R . .
H70N H -0.1178 0.7366 1.0347 0.070 Uiso 1 1 calc R . .
C708 C -0.0580(8) 0.7929(6) 1.0542(4) 0.075(5) Uani 1 1 d . . .
H70O H -0.0815 0.8218 1.0439 0.090 Uiso 1 1 calc R . .
H70P H -0.0648 0.7889 1.0758 0.090 Uiso 1 1 calc R . .
C709 C 0.0177(9) 0.8461(6) 1.0730(5) 0.095(7) Uani 1 1 d . . .
H70Q H -0.0089 0.8738 1.0638 0.114 Uiso 1 1 calc R . .
H70R H 0.0160 0.8419 1.0955 0.114 Uiso 1 1 calc R . .
C710 C 0.0735(10) 0.8572(8) 1.0711(5) 0.106(7) Uani 1 1 d U . .
H71A H 0.0985 0.8283 1.0799 0.128 Uiso 1 1 calc R . .
H71B H 0.0868 0.8859 1.0855 0.128 Uiso 1 1 calc R . .
C711 C 0.1420(10) 0.8865(8) 1.0427(5) 0.116(8) Uani 1 1 d . . .
H71C H 0.1707 0.8622 1.0546 0.140 Uiso 1 1 calc R . .
H71D H 0.1478 0.9187 1.0544 0.140 Uiso 1 1 calc R . .
C712 C 0.1525(9) 0.8937(6) 1.0115(5) 0.108(8) Uani 1 1 d . . .
H71E H 0.1922 0.9079 1.0138 0.129 Uiso 1 1 calc R . .
H71F H 0.1241 0.9187 1.0001 0.129 Uiso 1 1 calc R . .
C713 C -0.1224(6) 0.7773(5) 0.9842(4) 0.064(5) Uani 1 1 d . . .
H71G H -0.1279 0.8078 0.9962 0.077 Uiso 1 1 calc R . .
H71H H -0.1581 0.7565 0.9819 0.077 Uiso 1 1 calc R . .
C714 C -0.1156(7) 0.7920(7) 0.9519(4) 0.071(5) Uani 1 1 d . . .
H71I H -0.1134 0.7616 0.9392 0.085 Uiso 1 1 calc R . .
H71J H -0.1504 0.8114 0.9409 0.085 Uiso 1 1 calc R . .
C715 C -0.0593(9) 0.8315(9) 0.9216(5) 0.114(8) Uani 1 1 d U . .
H71K H -0.0508 0.8002 0.9113 0.136 Uiso 1 1 calc R . .
H71L H -0.0965 0.8454 0.9089 0.136 Uiso 1 1 calc R . .
C716 C -0.0158(10) 0.8645(8) 0.9221(5) 0.110(8) Uani 1 1 d . . .
H71M H -0.0244 0.8956 0.9327 0.132 Uiso 1 1 calc R . .
H71N H -0.0147 0.8731 0.9000 0.132 Uiso 1 1 calc R . .
C717 C 0.0839(9) 0.8841(6) 0.9413(4) 0.077(6) Uani 1 1 d . . .
H71O H 0.0736 0.9120 0.9540 0.092 Uiso 1 1 calc R . .
H71P H 0.0844 0.8969 0.9198 0.092 Uiso 1 1 calc R . .
C718 C 0.1411(9) 0.8641(6) 0.9566(4) 0.081(6) Uani 1 1 d . . .
H71Q H 0.1711 0.8897 0.9556 0.097 Uiso 1 1 calc R . .
H71R H 0.1492 0.8347 0.9443 0.097 Uiso 1 1 calc R . .
C801 C 0.2322(9) 0.0352(8) 1.0610(5) 0.106(7) Uani 1 1 d . . .
H80A H 0.2415 0.0400 1.0844 0.127 Uiso 1 1 calc R . .
H80B H 0.2374 -0.0007 1.0569 0.127 Uiso 1 1 calc R . .
C802 C 0.1672(8) 0.0497(7) 1.0472(5) 0.095(7) Uani 1 1 d . . .
H80C H 0.1420 0.0309 1.0587 0.114 Uiso 1 1 calc R . .
H80D H 0.1621 0.0858 1.0509 0.114 Uiso 1 1 calc R . .
C803 C 0.0912(7) 0.0502(7) 1.0026(4) 0.084(6) Uani 1 1 d . . .
H80E H 0.0842 0.0866 1.0041 0.101 Uiso 1 1 calc R . .
H80F H 0.0667 0.0323 1.0148 0.101 Uiso 1 1 calc R . .
C804 C 0.0752(7) 0.0344(6) 0.9687(5) 0.077(6) Uani 1 1 d . . .
H80G H 0.0855 -0.0013 0.9671 0.092 Uiso 1 1 calc R . .
H80H H 0.0324 0.0379 0.9604 0.092 Uiso 1 1 calc R . .
C805 C 0.0893(7) 0.0487(8) 0.9183(4) 0.086(6) Uani 1 1 d . . .
H80I H 0.0463 0.0503 0.9101 0.103 Uiso 1 1 calc R . .
H80J H 0.1021 0.0139 0.9160 0.103 Uiso 1 1 calc R . .
C806 C 0.1190(7) 0.0834(8) 0.8994(4) 0.091(7) Uani 1 1 d . . .
H80K H 0.1031 0.0778 0.8763 0.109 Uiso 1 1 calc R . .
H80L H 0.1109 0.1185 0.9043 0.109 Uiso 1 1 calc R . .
C807 C 0.3308(10) 0.0399(10) 1.0558(5) 0.149(11) Uani 1 1 d . . .
H80M H 0.3413 0.0309 1.0787 0.179 Uiso 1 1 calc R . .
H80N H 0.3605 0.0636 1.0516 0.179 Uiso 1 1 calc R . .
C808 C 0.3300(10) -0.0080(8) 1.0352(5) 0.133(10) Uani 1 1 d . . .
H80O H 0.3664 -0.0275 1.0427 0.160 Uiso 1 1 calc R . .
H80P H 0.2961 -0.0294 1.0364 0.160 Uiso 1 1 calc R . .
C809 C 0.3331(9) -0.0318(11) 0.9843(7) 0.132(9) Uani 1 1 d . . .
H80Q H 0.3033 -0.0575 0.9855 0.159 Uiso 1 1 calc R . .
H80R H 0.3724 -0.0464 0.9928 0.159 Uiso 1 1 calc R . .
C810 C 0.3271(8) -0.0155(8) 0.9503(6) 0.098(7) Uani 1 1 d . . .
H81A H 0.3565 0.0108 0.9494 0.118 Uiso 1 1 calc R . .
H81B H 0.3351 -0.0443 0.9374 0.118 Uiso 1 1 calc R . .
C811 C 0.2574(8) 0.0115(8) 0.9063(5) 0.099(7) Uani 1 1 d . . .
H81C H 0.2663 -0.0192 0.8955 0.118 Uiso 1 1 calc R . .
H81D H 0.2835 0.0382 0.9018 0.118 Uiso 1 1 calc R . .
C812 C 0.1964(9) 0.0260(10) 0.8922(5) 0.123(9) Uani 1 1 d . . .
H81E H 0.1695 -0.0008 0.8958 0.147 Uiso 1 1 calc R . .
H81F H 0.1911 0.0305 0.8689 0.147 Uiso 1 1 calc R . .
C813 C 0.2793(9) 0.1150(8) 1.0622(5) 0.094(6) Uani 1 1 d . . .
H81G H 0.3037 0.1136 1.0842 0.113 Uiso 1 1 calc R . .
H81H H 0.2404 0.1286 1.0630 0.113 Uiso 1 1 calc R . .
C814 C 0.3080(9) 0.1485(9) 1.0420(5) 0.112(8) Uani 1 1 d . . .
H81I H 0.3202 0.1803 1.0533 0.135 Uiso 1 1 calc R . .
H81J H 0.3433 0.1320 1.0379 0.135 Uiso 1 1 calc R . .
C815 C 0.2842(8) 0.1978(7) 0.9930(6) 0.087(7) Uani 1 1 d . . .
H81K H 0.2879 0.2295 1.0052 0.105 Uiso 1 1 calc R . .
H81L H 0.3232 0.1896 0.9893 0.105 Uiso 1 1 calc R . .
C816 C 0.2436(9) 0.2051(7) 0.9626(6) 0.096(7) Uani 1 1 d . . .
H81M H 0.2558 0.2340 0.9513 0.116 Uiso 1 1 calc R . .
H81N H 0.2037 0.2115 0.9656 0.116 Uiso 1 1 calc R . .
C817 C 0.2089(9) 0.1647(8) 0.9135(6) 0.104(8) Uani 1 1 d . . .
H81O H 0.2225 0.1938 0.9031 0.125 Uiso 1 1 calc R . .
H81P H 0.1681 0.1714 0.9151 0.125 Uiso 1 1 calc R . .
C818 C 0.2095(8) 0.1194(12) 0.8934(6) 0.136(12) Uani 1 1 d . . .
H81Q H 0.2504 0.1112 0.8927 0.163 Uiso 1 1 calc R . .
H81R H 0.1872 0.1261 0.8714 0.163 Uiso 1 1 calc R . .
C901 C 0.4027(11) 0.6584(8) -0.0127(8) 0.158(10) Uani 1 1 d U . .
H90A H 0.3728 0.6744 -0.0298 0.189 Uiso 1 1 calc R . .
H90B H 0.3975 0.6218 -0.0151 0.189 Uiso 1 1 calc R . .
C902 C 0.3918(12) 0.6730(8) 0.0179(6) 0.132(9) Uani 1 1 d U . .
H90C H 0.3538 0.6594 0.0202 0.159 Uiso 1 1 calc R . .
H90D H 0.4231 0.6599 0.0354 0.159 Uiso 1 1 calc R . .
C903 C 0.3650(7) 0.7429(9) 0.0451(5) 0.094(7) Uani 1 1 d U . .
H90E H 0.3231 0.7335 0.0413 0.113 Uiso 1 1 calc R . .
H90F H 0.3858 0.7285 0.0658 0.113 Uiso 1 1 calc R . .
C904 C 0.3708(7) 0.7954(8) 0.0456(4) 0.086(7) Uani 1 1 d U . .
H90G H 0.3493 0.8086 0.0248 0.103 Uiso 1 1 calc R . .
H90H H 0.3515 0.8087 0.0620 0.103 Uiso 1 1 calc R . .
C905 C 0.4366(10) 0.8669(7) 0.0547(6) 0.137(9) Uani 1 1 d DU . .
H90I H 0.4125 0.8813 0.0685 0.165 Uiso 1 1 calc R . .
H90J H 0.4247 0.8828 0.0335 0.165 Uiso 1 1 calc R . .
C906 C 0.5025(9) 0.8779(7) 0.0693(5) 0.104(7) Uani 1 1 d DU . .
H90K H 0.5073 0.9132 0.0764 0.125 Uiso 1 1 calc R . .
H90L H 0.5169 0.8562 0.0881 0.125 Uiso 1 1 calc R . .
C907 C 0.4667(9) 0.6749(6) -0.0513(5) 0.087(6) Uani 1 1 d U . .
H90M H 0.4393 0.6490 -0.0625 0.104 Uiso 1 1 calc R . .
H90N H 0.5063 0.6664 -0.0541 0.104 Uiso 1 1 calc R . .
C908 C 0.4493(10) 0.7234(7) -0.0664(4) 0.109(7) Uani 1 1 d U . .
H90O H 0.4516 0.7220 -0.0890 0.130 Uiso 1 1 calc R . .
H90P H 0.4081 0.7304 -0.0658 0.130 Uiso 1 1 calc R . .
C909 C 0.4737(8) 0.8071(6) -0.0683(4) 0.093(7) Uani 1 1 d U . .
H90Q H 0.4348 0.8208 -0.0677 0.112 Uiso 1 1 calc R . .
H90R H 0.4754 0.8026 -0.0909 0.112 Uiso 1 1 calc R . .
C910 C 0.5220(8) 0.8422(6) -0.0516(4) 0.079(6) Uani 1 1 d U . .
H91A H 0.5606 0.8266 -0.0505 0.094 Uiso 1 1 calc R . .
H91B H 0.5201 0.8737 -0.0638 0.094 Uiso 1 1 calc R . .
C911 C 0.5425(11) 0.8961(7) -0.0085(6) 0.124(8) Uani 1 1 d U . .
H91C H 0.5324 0.9235 -0.0242 0.149 Uiso 1 1 calc R . .
H91D H 0.5856 0.8918 -0.0032 0.149 Uiso 1 1 calc R . .
C912 C 0.5210(12) 0.9093(6) 0.0223(6) 0.143(10) Uani 1 1 d U . .
H91E H 0.5399 0.9408 0.0314 0.172 Uiso 1 1 calc R . .
H91F H 0.4781 0.9149 0.0165 0.172 Uiso 1 1 calc R . .
C913 C 0.5000(7) 0.6343(6) -0.0005(4) 0.084(6) Uani 1 1 d DU . .
H91G H 0.4946 0.6024 -0.0124 0.100 Uiso 1 1 calc R . .
H91H H 0.4900 0.6295 0.0204 0.100 Uiso 1 1 calc R . .
C914 C 0.5616(9) 0.6546(8) 0.0033(6) 0.147(10) Uani 1 1 d DU . .
H91I H 0.5898 0.6266 0.0053 0.176 Uiso 1 1 calc R . .
H91J H 0.5640 0.6745 -0.0158 0.176 Uiso 1 1 calc R . .
C915 C 0.6264(9) 0.7044(8) 0.0431(6) 0.110(7) Uani 1 1 d U . .
H91K H 0.6379 0.7245 0.0263 0.132 Uiso 1 1 calc R . .
H91L H 0.6546 0.6763 0.0482 0.132 Uiso 1 1 calc R . .
C916 C 0.6336(6) 0.7344(7) 0.0704(5) 0.077(6) Uani 1 1 d U . .
H91M H 0.6754 0.7366 0.0816 0.093 Uiso 1 1 calc R . .
H91N H 0.6110 0.7208 0.0853 0.093 Uiso 1 1 calc R . .
C917 C 0.6078(12) 0.8201(10) 0.0782(5) 0.129(8) Uani 1 1 d U . .
H91O H 0.6440 0.8212 0.0954 0.155 Uiso 1 1 calc R . .
H91P H 0.5747 0.8137 0.0883 0.155 Uiso 1 1 calc R . .
C918 C 0.5993(9) 0.8689(8) 0.0631(5) 0.120(8) Uani 1 1 d U . .
H91Q H 0.6242 0.8729 0.0476 0.144 Uiso 1 1 calc R . .
H91R H 0.6085 0.8960 0.0792 0.144 Uiso 1 1 calc R . .
N11 N 0.7389(5) 0.1999(4) 0.1212(3) 0.050(3) Uani 1 1 d . . .
N12 N 0.9215(4) 0.3426(4) 0.1860(3) 0.041(3) Uani 1 1 d . . .
N21 N 0.2961(4) 0.2930(4) 0.1135(2) 0.037(3) Uani 1 1 d . . .
N22 N 0.4218(5) 0.2823(4) 0.2494(2) 0.043(3) Uani 1 1 d . . .
N31 N 0.8689(4) 0.9271(3) 0.2345(2) 0.034(3) Uani 1 1 d . . .
N32 N 0.8257(4) 0.7097(4) 0.2368(3) 0.041(3) Uani 1 1 d . . .
N41 N 0.4089(4) 0.6164(4) 0.1311(3) 0.043(3) Uani 1 1 d . . .
N42 N 0.3276(5) 0.8178(4) 0.1627(3) 0.044(3) Uani 1 1 d . . .
N51 N 0.0647(4) 0.5641(4) 0.1150(2) 0.028(3) Uani 1 1 d . . .
N52 N 0.1430(4) 0.6427(3) 0.2482(2) 0.027(2) Uani 1 1 d . . .
N61 N 0.4267(5) 0.4860(4) 0.9196(3) 0.048(3) Uani 1 1 d . . .
N62 N 0.4231(6) 0.5342(4) 0.7854(3) 0.055(3) Uani 1 1 d . . .
N71 N -0.0723(4) 0.7495(4) 1.0023(3) 0.045(3) Uani 1 1 d . . .
N72 N 0.1480(6) 0.8485(5) 0.9915(3) 0.063(4) Uani 1 1 d . . .
N81 N 0.2726(8) 0.0635(6) 1.0480(4) 0.079(5) Uani 1 1 d . . .
N82 N 0.1820(6) 0.0748(7) 0.9072(3) 0.090(5) Uani 1 1 d . . .
N91 N 0.4675(9) 0.6730(5) -0.0179(4) 0.116(6) Uani 1 1 d D . .
N92 N 0.5348(8) 0.8691(6) 0.0465(5) 0.111(6) Uani 1 1 d . . .
O11 O 0.8610(4) 0.1697(3) 0.1493(2) 0.043(2) Uani 1 1 d . . .
O12 O 0.9493(3) 0.2431(3) 0.1664(2) 0.044(2) Uani 1 1 d . . .
O13 O 0.7265(4) 0.2632(3) 0.1742(2) 0.041(2) Uani 1 1 d . . .
O14 O 0.8230(4) 0.3113(3) 0.2134(2) 0.041(2) Uani 1 1 d . . .
O15 O 0.7875(5) 0.2799(4) 0.0879(2) 0.062(3) Uani 1 1 d . . .
O16 O 0.8302(5) 0.3634(4) 0.1298(3) 0.093(5) Uani 1 1 d . . .
O21 O 0.2719(3) 0.2139(3) 0.1571(2) 0.038(2) Uani 1 1 d . . .
O22 O 0.3518(3) 0.2061(3) 0.2132(2) 0.039(2) Uani 1 1 d . . .
O23 O 0.2774(3) 0.3685(3) 0.1606(2) 0.031(2) Uani 1 1 d . . .
O24 O 0.3505(3) 0.3706(3) 0.2214(2) 0.034(2) Uani 1 1 d . . .
O25 O 0.4196(4) 0.2845(5) 0.1379(3) 0.092(4) Uani 1 1 d . . .
O26 O 0.4843(4) 0.2938(4) 0.1980(2) 0.053(3) Uani 1 1 d . . .
O31 O 0.9484(3) 0.8466(3) 0.2220(2) 0.043(2) Uani 1 1 d . . .
O32 O 0.9125(4) 0.7482(3) 0.2071(3) 0.066(3) Uani 1 1 d . . .
O33 O 0.7752(3) 0.8754(3) 0.1878(2) 0.040(2) Uani 1 1 d . . .
O34 O 0.7378(3) 0.7776(3) 0.1991(2) 0.050(3) Uani 1 1 d . . .
O35 O 0.8458(3) 0.8795(3) 0.2905(2) 0.035(2) Uani 1 1 d . . .
O36 O 0.8493(3) 0.7754(3) 0.2953(2) 0.041(2) Uani 1 1 d . . .
O41 O 0.3722(3) 0.6385(3) 0.1906(2) 0.037(2) Uani 1 1 d . . .
O42 O 0.3588(3) 0.7394(3) 0.2100(2) 0.041(2) Uani 1 1 d . . .
O43 O 0.2998(4) 0.6650(3) 0.0955(2) 0.048(3) Uani 1 1 d . . .
O44 O 0.2513(4) 0.7480(3) 0.1193(2) 0.060(3) Uani 1 1 d . . .
O45 O 0.4816(3) 0.7050(4) 0.1354(2) 0.051(3) Uani 1 1 d . . .
O46 O 0.4329(5) 0.8015(3) 0.1362(2) 0.060(3) Uani 1 1 d . . .
O51 O -0.0042(3) 0.5495(3) 0.16449(19) 0.031(2) Uani 1 1 d . . .
O52 O 0.0452(3) 0.5728(3) 0.2284(2) 0.034(2) Uani 1 1 d . . .
O53 O 0.0867(3) 0.6710(3) 0.1291(2) 0.037(2) Uani 1 1 d . . .
O54 O 0.1019(3) 0.7083(3) 0.1917(2) 0.038(2) Uani 1 1 d . . .
O55 O 0.1801(3) 0.5380(3) 0.15715(19) 0.029(2) Uani 1 1 d . . .
O56 O 0.2214(3) 0.5927(3) 0.21453(19) 0.030(2) Uani 1 1 d . . .
O61 O 0.5292(5) 0.5247(6) 0.8989(3) 0.089(4) Uani 1 1 d U . .
O62 O 0.5224(4) 0.5455(3) 0.8383(2) 0.052(3) Uani 1 1 d . . .
O63 O 0.3829(4) 0.5825(3) 0.8896(3) 0.056(3) Uani 1 1 d . . .
O64 O 0.3834(5) 0.6089(4) 0.8259(3) 0.068(3) Uani 1 1 d . . .
O65 O 0.3823(3) 0.4161(3) 0.8675(2) 0.040(2) Uani 1 1 d . . .
O66 O 0.3731(3) 0.4442(4) 0.8040(2) 0.052(3) Uani 1 1 d . . .
O71 O 0.0343(4) 0.6959(3) 0.9950(2) 0.047(3) Uani 1 1 d . . .
O72 O 0.1446(4) 0.7411(3) 1.0038(2) 0.048(3) Uani 1 1 d . . .
O73 O -0.0005(5) 0.8011(4) 1.0558(2) 0.067(3) Uani 1 1 d . . .
O74 O 0.0848(6) 0.8690(4) 1.0410(3) 0.095(4) Uani 1 1 d . . .
O75 O -0.0655(5) 0.8207(5) 0.9535(3) 0.089(4) Uani 1 1 d . . .
O76 O 0.0421(5) 0.8457(4) 0.9388(3) 0.078(4) Uani 1 1 d . . .
O81 O 0.1495(5) 0.0397(4) 1.0150(3) 0.072(3) Uani 1 1 d . . .
O82 O 0.1041(4) 0.0629(4) 0.9510(3) 0.077(3) Uani 1 1 d . . .
O83 O 0.3253(6) 0.0099(6) 1.0020(4) 0.137(7) Uani 1 1 d . . .
O84 O 0.2704(5) 0.0031(5) 0.9372(3) 0.085(4) Uani 1 1 d . . .
O85 O 0.2665(5) 0.1584(4) 1.0121(3) 0.084(4) Uani 1 1 d . . .
O86 O 0.2447(5) 0.1593(4) 0.9445(3) 0.078(3) Uani 1 1 d . . .
O91 O 0.3908(7) 0.7232(7) 0.0188(4) 0.133(6) Uani 1 1 d . . .
O92 O 0.4266(7) 0.8134(5) 0.0517(4) 0.128(5) Uani 1 1 d . . .
O93 O 0.4835(6) 0.7608(5) -0.0518(3) 0.110(5) Uani 1 1 d . . .
O94 O 0.5159(5) 0.8525(4) -0.0213(3) 0.086(4) Uani 1 1 d . . .
O95 O 0.5761(6) 0.6859(5) 0.0315(3) 0.115(5) Uani 1 1 d . . .
O96 O 0.6120(6) 0.7815(5) 0.0589(4) 0.112(5) Uani 1 1 d . . .
N1R N 0.2861(6) 0.5199(6) 0.8224(4) 0.106(5) Uani 1 1 d U . .
H1R1 H 0.2861 0.5432 0.8068 0.128 Uiso 1 1 calc R . .
H1R2 H 0.2797 0.4900 0.8116 0.128 Uiso 1 1 calc R . .
C1R C 0.2310(7) 0.5281(6) 0.8279(5) 0.092(7) Uani 1 1 d . . .
H1R3 H 0.2071 0.5441 0.8085 0.110 Uiso 1 1 calc R . .
H1R4 H 0.2354 0.5530 0.8452 0.110 Uiso 1 1 calc R . .
C2R C 0.1976(6) 0.4873(6) 0.8359(4) 0.069(5) Uani 1 1 d . . .
H2R4 H 0.2123 0.4798 0.8588 0.083 Uiso 1 1 calc R . .
H2R5 H 0.1564 0.4984 0.8329 0.083 Uiso 1 1 calc R . .
N2R N 0.1982(4) 0.4422(4) 0.8184(3) 0.056(4) Uani 1 1 d . . .
H2R1 H 0.1774 0.4183 0.8260 0.084 Uiso 0.67 1 calc PR . .
H2R2 H 0.2359 0.4317 0.8206 0.084 Uiso 0.67 1 calc PR . .
H2R3 H 0.1818 0.4478 0.7974 0.084 Uiso 0.67 1 calc PR . .
N1S N 0.0134(7) 0.4057(7) 0.0970(4) 0.136(7) Uani 1 1 d . . .
H1S1 H -0.0041 0.4338 0.0875 0.204 Uiso 0.67 1 calc PR . .
H1S2 H 0.0531 0.4091 0.1007 0.204 Uiso 0.67 1 calc PR . .
H1S3 H 0.0030 0.4010 0.1159 0.204 Uiso 0.67 1 calc PR . .
C1S C -0.0040(9) 0.3652(7) 0.0776(5) 0.104(7) Uani 1 1 d . . .
H1S4 H 0.0064 0.3702 0.0568 0.124 Uiso 1 1 calc R . .
H1S5 H -0.0470 0.3607 0.0737 0.124 Uiso 1 1 calc R . .
C2S C 0.0298(10) 0.3166(9) 0.0958(5) 0.129(9) Uani 1 1 d . . .
H2S4 H 0.0215 0.3124 0.1171 0.155 Uiso 1 1 calc R . .
H2S5 H 0.0182 0.2858 0.0832 0.155 Uiso 1 1 calc R . .
N2S N 0.0937(9) 0.3286(7) 0.0984(4) 0.140(7) Uani 1 1 d . . .
H2S1 H 0.1162 0.3033 0.1088 0.210 Uiso 0.67 1 calc PR . .
H2S2 H 0.1029 0.3576 0.1094 0.210 Uiso 0.67 1 calc PR . .
H2S3 H 0.1003 0.3320 0.0785 0.210 Uiso 0.67 1 calc PR . .
N1T N 0.7848(5) 0.6835(5) 0.0957(4) 0.096(6) Uani 1 1 d . . .
H1T1 H 0.7567 0.7077 0.0933 0.144 Uiso 0.67 1 calc PR . .
H1T2 H 0.7719 0.6555 0.1039 0.144 Uiso 0.67 1 calc PR . .
H1T3 H 0.7923 0.6763 0.0764 0.144 Uiso 0.67 1 calc PR . .
C1T C 0.8393(8) 0.7017(6) 0.1178(5) 0.094(6) Uani 1 1 d . . .
H1T4 H 0.8299 0.7112 0.1382 0.113 Uiso 1 1 calc R . .
H1T5 H 0.8527 0.7322 0.1085 0.113 Uiso 1 1 calc R . .
C2T C 0.8883(6) 0.6650(6) 0.1244(4) 0.064(5) Uani 1 1 d . . .
H2T4 H 0.9010 0.6589 0.1044 0.077 Uiso 1 1 calc R . .
H2T5 H 0.9217 0.6803 0.1397 0.077 Uiso 1 1 calc R . .
N2T N 0.8759(5) 0.6193(4) 0.1365(3) 0.053(3) Uani 1 1 d . . .
H2T1 H 0.9078 0.5989 0.1389 0.080 Uiso 0.67 1 calc PR . .
H2T2 H 0.8450 0.6049 0.1227 0.080 Uiso 0.67 1 calc PR . .
H2T3 H 0.8668 0.6240 0.1557 0.080 Uiso 0.67 1 calc PR . .

loop_
_atom_site_aniso_label
_atom_site_aniso_U_11
_atom_site_aniso_U_22
_atom_site_aniso_U_33
_atom_site_aniso_U_23
_atom_site_aniso_U_13
_atom_site_aniso_U_12
K1 0.0324(15) 0.0284(14) 0.0342(19) 0.0048(12) 0.0102(13) 0.0023(12)
K2 0.0330(16) 0.0257(14) 0.0332(19) 0.0008(12) 0.0025(13) -0.0008(12)
K3 0.0286(15) 0.0233(14) 0.040(2) 0.0051(12) 0.0039(13) -0.0047(11)
K4 0.0335(15) 0.0286(14) 0.0276(18) 0.0008(12) 0.0013(13) -0.0017(12)
K5 0.0250(14) 0.0296(14) 0.0246(17) -0.0018(11) 0.0049(12) 0.0002(11)
K6 0.0350(16) 0.0385(16) 0.0258(18) -0.0062(12) 0.0095(13) -0.0016(12)
K7 0.0591(19) 0.0293(15) 0.031(2) -0.0033(12) -0.0007(15) 0.0012(14)
K8 0.0472(19) 0.068(2) 0.034(2) -0.0043(16) 0.0052(16) 0.0163(16)
K9 0.062(2) 0.0434(18) 0.042(2) -0.0024(14) -0.0009(17) 0.0139(15)
Pb1 0.0286(3) 0.0535(3) 0.0397(4) 0.0045(3) 0.0066(2) -0.0036(2)
Pb2 0.0435(3) 0.0289(3) 0.0351(4) -0.0026(2) 0.0149(2) -0.0115(2)
Pb3 0.0325(3) 0.0463(3) 0.0259(3) -0.0010(2) 0.0116(2) 0.0044(2)
Pb4 0.0329(3) 0.0303(3) 0.0610(4) -0.0060(2) 0.0031(3) 0.0104(2)
Pb5 0.0326(3) 0.0449(3) 0.0281(3) 0.0076(2) -0.0008(2) -0.0085(2)
Pb6 0.0348(3) 0.0267(2) 0.0290(3) 0.0057(2) 0.0110(2) 0.0075(2)
Pb7 0.0301(3) 0.0298(3) 0.0350(3) -0.0098(2) 0.0016(2) 0.0025(2)
Pb8 0.0304(3) 0.0284(3) 0.0425(4) 0.0124(2) 0.0002(2) -0.0046(2)
Pb9 0.0386(3) 0.0321(3) 0.0265(3) -0.0039(2) 0.0128(2) -0.0050(2)
Cd1 0.0264(5) 0.0349(5) 0.0361(7) 0.0007(4) 0.0057(4) -0.0003(4)
Cd11 0.0254(5) 0.0354(5) 0.0341(6) -0.0011(4) 0.0055(4) -0.0004(4)
Pb11 0.0280(3) 0.0508(3) 0.0544(4) -0.0027(3) 0.0136(3) 0.0026(2)
Pb12 0.0470(3) 0.0620(4) 0.0330(4) 0.0093(3) 0.0198(3) 0.0128(3)
Pb13 0.0346(3) 0.0276(3) 0.0490(4) -0.0014(2) 0.0148(3) -0.0064(2)
Pb14 0.0286(3) 0.0327(3) 0.0307(3) -0.0008(2) -0.0059(2) -0.0020(2)
Pb15 0.0328(3) 0.0368(3) 0.0437(4) -0.0119(2) 0.0004(2) 0.0120(2)
Pb16 0.0347(3) 0.0308(3) 0.0308(3) 0.0068(2) 0.0093(2) 0.0081(2)
Pb17 0.0309(3) 0.0294(3) 0.0241(3) -0.0049(2) 0.0074(2) -0.0036(2)
Pb18 0.0322(3) 0.0231(2) 0.0345(3) 0.0014(2) -0.0024(2) -0.0027(2)
Pb19 0.0344(3) 0.0398(3) 0.0270(3) -0.0114(2) -0.0028(2) 0.0087(2)
Pb21 0.0248(3) 0.0650(4) 0.0380(4) 0.0004(3) 0.0089(2) 0.0089(2)
Pb22 0.0387(3) 0.0336(3) 0.0377(4) -0.0024(2) 0.0067(2) 0.0108(2)
Pb23 0.0362(3) 0.0652(4) 0.0235(3) -0.0061(3) 0.0106(2) -0.0001(3)
Pb24 0.0325(3) 0.0406(3) 0.0333(3) 0.0052(2) 0.0064(2) -0.0066(2)
Pb25 0.0259(3) 0.0360(3) 0.0210(3) 0.0012(2) -0.0012(2) 0.0012(2)
Pb26 0.0298(3) 0.0413(3) 0.0255(3) -0.0059(2) 0.0014(2) -0.0028(2)
Pb27 0.0309(3) 0.0458(3) 0.0266(3) 0.0100(2) -0.0003(2) 0.0034(2)
Pb28 0.0285(3) 0.0281(3) 0.0284(3) -0.0026(2) 0.0047(2) 0.0035(2)
Pb29 0.0290(3) 0.0312(3) 0.0240(3) 0.0024(2) 0.0054(2) -0.0010(2)
Cd21 0.0207(5) 0.0452(6) 0.0373(7) -0.0003(4) 0.0045(4) 0.0036(4)
C101 0.068(11) 0.044(9) 0.052(11) -0.008(7) 0.027(8) -0.013(8)
C102 0.072(11) 0.043(8) 0.046(11) -0.016(7) 0.026(8) 0.010(8)
C103 0.044(10) 0.044(9) 0.097(15) 0.007(9) 0.023(9) 0.017(7)
C104 0.028(8) 0.048(9) 0.066(12) -0.009(7) 0.008(7) 0.018(7)
C105 0.027(8) 0.063(10) 0.071(12) -0.016(8) -0.003(8) 0.000(7)
C106 0.034(8) 0.057(10) 0.066(12) -0.018(8) 0.015(8) -0.012(7)
C107 0.046(9) 0.056(9) 0.034(11) 0.013(7) -0.001(8) 0.002(7)
C108 0.030(8) 0.049(9) 0.050(11) 0.002(7) 0.013(7) -0.008(6)
C109 0.044(8) 0.050(9) 0.045(11) 0.004(7) 0.032(7) 0.000(7)
C110 0.077(12) 0.043(9) 0.050(11) -0.013(7) 0.004(9) -0.003(8)
C111 0.066(10) 0.045(9) 0.044(11) -0.012(7) 0.014(8) -0.010(7)
C112 0.057(10) 0.062(10) 0.043(11) -0.019(8) 0.018(8) -0.023(8)
C113 0.048(9) 0.087(12) 0.041(12) -0.030(9) -0.004(8) -0.014(8)
C114 0.080(13) 0.092(14) 0.054(13) 0.022(10) -0.015(10) 0.017(11)
C115 0.200(16) 0.049(10) 0.068(12) 0.027(9) 0.048(11) 0.063(11)
C116 0.187(17) 0.092(13) 0.126(16) 0.048(12) 0.021(14) -0.005(13)
C117 0.057(10) 0.038(8) 0.073(13) 0.022(8) 0.014(9) -0.009(7)
C118 0.059(10) 0.038(8) 0.073(13) 0.005(8) 0.024(9) -0.018(7)
C201 0.055(9) 0.061(10) 0.028(10) -0.010(7) 0.008(7) -0.004(7)
C202 0.044(8) 0.034(7) 0.034(10) -0.003(6) 0.003(7) 0.003(6)
C203 0.027(7) 0.025(7) 0.061(11) -0.024(6) 0.002(7) -0.002(6)
C204 0.045(8) 0.027(7) 0.047(10) 0.003(6) 0.000(7) 0.005(6)
C205 0.051(9) 0.027(7) 0.061(12) 0.013(7) 0.007(8) 0.006(6)
C206 0.060(9) 0.039(8) 0.037(10) 0.006(7) 0.002(7) 0.014(7)
C207 0.065(10) 0.041(8) 0.026(9) 0.010(6) 0.000(7) 0.004(7)
C208 0.059(9) 0.030(7) 0.030(9) 0.008(6) 0.005(7) 0.004(6)
C209 0.030(7) 0.027(7) 0.059(11) -0.001(6) 0.020(7) 0.007(6)
C210 0.027(7) 0.027(7) 0.043(10) -0.017(6) 0.013(6) 0.001(6)
C211 0.065(10) 0.035(8) 0.034(10) -0.025(6) -0.002(8) -0.008(7)
C212 0.071(10) 0.036(8) 0.047(11) -0.008(7) -0.028(8) 0.003(7)
C213 0.053(10) 0.069(10) 0.030(10) 0.003(7) 0.023(7) -0.021(8)
C214 0.056(11) 0.124(15) 0.036(12) -0.022(10) 0.037(9) -0.031(10)
C215 0.040(10) 0.119(16) 0.12(2) -0.004(13) 0.025(11) 0.046(10)
C216 0.049(10) 0.087(12) 0.152(16) -0.023(12) 0.021(11) 0.000(9)
C217 0.066(10) 0.131(14) 0.079(13) 0.029(11) 0.002(10) 0.001(10)
C218 0.040(9) 0.058(10) 0.060(12) 0.014(8) -0.008(8) -0.008(8)
C301 0.028(8) 0.041(8) 0.042(10) 0.005(6) 0.016(6) -0.015(6)
C302 0.047(8) 0.040(8) 0.039(10) -0.005(7) 0.005(7) -0.015(7)
C303 0.110(14) 0.053(11) 0.080(15) -0.015(9) 0.051(11) -0.014(10)
C304 0.054(11) 0.080(13) 0.128(18) -0.060(12) 0.053(10) -0.023(9)
C305 0.055(11) 0.053(10) 0.088(14) -0.017(9) 0.010(9) 0.015(8)
C306 0.054(10) 0.020(7) 0.106(15) -0.009(8) -0.003(9) 0.000(7)
C307 0.047(9) 0.039(8) 0.060(11) 0.015(7) 0.005(8) -0.009(7)
C308 0.025(7) 0.041(8) 0.050(10) 0.024(6) -0.002(6) 0.013(6)
C309 0.032(8) 0.064(10) 0.048(11) 0.026(8) 0.012(7) 0.005(7)
C310 0.046(9) 0.078(12) 0.057(12) 0.014(9) -0.009(8) -0.023(8)
C311 0.060(10) 0.034(9) 0.110(16) -0.006(9) -0.010(10) -0.003(8)
C312 0.042(9) 0.032(8) 0.113(16) 0.020(8) 0.003(9) -0.007(7)
C313 0.047(8) 0.028(7) 0.040(10) -0.004(6) 0.030(7) -0.014(6)
C314 0.038(8) 0.037(8) 0.045(10) -0.011(6) 0.011(7) -0.009(6)
C315 0.053(9) 0.057(9) 0.034(10) 0.006(7) 0.021(7) 0.009(7)
C316 0.044(9) 0.047(9) 0.066(12) 0.033(8) 0.028(8) 0.003(7)
C317 0.059(10) 0.045(10) 0.099(16) 0.041(10) 0.013(10) -0.017(8)
C318 0.096(13) 0.018(8) 0.093(16) 0.023(8) 0.008(11) 0.009(8)
C401 0.029(7) 0.032(7) 0.071(12) 0.011(7) 0.023(7) 0.003(6)
C402 0.057(9) 0.048(9) 0.033(10) 0.012(7) -0.001(7) 0.006(7)
C403 0.049(9) 0.061(10) 0.033(11) 0.017(7) 0.012(7) 0.000(7)
C404 0.079(11) 0.049(9) 0.039(11) 0.001(7) 0.004(8) -0.007(8)
C405 0.066(10) 0.046(9) 0.042(11) -0.014(7) 0.021(8) -0.002(8)
C406 0.051(9) 0.050(9) 0.043(11) -0.017(7) 0.004(8) 0.015(7)
C407 0.041(8) 0.045(8) 0.025(9) -0.006(6) -0.006(7) 0.010(6)
C408 0.065(10) 0.037(8) 0.033(9) -0.015(6) -0.017(7) -0.002(7)
C409 0.052(11) 0.064(11) 0.094(15) -0.022(9) -0.038(10) 0.000(9)
C410 0.051(10) 0.101(14) 0.069(14) -0.029(10) -0.018(9) 0.029(9)
C411 0.075(12) 0.067(11) 0.080(14) -0.028(10) -0.039(10) 0.035(9)
C412 0.058(10) 0.036(8) 0.092(14) -0.004(8) -0.005(9) 0.025(7)
C413 0.047(9) 0.047(9) 0.075(13) 0.017(8) 0.013(8) 0.002(7)
C414 0.031(8) 0.067(11) 0.076(13) 0.010(9) 0.010(8) 0.003(7)
C415 0.053(10) 0.078(12) 0.061(13) 0.005(10) 0.020(9) -0.024(9)
C416 0.081(13) 0.069(12) 0.065(14) 0.015(10) 0.022(10) -0.022(10)
C417 0.138(17) 0.057(11) 0.031(11) -0.006(8) 0.027(11) -0.050(11)
C418 0.094(14) 0.018(8) 0.113(17) 0.008(8) -0.010(12) -0.010(8)
C501 0.028(8) 0.057(9) 0.024(9) -0.004(6) -0.001(6) -0.001(6)
C502 0.026(7) 0.057(9) 0.044(11) 0.005(7) 0.005(7) 0.003(6)
C503 0.049(9) 0.042(8) 0.040(10) -0.003(7) 0.018(7) -0.019(7)
C504 0.055(10) 0.044(8) 0.050(11) -0.001(7) 0.018(8) -0.009(7)
C505 0.047(9) 0.034(7) 0.029(9) -0.002(6) 0.004(7) 0.002(6)
C506 0.060(9) 0.044(8) 0.029(9) -0.002(6) 0.034(7) -0.006(7)
C507 0.038(8) 0.069(10) 0.027(10) -0.009(7) -0.001(7) 0.005(7)
C508 0.049(9) 0.058(9) 0.026(9) 0.015(7) -0.003(7) 0.007(7)
C509 0.070(10) 0.043(9) 0.045(11) 0.012(7) 0.007(8) 0.016(7)
C510 0.060(9) 0.027(7) 0.044(11) 0.002(6) 0.019(8) -0.003(6)
C511 0.053(9) 0.035(8) 0.035(10) 0.004(6) 0.005(7) 0.001(6)
C512 0.033(8) 0.045(8) 0.039(10) -0.017(7) 0.006(7) 0.009(6)
C513 0.057(9) 0.045(8) 0.018(9) 0.000(6) 0.005(7) -0.005(7)
C514 0.027(8) 0.060(9) 0.037(10) -0.011(7) 0.005(7) 0.004(6)
C515 0.017(7) 0.024(7) 0.075(12) 0.005(6) 0.012(7) 0.004(5)
C516 0.018(7) 0.043(8) 0.031(9) -0.003(6) 0.004(6) 0.004(6)
C517 0.031(8) 0.048(8) 0.036(10) -0.001(6) -0.012(7) 0.011(6)
C518 0.041(8) 0.037(7) 0.021(8) 0.002(6) 0.007(6) 0.002(6)
C601 0.184(19) 0.095(14) 0.057(13) 0.043(10) -0.079(13) -0.076(13)
C602 0.094(15) 0.145(19) 0.084(17) -0.003(14) -0.019(13) 0.000(13)
C603 0.049(11) 0.148(17) 0.075(16) -0.075(13) 0.004(10) -0.008(11)
C604 0.038(9) 0.080(11) 0.073(13) -0.051(9) 0.017(8) -0.027(8)
C605 0.110(14) 0.059(10) 0.080(15) -0.015(9) 0.061(12) -0.025(10)
C606 0.137(15) 0.050(9) 0.018(9) -0.003(7) 0.038(10) 0.010(10)
C607 0.108(14) 0.041(10) 0.088(15) 0.009(9) 0.031(11) 0.008(9)
C608 0.152(18) 0.152(18) 0.067(15) 0.028(13) 0.070(13) 0.090(15)
C609 0.096(13) 0.086(13) 0.051(13) 0.010(10) 0.022(10) 0.030(11)
C610 0.088(12) 0.039(9) 0.087(15) 0.011(9) 0.045(10) 0.002(8)
C611 0.203(19) 0.045(11) 0.100(17) 0.020(10) 0.107(15) 0.043(11)
C612 0.143(15) 0.062(11) 0.050(13) 0.022(9) 0.034(11) 0.043(11)
C613 0.082(11) 0.050(9) 0.038(10) -0.003(7) 0.025(8) -0.021(8)
C614 0.073(11) 0.045(9) 0.067(12) 0.000(8) 0.060(9) 0.000(7)
C615 0.045(9) 0.056(9) 0.074(13) -0.028(8) 0.012(9) -0.011(7)
C616 0.037(9) 0.058(10) 0.068(12) -0.027(8) 0.000(8) -0.013(7)
C617 0.051(9) 0.092(12) 0.028(10) -0.014(8) -0.017(8) -0.003(8)
C618 0.066(10) 0.080(11) 0.023(9) -0.012(8) 0.004(8) 0.040(9)
C701 0.035(8) 0.043(9) 0.071(12) -0.001(7) 0.017(8) -0.001(7)
C702 0.049(9) 0.037(8) 0.072(12) -0.005(7) 0.023(8) -0.006(7)
C703 0.049(9) 0.052(9) 0.051(11) 0.003(7) 0.024(8) 0.006(7)
C704 0.047(9) 0.053(10) 0.051(11) 0.005(7) 0.015(8) 0.024(7)
C705 0.062(11) 0.093(14) 0.048(12) 0.016(9) 0.023(9) 0.004(10)
C706 0.076(13) 0.115(17) 0.077(15) 0.039(13) -0.005(11) -0.044(12)
C707 0.058(10) 0.064(10) 0.052(13) 0.001(8) 0.010(9) 0.009(8)
C708 0.082(13) 0.094(14) 0.043(12) -0.010(9) 0.000(10) 0.021(11)
C709 0.121(17) 0.069(12) 0.093(17) -0.038(11) 0.020(13) -0.033(12)
C710 0.134(14) 0.124(14) 0.078(14) -0.062(11) 0.060(12) -0.034(12)
C711 0.18(2) 0.111(17) 0.057(16) -0.042(12) 0.020(15) -0.085(16)
C712 0.162(19) 0.064(12) 0.093(18) -0.012(11) 0.023(15) -0.080(12)
C713 0.056(10) 0.052(10) 0.074(14) -0.018(9) -0.005(10) 0.006(8)
C714 0.052(11) 0.088(13) 0.065(15) 0.003(10) -0.005(10) 0.021(10)
C715 0.096(13) 0.132(15) 0.095(15) 0.055(12) -0.014(11) 0.009(12)
C716 0.138(19) 0.112(17) 0.068(15) 0.060(13) 0.000(14) 0.050(15)
C717 0.143(18) 0.070(12) 0.026(11) 0.009(9) 0.040(11) 0.015(13)
C718 0.131(17) 0.073(12) 0.047(13) 0.011(9) 0.042(12) -0.030(12)
C801 0.107(17) 0.120(18) 0.080(17) -0.008(14) 0.000(14) 0.016(15)
C802 0.084(15) 0.113(16) 0.082(18) 0.008(13) 0.005(13) 0.002(12)
C803 0.067(13) 0.131(17) 0.062(15) -0.009(12) 0.031(11) -0.029(12)
C804 0.070(12) 0.069(11) 0.083(16) 0.010(10) 0.001(11) -0.045(9)
C805 0.082(13) 0.150(18) 0.021(12) -0.025(11) 0.005(10) -0.026(12)
C806 0.056(12) 0.17(2) 0.037(13) 0.022(12) -0.005(9) -0.012(12)
C807 0.133(19) 0.19(3) 0.085(19) -0.042(17) -0.053(15) 0.073(18)
C808 0.18(2) 0.132(19) 0.052(16) -0.009(13) -0.039(15) 0.080(17)
C809 0.086(16) 0.20(3) 0.12(3) 0.02(2) 0.047(16) 0.039(16)
C810 0.063(13) 0.118(17) 0.12(2) -0.037(15) 0.035(13) 0.025(12)
C811 0.074(14) 0.153(19) 0.076(18) -0.047(14) 0.032(13) 0.022(12)
C812 0.093(16) 0.21(3) 0.052(15) -0.066(15) 0.000(12) 0.022(16)
C813 0.103(15) 0.118(18) 0.060(15) -0.024(12) 0.016(12) -0.034(13)
C814 0.089(15) 0.17(2) 0.063(17) -0.070(15) -0.005(13) -0.019(15)
C815 0.071(13) 0.072(13) 0.15(2) 0.017(13) 0.081(14) -0.011(10)
C816 0.109(17) 0.065(13) 0.13(2) 0.026(14) 0.059(15) 0.017(12)
C817 0.098(16) 0.112(18) 0.09(2) 0.016(14) -0.002(14) 0.047(14)
C818 0.057(13) 0.27(4) 0.09(2) 0.09(2) 0.018(12) -0.022(17)
C901 0.166(19) 0.082(15) 0.26(3) -0.047(17) 0.13(2) -0.076(14)
C902 0.24(2) 0.061(14) 0.13(2) 0.011(13) 0.102(19) -0.038(15)
C903 0.049(11) 0.17(2) 0.072(15) 0.006(14) 0.023(10) 0.029(13)
C904 0.032(9) 0.137(17) 0.089(15) 0.056(13) 0.015(9) -0.018(11)
C905 0.18(2) 0.071(14) 0.15(2) -0.074(13) 0.029(17) -0.004(14)
C906 0.156(19) 0.088(14) 0.086(17) -0.063(12) 0.066(15) -0.029(13)
C907 0.155(16) 0.053(11) 0.060(14) -0.010(9) 0.041(12) 0.016(11)
C908 0.21(2) 0.098(15) 0.026(12) 0.005(10) 0.038(13) 0.043(15)
C909 0.111(14) 0.086(13) 0.064(13) 0.041(10) -0.017(11) -0.032(11)
C910 0.116(14) 0.095(13) 0.015(10) 0.020(8) -0.007(10) -0.028(11)
C911 0.19(2) 0.061(13) 0.11(2) -0.009(13) 0.027(17) 0.006(14)
C912 0.25(2) 0.030(10) 0.12(2) -0.019(12) -0.008(19) 0.041(13)
C913 0.105(14) 0.049(10) 0.083(14) -0.007(9) -0.008(11) -0.005(10)
C914 0.136(18) 0.105(16) 0.18(2) -0.103(15) -0.008(17) 0.023(14)
C915 0.092(12) 0.132(14) 0.103(14) -0.001(11) 0.020(11) -0.068(11)
C916 0.040(9) 0.098(14) 0.085(15) 0.043(11) -0.003(9) 0.019(9)
C917 0.22(2) 0.119(19) 0.047(15) 0.017(13) 0.026(15) 0.020(18)
C918 0.117(16) 0.124(17) 0.083(16) -0.029(13) -0.050(13) -0.031(14)
N11 0.067(9) 0.052(8) 0.031(9) -0.008(6) 0.009(7) -0.007(6)
N12 0.036(7) 0.040(7) 0.050(9) 0.001(5) 0.017(6) -0.005(5)
N21 0.043(7) 0.039(6) 0.035(8) 0.003(5) 0.019(5) -0.006(5)
N22 0.050(7) 0.040(7) 0.031(8) 0.004(5) -0.008(6) -0.003(6)
N31 0.049(7) 0.027(6) 0.025(7) 0.010(5) 0.005(5) 0.008(5)
N32 0.040(7) 0.028(6) 0.058(9) -0.002(6) 0.017(6) -0.008(5)
N41 0.024(6) 0.040(7) 0.063(9) -0.003(6) 0.006(6) 0.002(5)
N42 0.063(8) 0.031(6) 0.036(8) -0.003(5) 0.008(6) 0.007(6)
N51 0.024(6) 0.044(6) 0.014(6) 0.005(5) -0.001(5) 0.002(5)
N52 0.033(6) 0.039(6) 0.011(6) -0.009(4) 0.005(5) 0.002(5)
N61 0.051(7) 0.060(8) 0.041(9) -0.003(6) 0.028(6) -0.014(6)
N62 0.084(9) 0.053(8) 0.030(8) 0.001(6) 0.019(7) 0.035(7)
N71 0.046(7) 0.053(7) 0.030(8) -0.001(6) -0.004(6) 0.006(6)
N72 0.088(10) 0.060(9) 0.039(9) -0.020(7) 0.009(8) -0.021(8)
N81 0.097(12) 0.074(11) 0.062(12) -0.005(8) 0.008(9) -0.005(9)
N82 0.077(11) 0.169(16) 0.020(9) -0.029(9) 0.006(8) 0.010(11)
N91 0.22(2) 0.054(10) 0.086(15) 0.003(9) 0.065(14) 0.027(12)
N92 0.106(13) 0.096(13) 0.121(17) -0.021(12) 0.005(13) -0.007(10)
O11 0.057(6) 0.032(5) 0.034(6) 0.002(4) -0.003(5) 0.001(4)
O12 0.034(5) 0.044(6) 0.050(7) 0.001(4) 0.005(5) 0.015(4)
O13 0.055(6) 0.039(5) 0.035(7) 0.004(4) 0.023(5) 0.001(4)
O14 0.041(6) 0.039(5) 0.043(7) -0.007(4) 0.012(5) -0.007(4)
O15 0.086(8) 0.063(7) 0.036(7) 0.012(5) 0.012(6) 0.009(6)
O16 0.086(8) 0.067(7) 0.099(10) 0.049(7) -0.036(7) -0.032(6)
O21 0.045(5) 0.032(5) 0.038(6) -0.006(4) 0.011(5) -0.004(4)
O22 0.051(6) 0.026(5) 0.038(6) 0.003(4) 0.005(5) -0.005(4)
O23 0.034(5) 0.025(5) 0.034(6) 0.004(4) 0.008(4) 0.003(4)
O24 0.042(5) 0.025(4) 0.033(6) -0.004(4) 0.005(4) -0.005(4)
O25 0.057(7) 0.169(12) 0.057(9) -0.053(8) 0.030(6) -0.018(7)
O26 0.043(6) 0.049(6) 0.063(8) 0.007(5) 0.004(5) 0.003(5)
O31 0.035(5) 0.043(6) 0.060(7) -0.015(5) 0.027(5) -0.005(4)
O32 0.061(7) 0.046(6) 0.093(9) -0.021(6) 0.025(6) -0.007(5)
O33 0.028(5) 0.041(5) 0.048(6) 0.019(4) 0.002(4) 0.002(4)
O34 0.041(6) 0.047(6) 0.051(7) 0.009(5) -0.013(5) -0.002(4)
O35 0.031(5) 0.039(5) 0.037(6) 0.005(4) 0.014(4) 0.005(4)
O36 0.040(5) 0.032(5) 0.059(7) 0.012(4) 0.030(5) 0.007(4)
O41 0.042(5) 0.047(5) 0.019(6) 0.008(4) 0.001(4) 0.004(4)
O42 0.049(6) 0.041(5) 0.036(6) 0.009(4) 0.014(4) -0.001(4)
O43 0.034(5) 0.049(6) 0.051(7) -0.011(5) -0.010(5) 0.002(4)
O44 0.059(6) 0.055(6) 0.049(7) -0.021(5) -0.025(5) 0.019(5)
O45 0.033(5) 0.060(7) 0.061(8) 0.008(5) 0.010(5) -0.012(5)
O46 0.100(9) 0.028(5) 0.054(8) -0.011(5) 0.020(6) -0.025(5)
O51 0.031(5) 0.041(5) 0.020(6) -0.003(4) 0.005(4) -0.005(4)
O52 0.034(5) 0.038(5) 0.033(6) -0.003(4) 0.013(4) -0.011(4)
O53 0.043(5) 0.032(5) 0.032(6) 0.003(4) 0.000(4) 0.005(4)
O54 0.055(6) 0.032(5) 0.025(6) 0.002(4) 0.003(5) -0.003(4)
O55 0.020(4) 0.041(5) 0.027(6) -0.003(4) 0.006(4) -0.009(4)
O56 0.022(4) 0.034(5) 0.028(6) -0.003(4) -0.002(4) 0.007(4)
O61 0.061(7) 0.179(12) 0.025(7) -0.009(7) 0.007(6) -0.030(7)
O62 0.053(6) 0.055(6) 0.050(8) -0.019(5) 0.017(5) -0.022(5)
O63 0.085(8) 0.040(6) 0.056(8) 0.001(5) 0.044(6) 0.000(5)
O64 0.122(9) 0.057(7) 0.033(8) 0.007(5) 0.037(7) 0.030(6)
O65 0.033(5) 0.046(5) 0.043(7) -0.020(4) 0.011(5) -0.006(4)
O66 0.037(6) 0.068(7) 0.046(8) -0.016(5) 0.001(5) -0.001(5)
O71 0.044(6) 0.037(5) 0.052(7) 0.010(4) -0.004(5) 0.013(5)
O72 0.044(6) 0.052(6) 0.048(7) 0.007(5) 0.014(5) -0.004(5)
O73 0.074(8) 0.063(7) 0.063(8) -0.026(6) 0.017(6) -0.013(6)
O74 0.146(12) 0.080(8) 0.060(10) -0.039(7) 0.026(8) -0.042(8)
O75 0.072(8) 0.120(10) 0.068(10) 0.057(8) 0.002(7) 0.022(7)
O76 0.093(9) 0.069(8) 0.069(9) 0.026(6) 0.012(7) 0.034(7)
O81 0.066(8) 0.089(8) 0.062(9) 0.018(6) 0.018(7) 0.012(6)
O82 0.059(7) 0.096(9) 0.074(10) -0.013(7) 0.013(7) -0.007(6)
O83 0.134(12) 0.161(13) 0.086(12) -0.076(10) -0.035(9) 0.107(10)
O84 0.080(9) 0.135(11) 0.044(9) -0.031(7) 0.020(7) 0.014(8)
O85 0.079(8) 0.079(8) 0.094(11) -0.024(7) 0.023(8) -0.014(7)
O86 0.067(8) 0.088(9) 0.084(10) 0.020(7) 0.026(7) -0.007(6)
O91 0.143(13) 0.145(15) 0.118(15) -0.021(11) 0.043(11) -0.074(11)
O92 0.171(15) 0.100(11) 0.133(14) -0.019(9) 0.076(11) -0.026(10)
O93 0.188(13) 0.078(9) 0.039(8) 0.002(6) -0.026(8) -0.044(9)
O94 0.130(10) 0.059(7) 0.056(9) 0.014(6) -0.006(8) -0.030(7)
O95 0.125(11) 0.123(12) 0.081(11) 0.017(9) -0.011(9) -0.020(9)
O96 0.115(11) 0.082(10) 0.147(15) 0.013(10) 0.044(10) 0.002(9)
N1R 0.093(10) 0.091(10) 0.151(14) -0.033(9) 0.061(10) -0.009(8)
C1R 0.063(12) 0.070(12) 0.16(2) -0.037(12) 0.057(12) 0.002(10)
C2R 0.039(9) 0.061(11) 0.113(16) -0.037(10) 0.027(9) -0.012(8)
N2R 0.046(7) 0.066(8) 0.049(9) -0.009(6) -0.008(6) 0.006(6)
N1S 0.154(16) 0.117(14) 0.138(18) -0.069(13) 0.036(13) -0.057(12)
C1S 0.128(17) 0.093(15) 0.103(19) -0.024(14) 0.053(14) 0.027(14)
C2S 0.12(2) 0.16(2) 0.11(2) -0.054(17) 0.025(16) 0.019(18)
N2S 0.145(17) 0.160(18) 0.111(17) 0.037(13) 0.023(13) -0.007(14)
N1T 0.055(9) 0.073(10) 0.147(16) -0.012(9) -0.005(9) 0.041(8)
C1T 0.113(16) 0.058(12) 0.112(18) -0.010(11) 0.024(14) 0.002(11)
C2T 0.055(10) 0.077(12) 0.061(13) 0.001(9) 0.016(9) 0.018(9)
N2T 0.066(8) 0.054(8) 0.045(9) 0.004(6) 0.021(6) 0.008(6)

loop_
_atom_type_symbol
_atom_type_description
_atom_type_scat_dispersion_real
_atom_type_scat_dispersion_imag
_atom_type_scat_source
C C 0.0033 0.0016 'International Tables Vol C Tables 4.2.6.8 and 6.1.1.4'
H H 0.0000 0.0000 'International Tables Vol C Tables 4.2.6.8 and 6.1.1.4'
N N 0.0061 0.0033 'International Tables Vol C Tables 4.2.6.8 and 6.1.1.4'
O O 0.0106 0.0060 'International Tables Vol C Tables 4.2.6.8 and 6.1.1.4'
K K 0.2009 0.2494 'International Tables Vol C Tables 4.2.6.8 and 6.1.1.4'
Cd Cd -0.8075 1.2024 'International Tables Vol C Tables 4.2.6.8 and 6.1.1.4'
Pb Pb -3.3944 10.1111 'International Tables Vol C Tables 4.2.6.8 and 6.1.1.4'

loop_
_geom_angle_atom_site_label_1
_geom_angle_atom_site_label_2
_geom_angle_atom_site_label_3
_geom_angle
_geom_angle_site_symmetry_1
_geom_angle_site_symmetry_3
_geom_angle_publ_flag
O16 K1 O13 104.5(3) . . ?
O16 K1 O12 103.3(3) . . ?
O13 K1 O12 146.7(3) . . ?
O16 K1 O11 146.4(4) . . ?
O13 K1 O11 102.4(3) . . ?
O12 K1 O11 60.8(3) . . ?
O16 K1 O14 89.9(3) . . ?
O13 K1 O14 60.1(3) . . ?
O12 K1 O14 102.1(3) . . ?
O11 K1 O14 121.3(3) . . ?
O16 K1 O15 63.1(3) . . ?
O13 K1 O15 100.0(3) . . ?
O12 K1 O15 108.8(3) . . ?
O11 K1 O15 92.7(3) . . ?
O14 K1 O15 142.5(3) . . ?
O16 K1 N12 61.2(3) . . ?
O13 K1 N12 119.4(3) . . ?
O12 K1 N12 60.8(3) . . ?
O11 K1 N12 120.2(3) . . ?
O14 K1 N12 61.4(3) . . ?
O15 K1 N12 117.3(3) . . ?
O16 K1 N11 116.7(3) . . ?
O13 K1 N11 60.6(3) . . ?
O12 K1 N11 120.5(3) . . ?
O11 K1 N11 61.5(3) . . ?
O14 K1 N11 119.2(3) . . ?
O15 K1 N11 60.9(3) . . ?
N12 K1 N11 177.9(3) . . ?
O16 K1 C116 22.1(4) . . ?
O13 K1 C116 98.4(5) . . ?
O12 K1 C116 114.1(5) . . ?
O11 K1 C116 133.3(5) . . ?
O14 K1 C116 105.3(5) . . ?
O15 K1 C116 42.4(5) . . ?
N12 K1 C116 82.8(5) . . ?
N11 K1 C116 95.1(5) . . ?
O25 K2 O22 112.5(4) . . ?
O25 K2 O24 128.0(3) . . ?
O22 K2 O24 108.8(3) . . ?
O25 K2 O23 105.6(4) . . ?
O22 K2 O23 134.6(3) . . ?
O24 K2 O23 60.9(2) . . ?
O25 K2 O21 97.7(3) . . ?
O22 K2 O21 57.9(2) . . ?
O24 K2 O21 131.1(3) . . ?
O23 K2 O21 94.1(2) . . ?
O25 K2 O26 57.3(3) . . ?
O22 K2 O26 92.4(3) . . ?
O24 K2 O26 91.6(3) . . ?
O23 K2 O26 129.7(3) . . ?
O21 K2 O26 132.2(3) . . ?
O25 K2 N21 60.9(3) . . ?
O22 K2 N21 116.8(3) . . ?
O24 K2 N21 122.8(3) . . ?
O23 K2 N21 62.7(3) . . ?
O21 K2 N21 61.1(3) . . ?
O26 K2 N21 117.9(3) . . ?
O25 K2 N22 115.7(4) . . ?
O22 K2 N22 59.7(3) . . ?
O24 K2 N22 62.6(3) . . ?
O23 K2 N22 122.7(3) . . ?
O21 K2 N22 116.5(3) . . ?
O26 K2 N22 59.5(3) . . ?
N21 K2 N22 174.6(3) . . ?
O25 K2 C216 48.2(5) . . ?
O22 K2 C216 80.4(4) . . ?
O24 K2 C216 113.0(4) . . ?
O23 K2 C216 145.0(4) . . ?
O21 K2 C216 110.4(4) . . ?
O26 K2 C216 22.1(3) . . ?
N21 K2 C216 107.1(5) . . ?
N22 K2 C216 68.7(5) . . ?
O25 K2 C203 85.8(4) . . ?
O22 K2 C203 44.3(3) . . ?
O24 K2 C203 146.0(3) . . ?
O23 K2 C203 118.6(3) . . ?
O21 K2 C203 25.1(2) . . ?
O26 K2 C203 107.5(3) . . ?
N21 K2 C203 73.0(3) . . ?
N22 K2 C203 102.9(3) . . ?
C216 K2 C203 86.0(4) . . ?
O31 K3 O33 94.8(3) . . ?
O31 K3 O36 117.7(3) . . ?
O33 K3 O36 142.8(3) . . ?
O31 K3 O34 134.6(3) . . ?
O33 K3 O34 60.5(2) . . ?
O36 K3 O34 101.5(3) . . ?
O31 K3 O35 100.0(2) . . ?
O33 K3 O35 100.4(2) . . ?
O36 K3 O35 58.8(2) . . ?
O34 K3 O35 120.5(3) . . ?
O31 K3 O32 59.4(3) . . ?
O33 K3 O32 109.3(3) . . ?
O36 K3 O32 103.0(3) . . ?
O34 K3 O32 91.5(3) . . ?
O35 K3 O32 144.6(3) . . ?
O31 K3 N32 115.6(3) . . ?
O33 K3 N32 119.8(3) . . ?
O36 K3 N32 63.7(3) . . ?
O34 K3 N32 61.3(3) . . ?
O35 K3 N32 121.5(3) . . ?
O32 K3 N32 58.4(3) . . ?
O31 K3 N31 62.5(3) . . ?
O33 K3 N31 61.7(2) . . ?
O36 K3 N31 116.2(3) . . ?
O34 K3 N31 120.4(3) . . ?
O35 K3 N31 58.9(3) . . ?
O32 K3 N31 120.0(3) . . ?
N32 K3 N31 178.0(3) . . ?
O41 K4 O43 95.2(3) . . ?
O41 K4 O42 61.5(3) . . ?
O43 K4 O42 136.4(3) . . ?
O41 K4 O44 113.4(3) . . ?
O43 K4 O44 59.6(3) . . ?
O42 K4 O44 94.5(3) . . ?
O41 K4 O46 140.4(3) . . ?
O43 K4 O46 119.2(3) . . ?
O42 K4 O46 98.8(3) . . ?
O44 K4 O46 101.5(3) . . ?
O41 K4 O45 97.9(3) . . ?
O43 K4 O45 100.3(3) . . ?
O42 K4 O45 118.1(3) . . ?
O44 K4 O45 143.2(3) . . ?
O46 K4 O45 59.3(3) . . ?
O41 K4 N42 120.2(3) . . ?
O43 K4 N42 118.8(3) . . ?
O42 K4 N42 60.1(3) . . ?
O44 K4 N42 60.9(3) . . ?
O46 K4 N42 61.6(3) . . ?
O45 K4 N42 119.5(3) . . ?
O41 K4 N41 61.1(3) . . ?
O43 K4 N41 61.4(3) . . ?
O42 K4 N41 121.0(3) . . ?
O44 K4 N41 119.7(3) . . ?
O46 K4 N41 116.9(3) . . ?
O45 K4 N41 59.1(3) . . ?
N42 K4 N41 178.5(3) . . ?
O56 K5 O53 114.4(2) . . ?
O56 K5 O52 100.3(2) . . ?
O53 K5 O52 138.6(2) . . ?
O56 K5 O54 93.7(2) . . ?
O53 K5 O54 59.6(2) . . ?
O52 K5 O54 97.9(3) . . ?
O56 K5 O55 60.2(2) . . ?
O53 K5 O55 95.4(2) . . ?
O52 K5 O55 122.2(2) . . ?
O54 K5 O55 134.1(2) . . ?
O56 K5 O51 141.6(2) . . ?
O53 K5 O51 99.8(2) . . ?
O52 K5 O51 59.1(2) . . ?
O54 K5 O51 119.4(2) . . ?
O55 K5 O51 101.4(2) . . ?
O56 K5 N51 120.5(3) . . ?
O53 K5 N51 60.9(2) . . ?
O52 K5 N51 119.8(3) . . ?
O54 K5 N51 119.4(3) . . ?
O55 K5 N51 61.4(2) . . ?
O51 K5 N51 61.6(3) . . ?
O56 K5 N52 59.7(2) . . ?
O53 K5 N52 119.4(3) . . ?
O52 K5 N52 59.8(2) . . ?
O54 K5 N52 60.8(2) . . ?
O55 K5 N52 118.7(2) . . ?
O51 K5 N52 118.0(3) . . ?
N51 K5 N52 179.6(3) . . ?
O62 K6 O66 106.3(3) . . ?
O62 K6 O63 107.8(3) . . ?
O66 K6 O63 139.5(3) . . ?
O62 K6 O65 133.0(3) . . ?
O66 K6 O65 60.0(3) . . ?
O63 K6 O65 108.1(3) . . ?
O62 K6 O64 79.6(3) . . ?
O66 K6 O64 106.0(3) . . ?
O63 K6 O64 60.3(3) . . ?
O65 K6 O64 145.6(3) . . ?
O62 K6 O61 55.6(3) . . ?
O66 K6 O61 137.4(3) . . ?
O63 K6 O61 81.1(4) . . ?
O65 K6 O61 102.0(3) . . ?
O64 K6 O61 107.3(4) . . ?
O62 K6 N62 60.8(3) . . ?
O66 K6 N62 60.6(3) . . ?
O63 K6 N62 121.2(3) . . ?
O65 K6 N62 120.2(3) . . ?
O64 K6 N62 60.9(3) . . ?
O61 K6 N62 116.4(4) . . ?
O62 K6 N61 115.3(3) . . ?
O66 K6 N61 120.1(3) . . ?
O63 K6 N61 61.7(3) . . ?
O65 K6 N61 60.2(3) . . ?
O64 K6 N61 121.8(3) . . ?
O61 K6 N61 59.7(3) . . ?
N62 K6 N61 175.4(3) . . ?
O62 K6 N1R 138.1(4) . . ?
O66 K6 N1R 63.6(3) . . ?
O63 K6 N1R 76.5(4) . . ?
O65 K6 N1R 79.7(3) . . ?
O64 K6 N1R 66.3(4) . . ?
O61 K6 N1R 156.7(4) . . ?
N62 K6 N1R 81.0(4) . . ?
N61 K6 N1R 103.4(4) . . ?
O62 K6 C608 126.9(5) . . ?
O66 K6 C608 126.5(5) . . ?
O63 K6 C608 23.3(4) . . ?
O65 K6 C608 84.8(5) . . ?
O64 K6 C608 80.1(4) . . ?
O61 K6 C608 85.1(5) . . ?
N62 K6 C608 139.1(4) . . ?
N61 K6 C608 44.8(4) . . ?
N1R K6 C608 71.8(5) . . ?
O62 K6 C606 41.5(3) . . ?
O66 K6 C606 67.6(4) . . ?
O63 K6 C606 133.0(3) . . ?
O65 K6 C606 118.4(3) . . ?
O64 K6 C606 76.9(4) . . ?
O61 K6 C606 95.0(4) . . ?
N62 K6 C606 24.4(3) . . ?
N61 K6 C606 151.0(4) . . ?
N1R K6 C606 104.6(4) . . ?
C608 K6 C606 156.0(5) . . ?
O71 K7 O74 136.3(3) . . ?
O71 K7 O75 101.2(3) . . ?
O74 K7 O75 117.1(4) . . ?
O71 K7 O76 116.0(3) . . ?
O74 K7 O76 101.5(4) . . ?
O75 K7 O76 60.3(4) . . ?
O71 K7 O72 60.1(3) . . ?
O74 K7 O72 95.1(4) . . ?
O75 K7 O72 142.7(4) . . ?
O76 K7 O72 97.1(3) . . ?
O71 K7 O73 92.9(3) . . ?
O74 K7 O73 61.3(4) . . ?
O75 K7 O73 100.7(4) . . ?
O76 K7 O73 147.1(3) . . ?
O72 K7 O73 111.5(3) . . ?
O71 K7 N71 63.2(3) . . ?
O74 K7 N71 117.8(4) . . ?
O75 K7 N71 60.4(4) . . ?
O76 K7 N71 118.7(3) . . ?
O72 K7 N71 121.8(3) . . ?
O73 K7 N71 59.2(3) . . ?
O71 K7 N72 118.6(3) . . ?
O74 K7 N72 61.0(4) . . ?
O75 K7 N72 118.7(4) . . ?
O76 K7 N72 60.8(4) . . ?
O72 K7 N72 59.9(3) . . ?
O73 K7 N72 120.0(3) . . ?
N71 K7 N72 178.2(4) . . ?
O71 K7 C710 118.9(5) . . ?
O74 K7 C710 22.3(4) . . ?
O75 K7 C710 120.0(5) . . ?
O76 K7 C710 122.9(5) . . ?
O72 K7 C710 97.1(4) . . ?
O73 K7 C710 40.1(4) . . ?
N71 K7 C710 98.9(5) . . ?
N72 K7 C710 80.2(5) . . ?
O83 K8 O85 99.1(4) . . ?
O83 K8 O86 119.4(5) . . ?
O85 K8 O86 60.7(4) . . ?
O83 K8 O84 59.6(4) . . ?
O85 K8 O84 138.5(4) . . ?
O86 K8 O84 97.0(4) . . ?
O83 K8 O81 100.9(5) . . ?
O85 K8 O81 96.3(4) . . ?
O86 K8 O81 135.2(3) . . ?
O84 K8 O81 121.2(4) . . ?
O83 K8 O82 139.5(4) . . ?
O85 K8 O82 116.2(3) . . ?
O86 K8 O82 96.0(3) . . ?
O84 K8 O82 99.6(4) . . ?
O81 K8 O82 58.0(4) . . ?
O83 K8 N82 118.7(4) . . ?
O85 K8 N82 120.9(5) . . ?
O86 K8 N82 61.4(5) . . ?
O84 K8 N82 59.7(4) . . ?
O81 K8 N82 116.8(4) . . ?
O82 K8 N82 59.9(4) . . ?
O83 K8 N81 61.0(4) . . ?
O85 K8 N81 61.4(4) . . ?
O86 K8 N81 121.1(4) . . ?
O84 K8 N81 119.6(4) . . ?
O81 K8 N81 61.3(4) . . ?
O82 K8 N81 118.5(5) . . ?
N82 K8 N81 177.5(5) . . ?
O92 K9 O94 101.0(4) . . ?
O92 K9 O91 60.5(5) . . ?
O94 K9 O91 129.4(4) . . ?
O92 K9 O93 132.0(5) . . ?
O94 K9 O93 59.5(4) . . ?
O91 K9 O93 96.7(4) . . ?
O92 K9 O95 128.1(4) . . ?
O94 K9 O95 124.8(4) . . ?
O91 K9 O95 99.1(5) . . ?
O93 K9 O95 94.9(4) . . ?
O92 K9 O96 100.4(5) . . ?
O94 K9 O96 92.6(4) . . ?
O91 K9 O96 134.7(5) . . ?
O93 K9 O96 122.2(4) . . ?
O95 K9 O96 58.8(4) . . ?
O92 K9 N91 121.9(5) . . ?
O94 K9 N91 117.5(5) . . ?
O91 K9 N91 61.4(6) . . ?
O93 K9 N91 58.1(4) . . ?
O95 K9 N91 59.8(5) . . ?
O96 K9 N91 118.3(5) . . ?
O92 K9 N92 62.5(5) . . ?
O94 K9 N92 59.8(5) . . ?
O91 K9 N92 122.9(6) . . ?
O93 K9 N92 119.3(5) . . ?
O95 K9 N92 118.3(4) . . ?
O96 K9 N92 59.5(4) . . ?
N91 K9 N92 175.7(6) . . ?
O92 K9 C915 127.1(5) . . ?
O94 K9 C915 110.9(4) . . ?
O91 K9 C915 117.5(5) . . ?
O93 K9 C915 100.7(5) . . ?
O95 K9 C915 20.6(4) . . ?
O96 K9 C915 39.5(5) . . ?
N91 K9 C915 78.9(5) . . ?
N92 K9 C915 98.7(5) . . ?
Pb4 Pb1 Pb5 68.101(18) . . ?
Pb4 Pb1 Pb3 65.749(16) . . ?
Pb5 Pb1 Pb3 100.894(19) . . ?
Pb4 Pb1 Pb2 101.325(18) . . ?
Pb5 Pb1 Pb2 66.591(17) . . ?
Pb3 Pb1 Pb2 64.401(16) . . ?
Pb9 Pb2 Pb6 62.633(16) . . ?
Pb9 Pb2 Pb1 107.174(19) . . ?
Pb6 Pb2 Pb1 109.701(18) . . ?
Pb9 Pb2 Pb3 101.114(17) . . ?
Pb6 Pb2 Pb3 57.698(14) . . ?
Pb1 Pb2 Pb3 57.682(15) . . ?
Pb9 Pb2 Pb5 56.135(15) . . ?
Pb6 Pb2 Pb5 100.778(16) . . ?
Pb1 Pb2 Pb5 55.626(16) . . ?
Pb3 Pb2 Pb5 90.121(16) . . ?
Pb7 Pb3 Pb6 61.953(15) . . ?
Pb7 Pb3 Pb1 109.05(2) . . ?
Pb6 Pb3 Pb1 110.05(2) . . ?
Pb7 Pb3 Pb2 101.931(19) . . ?
Pb6 Pb3 Pb2 57.852(15) . . ?
Pb1 Pb3 Pb2 57.917(16) . . ?
Pb7 Pb3 Pb4 58.089(15) . . ?
Pb6 Pb3 Pb4 101.755(19) . . ?
Pb1 Pb3 Pb4 55.912(15) . . ?
Pb2 Pb3 Pb4 91.223(18) . . ?
Pb1 Pb4 Pb8 109.16(2) . . ?
Pb1 Pb4 Pb7 110.345(19) . . ?
Pb8 Pb4 Pb7 63.741(16) . . ?
Pb1 Pb4 Pb3 58.339(15) . . ?
Pb8 Pb4 Pb3 102.224(17) . . ?
Pb7 Pb4 Pb3 57.091(14) . . ?
Pb1 Pb4 Pb5 56.171(16) . . ?
Pb8 Pb4 Pb5 56.656(15) . . ?
Pb7 Pb4 Pb5 100.593(18) . . ?
Pb3 Pb4 Pb5 89.645(16) . . ?
Pb1 Pb5 Pb9 110.130(19) . . ?
Pb1 Pb5 Pb8 108.23(2) . . ?
Pb9 Pb5 Pb8 64.687(15) . . ?
Pb1 Pb5 Pb2 57.783(16) . . ?
Pb9 Pb5 Pb2 57.206(15) . . ?
Pb8 Pb5 Pb2 102.123(16) . . ?
Pb1 Pb5 Pb4 55.727(16) . . ?
Pb9 Pb5 Pb4 100.988(17) . . ?
Pb8 Pb5 Pb4 56.107(16) . . ?
Pb2 Pb5 Pb4 89.008(17) . . ?
Pb3 Pb6 Pb2 64.450(16) . . ?
Pb3 Pb6 Cd1 112.50(2) . . ?
Pb2 Pb6 Cd1 111.41(2) . . ?
Pb3 Pb6 Pb7 58.734(15) . . ?
Pb2 Pb6 Pb7 104.342(16) . . ?
Cd1 Pb6 Pb7 58.41(2) . . ?
Pb3 Pb6 Pb9 102.881(17) . . ?
Pb2 Pb6 Pb9 58.411(15) . . ?
Cd1 Pb6 Pb9 56.42(2) . . ?
Pb7 Pb6 Pb9 90.414(16) . . ?
Cd1 Pb7 Pb3 114.13(2) . . ?
Cd1 Pb7 Pb4 110.80(2) . . ?
Pb3 Pb7 Pb4 64.820(16) . . ?
Cd1 Pb7 Pb6 59.62(2) . . ?
Pb3 Pb7 Pb6 59.313(15) . . ?
Pb4 Pb7 Pb6 104.637(17) . . ?
Cd1 Pb7 Pb8 56.70(2) . . ?
Pb3 Pb7 Pb8 103.041(17) . . ?
Pb4 Pb7 Pb8 57.141(16) . . ?
Pb6 Pb7 Pb8 91.203(17) . . ?
Cd1 Pb8 Pb4 114.40(3) . . ?
Cd1 Pb8 Pb5 111.84(2) . . ?
Pb4 Pb8 Pb5 67.237(17) . . ?
Cd1 Pb8 Pb7 58.54(2) . . ?
Pb4 Pb8 Pb7 59.118(16) . . ?
Pb5 Pb8 Pb7 104.625(19) . . ?
Cd1 Pb8 Pb9 56.714(19) . . ?
Pb4 Pb8 Pb9 103.615(18) . . ?
Pb5 Pb8 Pb9 57.372(14) . . ?
Pb7 Pb8 Pb9 88.163(16) . . ?
Cd1 Pb9 Pb5 112.82(2) . . ?
Cd1 Pb9 Pb2 115.21(3) . . ?
Pb5 Pb9 Pb2 66.659(16) . . ?
Cd1 Pb9 Pb6 59.95(2) . . ?
Pb5 Pb9 Pb6 105.57(2) . . ?
Pb2 Pb9 Pb6 58.957(15) . . ?
Cd1 Pb9 Pb8 57.172(19) . . ?
Pb5 Pb9 Pb8 57.941(14) . . ?
Pb2 Pb9 Pb8 103.997(19) . . ?
Pb6 Pb9 Pb8 90.217(17) . . ?
Cd11 Cd1 Pb9 128.03(4) . . ?
Cd11 Cd1 Pb8 125.56(4) . . ?
Pb9 Cd1 Pb8 66.11(2) . . ?
Cd11 Cd1 Pb7 134.77(4) . . ?
Pb9 Cd1 Pb7 97.03(3) . . ?
Pb8 Cd1 Pb7 64.76(2) . . ?
Cd11 Cd1 Pb6 136.89(4) . . ?
Pb9 Cd1 Pb6 63.64(2) . . ?
Pb8 Cd1 Pb6 97.48(3) . . ?
Pb7 Cd1 Pb6 61.97(2) . . ?
Cd1 Cd11 Pb18 125.91(4) . . ?
Cd1 Cd11 Pb17 128.67(4) . . ?
Pb18 Cd11 Pb17 65.13(2) . . ?
Cd1 Cd11 Pb19 134.33(4) . . ?
Pb18 Cd11 Pb19 64.34(2) . . ?
Pb17 Cd11 Pb19 96.75(3) . . ?
Cd1 Cd11 Pb16 136.83(4) . . ?
Pb18 Cd11 Pb16 97.18(3) . . ?
Pb17 Cd11 Pb16 63.39(2) . . ?
Pb19 Cd11 Pb16 62.91(2) . . ?
Pb14 Pb11 Pb13 66.886(17) . . ?
Pb14 Pb11 Pb12 101.154(19) . . ?
Pb13 Pb11 Pb12 66.135(17) . . ?
Pb14 Pb11 Pb15 66.299(17) . . ?
Pb13 Pb11 Pb15 100.898(19) . . ?
Pb12 Pb11 Pb15 65.286(17) . . ?
Pb11 Pb12 Pb19 109.75(2) . . ?
Pb11 Pb12 Pb16 109.08(2) . . ?
Pb19 Pb12 Pb16 61.980(16) . . ?
Pb11 Pb12 Pb15 57.505(15) . . ?
Pb19 Pb12 Pb15 57.692(15) . . ?
Pb16 Pb12 Pb15 101.53(2) . . ?
Pb11 Pb12 Pb13 56.879(16) . . ?
Pb19 Pb12 Pb13 100.62(2) . . ?
Pb16 Pb12 Pb13 56.931(15) . . ?
Pb15 Pb12 Pb13 90.633(18) . . ?
Pb17 Pb13 Pb11 109.548(19) . . ?
Pb17 Pb13 Pb16 63.053(15) . . ?
Pb11 Pb13 Pb16 110.203(19) . . ?
Pb17 Pb13 Pb12 101.995(18) . . ?
Pb11 Pb13 Pb12 56.987(16) . . ?
Pb16 Pb13 Pb12 58.054(15) . . ?
Pb17 Pb13 Pb14 57.419(15) . . ?
Pb11 Pb13 Pb14 56.450(16) . . ?
Pb16 Pb13 Pb14 101.377(16) . . ?
Pb12 Pb13 Pb14 89.518(16) . . ?
Pb18 Pb14 Pb11 109.71(2) . . ?
Pb18 Pb14 Pb17 64.075(14) . . ?
Pb11 Pb14 Pb17 108.536(19) . . ?
Pb18 Pb14 Pb15 57.193(16) . . ?
Pb11 Pb14 Pb15 57.158(17) . . ?
Pb17 Pb14 Pb15 101.481(16) . . ?
Pb18 Pb14 Pb13 101.250(16) . . ?
Pb11 Pb14 Pb13 56.664(16) . . ?
Pb17 Pb14 Pb13 56.109(14) . . ?
Pb15 Pb14 Pb13 89.488(17) . . ?
Pb18 Pb15 Pb11 108.39(2) . . ?
Pb18 Pb15 Pb19 63.209(16) . . ?
Pb11 Pb15 Pb19 109.154(19) . . ?
Pb18 Pb15 Pb12 101.933(18) . . ?
Pb11 Pb15 Pb12 57.208(16) . . ?
Pb19 Pb15 Pb12 57.327(16) . . ?
Pb18 Pb15 Pb14 56.374(15) . . ?
Pb11 Pb15 Pb14 56.543(16) . . ?
Pb19 Pb15 Pb14 100.739(18) . . ?
Pb12 Pb15 Pb14 90.358(17) . . ?
Cd11 Pb16 Pb13 111.90(2) . . ?
Cd11 Pb16 Pb12 112.34(2) . . ?
Pb13 Pb16 Pb12 65.015(17) . . ?
Cd11 Pb16 Pb19 58.04(2) . . ?
Pb13 Pb16 Pb19 103.663(17) . . ?
Pb12 Pb16 Pb19 58.202(16) . . ?
Cd11 Pb16 Pb17 57.62(2) . . ?
Pb13 Pb16 Pb17 57.876(15) . . ?
Pb12 Pb16 Pb17 103.276(17) . . ?
Pb19 Pb16 Pb17 90.341(16) . . ?
Cd11 Pb17 Pb13 114.29(3) . . ?
Cd11 Pb17 Pb14 111.77(2) . . ?
Pb13 Pb17 Pb14 66.472(16) . . ?
Cd11 Pb17 Pb16 58.99(2) . . ?
Pb13 Pb17 Pb16 59.071(15) . . ?
Pb14 Pb17 Pb16 104.884(19) . . ?
Cd11 Pb17 Pb18 57.232(19) . . ?
Pb13 Pb17 Pb18 103.685(19) . . ?
Pb14 Pb17 Pb18 57.179(13) . . ?
Pb16 Pb17 Pb18 89.971(16) . . ?
Cd11 Pb18 Pb14 113.64(2) . . ?
Cd11 Pb18 Pb15 113.84(3) . . ?
Pb14 Pb18 Pb15 66.433(17) . . ?
Cd11 Pb18 Pb19 58.22(2) . . ?
Pb14 Pb18 Pb19 104.533(19) . . ?
Pb15 Pb18 Pb19 58.637(15) . . ?
Cd11 Pb18 Pb17 57.633(19) . . ?
Pb14 Pb18 Pb17 58.745(14) . . ?
Pb15 Pb18 Pb17 104.147(18) . . ?
Pb19 Pb18 Pb17 88.915(16) . . ?
Cd11 Pb19 Pb12 114.76(2) . . ?
Cd11 Pb19 Pb15 112.65(2) . . ?
Pb12 Pb19 Pb15 64.981(17) . . ?
Cd11 Pb19 Pb16 59.05(2) . . ?
Pb12 Pb19 Pb16 59.818(16) . . ?
Pb15 Pb19 Pb16 105.122(17) . . ?
Cd11 Pb19 Pb18 57.44(2) . . ?
Pb12 Pb19 Pb18 103.765(18) . . ?
Pb15 Pb19 Pb18 58.154(16) . . ?
Pb16 Pb19 Pb18 90.773(17) . . ?
Pb25 Pb21 Pb24 68.363(17) . . ?
Pb25 Pb21 Pb22 67.670(17) . . ?
Pb24 Pb21 Pb22 103.073(18) . . ?
Pb25 Pb21 Pb23 102.903(19) . . ?
Pb24 Pb21 Pb23 65.979(16) . . ?
Pb22 Pb21 Pb23 66.784(17) . . ?
Pb21 Pb22 Pb26 108.120(19) . . ?
Pb21 Pb22 Pb29 107.015(19) . . ?
Pb26 Pb22 Pb29 63.227(16) . . ?
Pb21 Pb22 Pb23 56.809(15) . . ?
Pb26 Pb22 Pb23 56.678(15) . . ?
Pb29 Pb22 Pb23 100.770(17) . . ?
Pb21 Pb22 Pb25 55.781(16) . . ?
Pb26 Pb22 Pb25 100.731(17) . . ?
Pb29 Pb22 Pb25 56.144(14) . . ?
Pb23 Pb22 Pb25 89.761(16) . . ?
Pb21 Pb23 Pb26 107.92(2) . . ?
Pb21 Pb23 Pb27 108.46(2) . . ?
Pb26 Pb23 Pb27 62.304(16) . . ?
Pb21 Pb23 Pb24 56.749(15) . . ?
Pb26 Pb23 Pb24 101.49(2) . . ?
Pb27 Pb23 Pb24 57.445(15) . . ?
Pb21 Pb23 Pb22 56.406(16) . . ?
Pb26 Pb23 Pb22 56.864(15) . . ?
Pb27 Pb23 Pb22 101.07(2) . . ?
Pb24 Pb23 Pb22 91.003(17) . . ?
Pb21 Pb24 Pb28 106.90(2) . . ?
Pb21 Pb24 Pb27 108.678(19) . . ?
Pb28 Pb24 Pb27 62.689(16) . . ?
Pb21 Pb24 Pb23 57.272(15) . . ?
Pb28 Pb24 Pb23 100.971(18) . . ?
Pb27 Pb24 Pb23 57.169(15) . . ?
Pb21 Pb24 Pb25 55.494(16) . . ?
Pb28 Pb24 Pb25 56.140(14) . . ?
Pb27 Pb24 Pb25 100.398(17) . . ?
Pb23 Pb24 Pb25 89.920(16) . . ?
Pb21 Pb25 Pb29 108.494(19) . . ?
Pb21 Pb25 Pb28 107.456(19) . . ?
Pb29 Pb25 Pb28 63.186(14) . . ?
Pb21 Pb25 Pb22 56.549(16) . . ?
Pb29 Pb25 Pb22 56.998(14) . . ?
Pb28 Pb25 Pb22 100.667(16) . . ?
Pb21 Pb25 Pb24 56.143(16) . . ?
Pb29 Pb25 Pb24 100.678(16) . . ?
Pb28 Pb25 Pb24 56.101(15) . . ?
Pb22 Pb25 Pb24 89.317(16) . . ?
Pb23 Pb26 Pb22 66.458(17) . . ?
Pb23 Pb26 Cd21 113.78(2) . . ?
Pb22 Pb26 Cd21 113.05(2) . . ?
Pb23 Pb26 Pb27 58.970(16) . . ?
Pb22 Pb26 Pb27 105.467(17) . . ?
Cd21 Pb26 Pb27 58.40(2) . . ?
Pb23 Pb26 Pb29 104.291(17) . . ?
Pb22 Pb26 Pb29 58.543(15) . . ?
Cd21 Pb26 Pb29 57.34(2) . . ?
Pb27 Pb26 Pb29 90.078(16) . . ?
Cd21 Pb27 Pb23 114.41(2) . . ?
Cd21 Pb27 Pb24 113.29(2) . . ?
Pb23 Pb27 Pb24 65.386(16) . . ?
Cd21 Pb27 Pb26 59.32(2) . . ?
Pb23 Pb27 Pb26 58.726(16) . . ?
Pb24 Pb27 Pb26 104.570(17) . . ?
Cd21 Pb27 Pb28 57.89(2) . . ?
Pb23 Pb27 Pb28 103.615(17) . . ?
Pb24 Pb27 Pb28 58.242(15) . . ?
Pb26 Pb27 Pb28 90.358(17) . . ?
Cd21 Pb28 Pb24 114.91(3) . . ?
Cd21 Pb28 Pb25 113.96(2) . . ?
Pb24 Pb28 Pb25 67.760(16) . . ?
Cd21 Pb28 Pb27 58.77(2) . . ?
Pb24 Pb28 Pb27 59.069(15) . . ?
Pb25 Pb28 Pb27 105.949(18) . . ?
Cd21 Pb28 Pb29 58.15(2) . . ?
Pb24 Pb28 Pb29 105.419(18) . . ?
Pb25 Pb28 Pb29 58.329(13) . . ?
Pb27 Pb28 Pb29 90.221(16) . . ?
Cd21 Pb29 Pb25 114.01(2) . . ?
Cd21 Pb29 Pb22 114.32(3) . . ?
Pb25 Pb29 Pb22 66.857(16) . . ?
Cd21 Pb29 Pb28 58.05(2) . . ?
Pb25 Pb29 Pb28 58.485(13) . . ?
Pb22 Pb29 Pb28 104.225(19) . . ?
Cd21 Pb29 Pb26 58.99(2) . . ?
Pb25 Pb29 Pb26 104.713(19) . . ?
Pb22 Pb29 Pb26 58.230(15) . . ?
Pb28 Pb29 Pb26 89.327(17) . . ?
Cd21 Cd21 Pb28 130.16(5) 3_565 . ?
Cd21 Cd21 Pb29 130.45(6) 3_565 . ?
Pb28 Cd21 Pb29 63.800(19) . . ?
Cd21 Cd21 Pb27 133.30(5) 3_565 . ?
Pb28 Cd21 Pb27 63.34(2) . . ?
Pb29 Cd21 Pb27 96.21(3) . . ?
Cd21 Cd21 Pb26 134.52(5) 3_565 . ?
Pb28 Cd21 Pb26 95.32(3) . . ?
Pb29 Cd21 Pb26 63.67(2) . . ?
Pb27 Cd21 Pb26 62.28(2) . . ?
N11 C101 C102 115.4(12) . . ?
N11 C101 H10A 108.4 . . ?
C102 C101 H10A 108.4 . . ?
N11 C101 H10B 108.4 . . ?
C102 C101 H10B 108.4 . . ?
H10A C101 H10B 107.5 . . ?
O11 C102 C101 111.3(11) . . ?
O11 C102 H10C 109.4 . . ?
C101 C102 H10C 109.4 . . ?
O11 C102 H10D 109.4 . . ?
C101 C102 H10D 109.4 . . ?
H10C C102 H10D 108.0 . . ?
O11 C103 C104 109.0(12) . . ?
O11 C103 H10E 109.9 . . ?
C104 C103 H10E 109.9 . . ?
O11 C103 H10F 109.9 . . ?
C104 C103 H10F 109.9 . . ?
H10E C103 H10F 108.3 . . ?
O12 C104 C103 109.9(10) . . ?
O12 C104 H10G 109.7 . . ?
C103 C104 H10G 109.7 . . ?
O12 C104 H10H 109.7 . . ?
C103 C104 H10H 109.7 . . ?
H10G C104 H10H 108.2 . . ?
O12 C105 C106 111.2(11) . . ?
O12 C105 H10I 109.4 . . ?
C106 C105 H10I 109.4 . . ?
O12 C105 H10J 109.4 . . ?
C106 C105 H10J 109.4 . . ?
H10I C105 H10J 108.0 . . ?
N12 C106 C105 111.8(11) . . ?
N12 C106 H10K 109.3 . . ?
C105 C106 H10K 109.3 . . ?
N12 C106 H10L 109.3 . . ?
C105 C106 H10L 109.3 . . ?
H10K C106 H10L 107.9 . . ?
N11 C107 C108 112.0(10) . . ?
N11 C107 H10M 109.2 . . ?
C108 C107 H10M 109.2 . . ?
N11 C107 H10N 109.2 . . ?
C108 C107 H10N 109.2 . . ?
H10M C107 H10N 107.9 . . ?
O13 C108 C107 110.4(11) . . ?
O13 C108 H10O 109.6 . . ?
C107 C108 H10O 109.6 . . ?
O13 C108 H10P 109.6 . . ?
C107 C108 H10P 109.6 . . ?
H10O C108 H10P 108.1 . . ?
O13 C109 C110 108.3(11) . . ?
O13 C109 H10Q 110.0 . . ?
C110 C109 H10Q 110.0 . . ?
O13 C109 H10R 110.0 . . ?
C110 C109 H10R 110.0 . . ?
H10Q C109 H10R 108.4 . . ?
O14 C110 C109 108.9(11) . . ?
O14 C110 H11A 109.9 . . ?
C109 C110 H11A 109.9 . . ?
O14 C110 H11B 109.9 . . ?
C109 C110 H11B 109.9 . . ?
H11A C110 H11B 108.3 . . ?
O14 C111 C112 107.3(11) . . ?
O14 C111 H11C 110.3 . . ?
C112 C111 H11C 110.3 . . ?
O14 C111 H11D 110.3 . . ?
C112 C111 H11D 110.3 . . ?
H11C C111 H11D 108.5 . . ?
N12 C112 C111 115.0(11) . . ?
N12 C112 H11E 108.5 . . ?
C111 C112 H11E 108.5 . . ?
N12 C112 H11F 108.5 . . ?
C111 C112 H11F 108.5 . . ?
H11E C112 H11F 107.5 . . ?
N11 C113 C114 110.9(12) . . ?
N11 C113 H11G 109.5 . . ?
C114 C113 H11G 109.5 . . ?
N11 C113 H11H 109.5 . . ?
C114 C113 H11H 109.5 . . ?
H11G C113 H11H 108.1 . . ?
O15 C114 C113 109.4(12) . . ?
O15 C114 H11I 109.8 . . ?
C113 C114 H11I 109.8 . . ?
O15 C114 H11J 109.8 . . ?
C113 C114 H11J 109.8 . . ?
H11I C114 H11J 108.2 . . ?
C116 C115 O15 119.7(19) . . ?
C116 C115 H11K 107.4 . . ?
O15 C115 H11K 107.4 . . ?
C116 C115 H11L 107.4 . . ?
O15 C115 H11L 107.4 . . ?
H11K C115 H11L 106.9 . . ?
C115 C116 O16 116(2) . . ?
C115 C116 K1 81.8(13) . . ?
O16 C116 K1 45.5(8) . . ?
C115 C116 H11M 108.3 . . ?
O16 C116 H11M 108.3 . . ?
K1 C116 H11M 93.5 . . ?
C115 C116 H11N 108.3 . . ?
O16 C116 H11N 108.3 . . ?
K1 C116 H11N 151.8 . . ?
H11M C116 H11N 107.4 . . ?
O16 C117 C118 106.1(12) . . ?
O16 C117 H11O 110.5 . . ?
C118 C117 H11O 110.5 . . ?
O16 C117 H11P 110.5 . . ?
C118 C117 H11P 110.5 . . ?
H11O C117 H11P 108.7 . . ?
C117 C118 N12 114.3(12) . . ?
C117 C118 H11Q 108.7 . . ?
N12 C118 H11Q 108.7 . . ?
C117 C118 H11R 108.7 . . ?
N12 C118 H11R 108.7 . . ?
H11Q C118 H11R 107.6 . . ?
N21 C201 C202 112.8(11) . . ?
N21 C201 H20A 109.0 . . ?
C202 C201 H20A 109.0 . . ?
N21 C201 H20B 109.0 . . ?
C202 C201 H20B 109.0 . . ?
H20A C201 H20B 107.8 . . ?
O21 C202 C201 111.7(10) . . ?
O21 C202 H20C 109.3 . . ?
C201 C202 H20C 109.3 . . ?
O21 C202 H20D 109.3 . . ?
C201 C202 H20D 109.3 . . ?
H20C C202 H20D 107.9 . . ?
O21 C203 C204 107.4(10) . . ?
O21 C203 K2 58.8(5) . . ?
C204 C203 K2 86.7(6) . . ?
O21 C203 H20E 110.2 . . ?
C204 C203 H20E 110.2 . . ?
K2 C203 H20E 67.2 . . ?
O21 C203 H20F 110.2 . . ?
C204 C203 H20F 110.2 . . ?
K2 C203 H20F 162.6 . . ?
H20E C203 H20F 108.5 . . ?
O22 C204 C203 108.5(10) . . ?
O22 C204 H20G 110.0 . . ?
C203 C204 H20G 110.0 . . ?
O22 C204 H20H 110.0 . . ?
C203 C204 H20H 110.0 . . ?
H20G C204 H20H 108.4 . . ?
O22 C205 C206 108.4(9) . . ?
O22 C205 H20I 110.0 . . ?
C206 C205 H20I 110.0 . . ?
O22 C205 H20J 110.0 . . ?
C206 C205 H20J 110.0 . . ?
H20I C205 H20J 108.4 . . ?
N22 C206 C205 114.0(12) . . ?
N22 C206 H20K 108.7 . . ?
C205 C206 H20K 108.7 . . ?
N22 C206 H20L 108.7 . . ?
C205 C206 H20L 108.7 . . ?
H20K C206 H20L 107.6 . . ?
N21 C207 C208 114.4(10) . . ?
N21 C207 H20M 108.7 . . ?
C208 C207 H20M 108.7 . . ?
N21 C207 H20N 108.7 . . ?
C208 C207 H20N 108.7 . . ?
H20M C207 H20N 107.6 . . ?
O23 C208 C207 110.9(10) . . ?
O23 C208 H20O 109.5 . . ?
C207 C208 H20O 109.5 . . ?
O23 C208 H20P 109.5 . . ?
C207 C208 H20P 109.5 . . ?
H20O C208 H20P 108.0 . . ?
O23 C209 C210 110.1(10) . . ?
O23 C209 H20Q 109.6 . . ?
C210 C209 H20Q 109.6 . . ?
O23 C209 H20R 109.6 . . ?
C210 C209 H20R 109.6 . . ?
H20Q C209 H20R 108.1 . . ?
O24 C210 C209 108.9(10) . . ?
O24 C210 H21A 109.9 . . ?
C209 C210 H21A 109.9 . . ?
O24 C210 H21B 109.9 . . ?
C209 C210 H21B 109.9 . . ?
H21A C210 H21B 108.3 . . ?
O24 C211 C212 111.6(12) . . ?
O24 C211 H21C 109.3 . . ?
C212 C211 H21C 109.3 . . ?
O24 C211 H21D 109.3 . . ?
C212 C211 H21D 109.3 . . ?
H21C C211 H21D 108.0 . . ?
C211 C212 N22 116.1(10) . . ?
C211 C212 H21E 108.3 . . ?
N22 C212 H21E 108.3 . . ?
C211 C212 H21F 108.3 . . ?
N22 C212 H21F 108.3 . . ?
H21E C212 H21F 107.4 . . ?
N21 C213 C214 112.7(11) . . ?
N21 C213 H21G 109.0 . . ?
C214 C213 H21G 109.0 . . ?
N21 C213 H21H 109.0 . . ?
C214 C213 H21H 109.0 . . ?
H21G C213 H21H 107.8 . . ?
O25 C214 C213 112.3(13) . . ?
O25 C214 H21I 109.1 . . ?
C213 C214 H21I 109.1 . . ?
O25 C214 H21J 109.1 . . ?
C213 C214 H21J 109.1 . . ?
H21I C214 H21J 107.9 . . ?
O25 C215 C216 109.1(14) . . ?
O25 C215 H21K 109.9 . . ?
C216 C215 H21K 109.9 . . ?
O25 C215 H21L 109.9 . . ?
C216 C215 H21L 109.9 . . ?
H21K C215 H21L 108.3 . . ?
O26 C216 C215 103.8(18) . . ?
O26 C216 K2 64.3(9) . . ?
C215 C216 K2 87.9(9) . . ?
O26 C216 H21M 111.0 . . ?
C215 C216 H21M 111.0 . . ?
K2 C216 H21M 59.8 . . ?
O26 C216 H21N 111.0 . . ?
C215 C216 H21N 111.0 . . ?
K2 C216 H21N 161.0 . . ?
H21M C216 H21N 109.0 . . ?
C218 C217 O26 113.9(14) . . ?
C218 C217 H21O 108.8 . . ?
O26 C217 H21O 108.8 . . ?
C218 C217 H21P 108.8 . . ?
O26 C217 H21P 108.8 . . ?
H21O C217 H21P 107.7 . . ?
C217 C218 N22 113.7(12) . . ?
C217 C218 H21Q 108.8 . . ?
N22 C218 H21Q 108.8 . . ?
C217 C218 H21R 108.8 . . ?
N22 C218 H21R 108.8 . . ?
H21Q C218 H21R 107.7 . . ?
N31 C301 C302 115.2(10) . . ?
N31 C301 H30A 108.5 . . ?
C302 C301 H30A 108.5 . . ?
N31 C301 H30B 108.5 . . ?
C302 C301 H30B 108.5 . . ?
H30A C301 H30B 107.5 . . ?
O31 C302 C301 108.2(11) . . ?
O31 C302 H30C 110.1 . . ?
C301 C302 H30C 110.1 . . ?
O31 C302 H30D 110.1 . . ?
C301 C302 H30D 110.1 . . ?
H30C C302 H30D 108.4 . . ?
C304 C303 O31 108.6(14) . . ?
C304 C303 H30E 110.0 . . ?
O31 C303 H30E 110.0 . . ?
C304 C303 H30F 110.0 . . ?
O31 C303 H30F 110.0 . . ?
H30E C303 H30F 108.3 . . ?
C303 C304 O32 110.8(14) . . ?
C303 C304 H30G 109.5 . . ?
O32 C304 H30G 109.5 . . ?
C303 C304 H30H 109.5 . . ?
O32 C304 H30H 109.5 . . ?
H30G C304 H30H 108.1 . . ?
O32 C305 C306 105.5(11) . . ?
O32 C305 H30I 110.6 . . ?
C306 C305 H30I 110.6 . . ?
O32 C305 H30J 110.6 . . ?
C306 C305 H30J 110.6 . . ?
H30I C305 H30J 108.8 . . ?
N32 C306 C305 114.2(11) . . ?
N32 C306 H30K 108.7 . . ?
C305 C306 H30K 108.7 . . ?
N32 C306 H30L 108.7 . . ?
C305 C306 H30L 108.7 . . ?
H30K C306 H30L 107.6 . . ?
N31 C307 C308 111.9(10) . . ?
N31 C307 H30M 109.2 . . ?
C308 C307 H30M 109.2 . . ?
N31 C307 H30N 109.2 . . ?
C308 C307 H30N 109.2 . . ?
H30M C307 H30N 107.9 . . ?
O33 C308 C307 108.0(9) . . ?
O33 C308 H30O 110.1 . . ?
C307 C308 H30O 110.1 . . ?
O33 C308 H30P 110.1 . . ?
C307 C308 H30P 110.1 . . ?
H30O C308 H30P 108.4 . . ?
O33 C309 C310 109.7(10) . . ?
O33 C309 H30Q 109.7 . . ?
C310 C309 H30Q 109.7 . . ?
O33 C309 H30R 109.7 . . ?
C310 C309 H30R 109.7 . . ?
H30Q C309 H30R 108.2 . . ?
O34 C310 C309 109.2(12) . . ?
O34 C310 H31A 109.8 . . ?
C309 C310 H31A 109.8 . . ?
O34 C310 H31B 109.8 . . ?
C309 C310 H31B 109.8 . . ?
H31A C310 H31B 108.3 . . ?
O34 C311 C312 108.8(12) . . ?
O34 C311 H31C 109.9 . . ?
C312 C311 H31C 109.9 . . ?
O34 C311 H31D 109.9 . . ?
C312 C311 H31D 109.9 . . ?
H31C C311 H31D 108.3 . . ?
N32 C312 C311 114.4(12) . . ?
N32 C312 H31E 108.7 . . ?
C311 C312 H31E 108.7 . . ?
N32 C312 H31F 108.7 . . ?
C311 C312 H31F 108.7 . . ?
H31E C312 H31F 107.6 . . ?
N31 C313 C314 114.6(10) . . ?
N31 C313 H31G 108.6 . . ?
C314 C313 H31G 108.6 . . ?
N31 C313 H31H 108.6 . . ?
C314 C313 H31H 108.6 . . ?
H31G C313 H31H 107.6 . . ?
O35 C314 C313 108.4(9) . . ?
O35 C314 H31I 110.0 . . ?
C313 C314 H31I 110.0 . . ?
O35 C314 H31J 110.0 . . ?
C313 C314 H31J 110.0 . . ?
H31I C314 H31J 108.4 . . ?
O35 C315 C316 111.6(11) . . ?
O35 C315 H31K 109.3 . . ?
C316 C315 H31K 109.3 . . ?
O35 C315 H31L 109.3 . . ?
C316 C315 H31L 109.3 . . ?
H31K C315 H31L 108.0 . . ?
O36 C316 C315 106.8(11) . . ?
O36 C316 H31M 110.4 . . ?
C315 C316 H31M 110.4 . . ?
O36 C316 H31N 110.4 . . ?
C315 C316 H31N 110.4 . . ?
H31M C316 H31N 108.6 . . ?
O36 C317 C318 110.8(12) . . ?
O36 C317 H31O 109.5 . . ?
C318 C317 H31O 109.5 . . ?
O36 C317 H31P 109.5 . . ?
C318 C317 H31P 109.5 . . ?
H31O C317 H31P 108.1 . . ?
N32 C318 C317 116.4(12) . . ?
N32 C318 H31Q 108.2 . . ?
C317 C318 H31Q 108.2 . . ?
N32 C318 H31R 108.2 . . ?
C317 C318 H31R 108.2 . . ?
H31Q C318 H31R 107.3 . . ?
N41 C401 C402 115.0(11) . . ?
N41 C401 H40A 108.5 . . ?
C402 C401 H40A 108.5 . . ?
N41 C401 H40B 108.5 . . ?
C402 C401 H40B 108.5 . . ?
H40A C401 H40B 107.5 . . ?
O41 C402 C401 108.6(10) . . ?
O41 C402 H40C 110.0 . . ?
C401 C402 H40C 110.0 . . ?
O41 C402 H40D 110.0 . . ?
C401 C402 H40D 110.0 . . ?
H40C C402 H40D 108.3 . . ?
O41 C403 C404 109.1(10) . . ?
O41 C403 H40E 109.9 . . ?
C404 C403 H40E 109.9 . . ?
O41 C403 H40F 109.9 . . ?
C404 C403 H40F 109.9 . . ?
H40E C403 H40F 108.3 . . ?
O42 C404 C403 109.8(12) . . ?
O42 C404 H40G 109.7 . . ?
C403 C404 H40G 109.7 . . ?
O42 C404 H40H 109.7 . . ?
C403 C404 H40H 109.7 . . ?
H40G C404 H40H 108.2 . . ?
O42 C405 C406 109.0(12) . . ?
O42 C405 H40I 109.9 . . ?
C406 C405 H40I 109.9 . . ?
O42 C405 H40J 109.9 . . ?
C406 C405 H40J 109.9 . . ?
H40I C405 H40J 108.3 . . ?
N42 C406 C405 114.4(11) . . ?
N42 C406 H40K 108.7 . . ?
C405 C406 H40K 108.7 . . ?
N42 C406 H40L 108.7 . . ?
C405 C406 H40L 108.7 . . ?
H40K C406 H40L 107.6 . . ?
N41 C407 C408 114.3(11) . . ?
N41 C407 H40M 108.7 . . ?
C408 C407 H40M 108.7 . . ?
N41 C407 H40N 108.7 . . ?
C408 C407 H40N 108.7 . . ?
H40M C407 H40N 107.6 . . ?
O43 C408 C407 110.9(10) . . ?
O43 C408 H40O 109.5 . . ?
C407 C408 H40O 109.5 . . ?
O43 C408 H40P 109.5 . . ?
C407 C408 H40P 109.5 . . ?
H40O C408 H40P 108.1 . . ?
O43 C409 C410 111.1(13) . . ?
O43 C409 H40Q 109.4 . . ?
C410 C409 H40Q 109.4 . . ?
O43 C409 H40R 109.4 . . ?
C410 C409 H40R 109.4 . . ?
H40Q C409 H40R 108.0 . . ?
O44 C410 C409 109.9(12) . . ?
O44 C410 H41A 109.7 . . ?
C409 C410 H41A 109.7 . . ?
O44 C410 H41B 109.7 . . ?
C409 C410 H41B 109.7 . . ?
H41A C410 H41B 108.2 . . ?
C412 C411 O44 108.7(12) . . ?
C412 C411 H41C 109.9 . . ?
O44 C411 H41C 109.9 . . ?
C412 C411 H41D 109.9 . . ?
O44 C411 H41D 109.9 . . ?
H41C C411 H41D 108.3 . . ?
C411 C412 N42 117.3(13) . . ?
C411 C412 H41E 108.0 . . ?
N42 C412 H41E 108.0 . . ?
C411 C412 H41F 108.0 . . ?
N42 C412 H41F 108.0 . . ?
H41E C412 H41F 107.2 . . ?
N41 C413 C414 113.5(11) . . ?
N41 C413 H41G 108.9 . . ?
C414 C413 H41G 108.9 . . ?
N41 C413 H41H 108.9 . . ?
C414 C413 H41H 108.9 . . ?
H41G C413 H41H 107.7 . . ?
O45 C414 C413 107.5(13) . . ?
O45 C414 H41I 110.2 . . ?
C413 C414 H41I 110.2 . . ?
O45 C414 H41J 110.2 . . ?
C413 C414 H41J 110.2 . . ?
H41I C414 H41J 108.5 . . ?
O45 C415 C416 108.8(14) . . ?
O45 C415 H41K 109.9 . . ?
C416 C415 H41K 109.9 . . ?
O45 C415 H41L 109.9 . . ?
C416 C415 H41L 109.9 . . ?
H41K C415 H41L 108.3 . . ?
C415 C416 O46 109.4(13) . . ?
C415 C416 H41M 109.8 . . ?
O46 C416 H41M 109.8 . . ?
C415 C416 H41N 109.8 . . ?
O46 C416 H41N 109.8 . . ?
H41M C416 H41N 108.2 . . ?
O46 C417 C418 112.1(13) . . ?
O46 C417 H41O 109.2 . . ?
C418 C417 H41O 109.2 . . ?
O46 C417 H41P 109.2 . . ?
C418 C417 H41P 109.2 . . ?
H41O C417 H41P 107.9 . . ?
C417 C418 N42 114.0(12) . . ?
C417 C418 H41Q 108.8 . . ?
N42 C418 H41Q 108.8 . . ?
C417 C418 H41R 108.8 . . ?
N42 C418 H41R 108.8 . . ?
H41Q C418 H41R 107.7 . . ?
N51 C501 C502 115.6(10) . . ?
N51 C501 H50A 108.4 . . ?
C502 C501 H50A 108.4 . . ?
N51 C501 H50B 108.4 . . ?
C502 C501 H50B 108.4 . . ?
H50A C501 H50B 107.4 . . ?
O51 C502 C501 110.2(10) . . ?
O51 C502 H50C 109.6 . . ?
C501 C502 H50C 109.6 . . ?
O51 C502 H50D 109.6 . . ?
C501 C502 H50D 109.6 . . ?
H50C C502 H50D 108.1 . . ?
O51 C503 C504 111.6(11) . . ?
O51 C503 H50E 109.3 . . ?
C504 C503 H50E 109.3 . . ?
O51 C503 H50F 109.3 . . ?
C504 C503 H50F 109.3 . . ?
H50E C503 H50F 108.0 . . ?
O52 C504 C503 107.2(11) . . ?
O52 C504 H50G 110.3 . . ?
C503 C504 H50G 110.3 . . ?
O52 C504 H50H 110.3 . . ?
C503 C504 H50H 110.3 . . ?
H50G C504 H50H 108.5 . . ?
O52 C505 C506 107.5(10) . . ?
O52 C505 H50I 110.2 . . ?
C506 C505 H50I 110.2 . . ?
O52 C505 H50J 110.2 . . ?
C506 C505 H50J 110.2 . . ?
H50I C505 H50J 108.5 . . ?
N52 C506 C505 114.8(10) . . ?
N52 C506 H50K 108.6 . . ?
C505 C506 H50K 108.6 . . ?
N52 C506 H50L 108.6 . . ?
C505 C506 H50L 108.6 . . ?
H50K C506 H50L 107.5 . . ?
N51 C507 C508 114.8(12) . . ?
N51 C507 H50M 108.6 . . ?
C508 C507 H50M 108.6 . . ?
N51 C507 H50N 108.6 . . ?
C508 C507 H50N 108.6 . . ?
H50M C507 H50N 107.5 . . ?
O53 C508 C507 110.1(9) . . ?
O53 C508 H50O 109.6 . . ?
C507 C508 H50O 109.6 . . ?
O53 C508 H50P 109.6 . . ?
C507 C508 H50P 109.6 . . ?
H50O C508 H50P 108.1 . . ?
O53 C509 C510 110.1(10) . . ?
O53 C509 H50Q 109.6 . . ?
C510 C509 H50Q 109.6 . . ?
O53 C509 H50R 109.6 . . ?
C510 C509 H50R 109.6 . . ?
H50Q C509 H50R 108.1 . . ?
O54 C510 C509 108.9(11) . . ?
O54 C510 H51A 109.9 . . ?
C509 C510 H51A 109.9 . . ?
O54 C510 H51B 109.9 . . ?
C509 C510 H51B 109.9 . . ?
H51A C510 H51B 108.3 . . ?
O54 C511 C512 110.0(10) . . ?
O54 C511 H51C 109.7 . . ?
C512 C511 H51C 109.7 . . ?
O54 C511 H51D 109.7 . . ?
C512 C511 H51D 109.7 . . ?
H51C C511 H51D 108.2 . . ?
N52 C512 C511 113.3(11) . . ?
N52 C512 H51E 108.9 . . ?
C511 C512 H51E 108.9 . . ?
N52 C512 H51F 108.9 . . ?
C511 C512 H51F 108.9 . . ?
H51E C512 H51F 107.7 . . ?
N51 C513 C514 114.0(10) . . ?
N51 C513 H51G 108.8 . . ?
C514 C513 H51G 108.8 . . ?
N51 C513 H51H 108.8 . . ?
C514 C513 H51H 108.8 . . ?
H51G C513 H51H 107.7 . . ?
O55 C514 C513 108.0(10) . . ?
O55 C514 H51I 110.1 . . ?
C513 C514 H51I 110.1 . . ?
O55 C514 H51J 110.1 . . ?
C513 C514 H51J 110.1 . . ?
H51I C514 H51J 108.4 . . ?
O55 C515 C516 110.4(10) . . ?
O55 C515 H51K 109.6 . . ?
C516 C515 H51K 109.6 . . ?
O55 C515 H51L 109.6 . . ?
C516 C515 H51L 109.6 . . ?
H51K C515 H51L 108.1 . . ?
C515 C516 O56 109.5(9) . . ?
C515 C516 H51M 109.8 . . ?
O56 C516 H51M 109.8 . . ?
C515 C516 H51N 109.8 . . ?
O56 C516 H51N 109.8 . . ?
H51M C516 H51N 108.2 . . ?
O56 C517 C518 107.3(9) . . ?
O56 C517 H51O 110.3 . . ?
C518 C517 H51O 110.3 . . ?
O56 C517 H51P 110.3 . . ?
C518 C517 H51P 110.3 . . ?
H51O C517 H51P 108.5 . . ?
N52 C518 C517 114.0(9) . . ?
N52 C518 H51Q 108.8 . . ?
C517 C518 H51Q 108.8 . . ?
N52 C518 H51R 108.8 . . ?
C517 C518 H51R 108.8 . . ?
H51Q C518 H51R 107.7 . . ?
C602 C601 N61 111.6(13) . . ?
C602 C601 H60A 109.3 . . ?
N61 C601 H60A 109.3 . . ?
C602 C601 H60B 109.3 . . ?
N61 C601 H60B 109.3 . . ?
H60A C601 H60B 108.0 . . ?
O61 C602 C601 106.0(19) . . ?
O61 C602 H60C 110.5 . . ?
C601 C602 H60C 110.5 . . ?
O61 C602 H60D 110.5 . . ?
C601 C602 H60D 110.5 . . ?
H60C C602 H60D 108.7 . . ?
C604 C603 O61 110.8(15) . . ?
C604 C603 H60E 109.5 . . ?
O61 C603 H60E 109.5 . . ?
C604 C603 H60F 109.5 . . ?
O61 C603 H60F 109.5 . . ?
H60E C603 H60F 108.1 . . ?
C603 C604 O62 112.6(13) . . ?
C603 C604 H60G 109.1 . . ?
O62 C604 H60G 109.1 . . ?
C603 C604 H60H 109.1 . . ?
O62 C604 H60H 109.1 . . ?
H60G C604 H60H 107.8 . . ?
O62 C605 C606 108.0(13) . . ?
O62 C605 H60I 110.1 . . ?
C606 C605 H60I 110.1 . . ?
O62 C605 H60J 110.1 . . ?
C606 C605 H60J 110.1 . . ?
H60I C605 H60J 108.4 . . ?
C605 C606 N62 118.0(13) . . ?
C605 C606 K6 86.0(9) . . ?
N62 C606 K6 54.7(7) . . ?
C605 C606 H60K 107.8 . . ?
N62 C606 H60K 107.8 . . ?
K6 C606 H60K 78.2 . . ?
C605 C606 H60L 107.8 . . ?
N62 C606 H60L 107.8 . . ?
K6 C606 H60L 162.1 . . ?
H60K C606 H60L 107.1 . . ?
N61 C607 C608 115.4(16) . . ?
N61 C607 H60M 108.4 . . ?
C608 C607 H60M 108.4 . . ?
N61 C607 H60N 108.4 . . ?
C608 C607 H60N 108.4 . . ?
H60M C607 H60N 107.5 . . ?
O63 C608 C607 120.0(17) . . ?
O63 C608 K6 53.0(8) . . ?
C607 C608 K6 91.0(11) . . ?
O63 C608 H60O 107.3 . . ?
C607 C608 H60O 107.3 . . ?
K6 C608 H60O 76.3 . . ?
O63 C608 H60P 107.3 . . ?
C607 C608 H60P 107.3 . . ?
K6 C608 H60P 158.9 . . ?
H60O C608 H60P 106.9 . . ?
O63 C609 C610 116.9(15) . . ?
O63 C609 H60Q 108.1 . . ?
C610 C609 H60Q 108.1 . . ?
O63 C609 H60R 108.1 . . ?
C610 C609 H60R 108.1 . . ?
H60Q C609 H60R 107.3 . . ?
O64 C610 C609 119.2(15) . . ?
O64 C610 H61A 107.5 . . ?
C609 C610 H61A 107.5 . . ?
O64 C610 H61B 107.5 . . ?
C609 C610 H61B 107.5 . . ?
H61A C610 H61B 107.0 . . ?
O64 C611 C612 126.0(17) . . ?
O64 C611 H61C 105.8 . . ?
C612 C611 H61C 105.8 . . ?
O64 C611 H61D 105.8 . . ?
C612 C611 H61D 105.8 . . ?
H61C C611 H61D 106.2 . . ?
C611 C612 N62 119.0(15) . . ?
C611 C612 H61E 107.6 . . ?
N62 C612 H61E 107.6 . . ?
C611 C612 H61F 107.6 . . ?
N62 C612 H61F 107.6 . . ?
H61E C612 H61F 107.0 . . ?
N61 C613 C614 110.3(12) . . ?
N61 C613 H61G 109.6 . . ?
C614 C613 H61G 109.6 . . ?
N61 C613 H61H 109.6 . . ?
C614 C613 H61H 109.6 . . ?
H61G C613 H61H 108.1 . . ?
O65 C614 C613 110.4(11) . . ?
O65 C614 H61I 109.6 . . ?
C613 C614 H61I 109.6 . . ?
O65 C614 H61J 109.6 . . ?
C613 C614 H61J 109.6 . . ?
H61I C614 H61J 108.1 . . ?
O65 C615 C616 109.6(12) . . ?
O65 C615 H61K 109.7 . . ?
C616 C615 H61K 109.7 . . ?
O65 C615 H61L 109.7 . . ?
C616 C615 H61L 109.7 . . ?
H61K C615 H61L 108.2 . . ?
O66 C616 C615 109.0(12) . . ?
O66 C616 H61M 109.9 . . ?
C615 C616 H61M 109.9 . . ?
O66 C616 H61N 109.9 . . ?
C615 C616 H61N 109.9 . . ?
H61M C616 H61N 108.3 . . ?
O66 C617 C618 109.5(13) . . ?
O66 C617 H61O 109.8 . . ?
C618 C617 H61O 109.8 . . ?
O66 C617 H61P 109.8 . . ?
C618 C617 H61P 109.8 . . ?
H61O C617 H61P 108.2 . . ?
N62 C618 C617 113.5(11) . . ?
N62 C618 H61Q 108.9 . . ?
C617 C618 H61Q 108.9 . . ?
N62 C618 H61R 108.9 . . ?
C617 C618 H61R 108.9 . . ?
H61Q C618 H61R 107.7 . . ?
N71 C701 C702 112.5(11) . . ?
N71 C701 H70A 109.1 . . ?
C702 C701 H70A 109.1 . . ?
N71 C701 H70B 109.1 . . ?
C702 C701 H70B 109.1 . . ?
H70A C701 H70B 107.8 . . ?
O71 C702 C701 109.4(11) . . ?
O71 C702 H70C 109.8 . . ?
C701 C702 H70C 109.8 . . ?
O71 C702 H70D 109.8 . . ?
C701 C702 H70D 109.8 . . ?
H70C C702 H70D 108.2 . . ?
O71 C703 C704 109.6(11) . . ?
O71 C703 H70E 109.8 . . ?
C704 C703 H70E 109.8 . . ?
O71 C703 H70F 109.8 . . ?
C704 C703 H70F 109.8 . . ?
H70E C703 H70F 108.2 . . ?
O72 C704 C703 114.7(12) . . ?
O72 C704 H70G 108.6 . . ?
C703 C704 H70G 108.6 . . ?
O72 C704 H70H 108.6 . . ?
C703 C704 H70H 108.6 . . ?
H70G C704 H70H 107.6 . . ?
O72 C705 C706 109.6(14) . . ?
O72 C705 H70I 109.8 . . ?
C706 C705 H70I 109.8 . . ?
O72 C705 H70J 109.8 . . ?
C706 C705 H70J 109.8 . . ?
H70I C705 H70J 108.2 . . ?
N72 C706 C705 114.4(13) . . ?
N72 C706 H70K 108.6 . . ?
C705 C706 H70K 108.6 . . ?
N72 C706 H70L 108.6 . . ?
C705 C706 H70L 108.6 . . ?
H70K C706 H70L 107.6 . . ?
N71 C707 C708 112.7(13) . . ?
N71 C707 H70M 109.1 . . ?
C708 C707 H70M 109.1 . . ?
N71 C707 H70N 109.1 . . ?
C708 C707 H70N 109.1 . . ?
H70M C707 H70N 107.8 . . ?
O73 C708 C707 108.5(13) . . ?
O73 C708 H70O 110.0 . . ?
C707 C708 H70O 110.0 . . ?
O73 C708 H70P 110.0 . . ?
C707 C708 H70P 110.0 . . ?
H70O C708 H70P 108.4 . . ?
C710 C709 O73 109.3(17) . . ?
C710 C709 H70Q 109.8 . . ?
O73 C709 H70Q 109.8 . . ?
C710 C709 H70R 109.8 . . ?
O73 C709 H70R 109.8 . . ?
H70Q C709 H70R 108.3 . . ?
C709 C710 O74 119(2) . . ?
C709 C710 K7 85.6(12) . . ?
O74 C710 K7 47.3(8) . . ?
C709 C710 H71A 107.5 . . ?
O74 C710 H71A 107.5 . . ?
K7 C710 H71A 89.2 . . ?
C709 C710 H71B 107.5 . . ?
O74 C710 H71B 107.5 . . ?
K7 C710 H71B 154.2 . . ?
H71A C710 H71B 107.0 . . ?
O74 C711 C712 111.3(16) . . ?
O74 C711 H71C 109.4 . . ?
C712 C711 H71C 109.4 . . ?
O74 C711 H71D 109.4 . . ?
C712 C711 H71D 109.4 . . ?
H71C C711 H71D 108.0 . . ?
C711 C712 N72 115.8(15) . . ?
C711 C712 H71E 108.3 . . ?
N72 C712 H71E 108.3 . . ?
C711 C712 H71F 108.3 . . ?
N72 C712 H71F 108.3 . . ?
H71E C712 H71F 107.4 . . ?
N71 C713 C714 112.8(13) . . ?
N71 C713 H71G 109.0 . . ?
C714 C713 H71G 109.0 . . ?
N71 C713 H71H 109.0 . . ?
C714 C713 H71H 109.0 . . ?
H71G C713 H71H 107.8 . . ?
O75 C714 C713 111.8(13) . . ?
O75 C714 H71I 109.3 . . ?
C713 C714 H71I 109.3 . . ?
O75 C714 H71J 109.3 . . ?
C713 C714 H71J 109.3 . . ?
H71I C714 H71J 107.9 . . ?
C716 C715 O75 111.0(19) . . ?
C716 C715 H71K 109.4 . . ?
O75 C715 H71K 109.4 . . ?
C716 C715 H71L 109.4 . . ?
O75 C715 H71L 109.4 . . ?
H71K C715 H71L 108.0 . . ?
C715 C716 O76 113.3(16) . . ?
C715 C716 H71M 108.9 . . ?
O76 C716 H71M 108.9 . . ?
C715 C716 H71N 108.9 . . ?
O76 C716 H71N 108.9 . . ?
H71M C716 H71N 107.7 . . ?
O76 C717 C718 108.7(14) . . ?
O76 C717 H71O 109.9 . . ?
C718 C717 H71O 109.9 . . ?
O76 C717 H71P 109.9 . . ?
C718 C717 H71P 109.9 . . ?
H71O C717 H71P 108.3 . . ?
C717 C718 N72 115.0(15) . . ?
C717 C718 H71Q 108.5 . . ?
N72 C718 H71Q 108.5 . . ?
C717 C718 H71R 108.5 . . ?
N72 C718 H71R 108.5 . . ?
H71Q C718 H71R 107.5 . . ?
N81 C801 C802 113.5(17) . . ?
N81 C801 H80A 108.9 . . ?
C802 C801 H80A 108.9 . . ?
N81 C801 H80B 108.9 . . ?
C802 C801 H80B 108.9 . . ?
H80A C801 H80B 107.7 . . ?
O81 C802 C801 112.2(17) . . ?
O81 C802 H80C 109.2 . . ?
C801 C802 H80C 109.2 . . ?
O81 C802 H80D 109.2 . . ?
C801 C802 H80D 109.2 . . ?
H80C C802 H80D 107.9 . . ?
O81 C803 C804 109.2(15) . . ?
O81 C803 H80E 109.8 . . ?
C804 C803 H80E 109.8 . . ?
O81 C803 H80F 109.8 . . ?
C804 C803 H80F 109.8 . . ?
H80E C803 H80F 108.3 . . ?
O82 C804 C803 110.2(13) . . ?
O82 C804 H80G 109.6 . . ?
C803 C804 H80G 109.6 . . ?
O82 C804 H80H 109.6 . . ?
C803 C804 H80H 109.6 . . ?
H80G C804 H80H 108.1 . . ?
O82 C805 C806 109.6(15) . . ?
O82 C805 H80I 109.8 . . ?
C806 C805 H80I 109.8 . . ?
O82 C805 H80J 109.8 . . ?
C806 C805 H80J 109.8 . . ?
H80I C805 H80J 108.2 . . ?
N82 C806 C805 110.3(15) . . ?
N82 C806 H80K 109.6 . . ?
C805 C806 H80K 109.6 . . ?
N82 C806 H80L 109.6 . . ?
C805 C806 H80L 109.6 . . ?
H80K C806 H80L 108.1 . . ?
N81 C807 C808 109.6(16) . . ?
N81 C807 H80M 109.8 . . ?
C808 C807 H80M 109.8 . . ?
N81 C807 H80N 109.8 . . ?
C808 C807 H80N 109.8 . . ?
H80M C807 H80N 108.2 . . ?
O83 C808 C807 105.9(18) . . ?
O83 C808 H80O 110.6 . . ?
C807 C808 H80O 110.6 . . ?
O83 C808 H80P 110.6 . . ?
C807 C808 H80P 110.6 . . ?
H80O C808 H80P 108.7 . . ?
O83 C809 C810 108(2) . . ?
O83 C809 H80Q 110.1 . . ?
C810 C809 H80Q 110.1 . . ?
O83 C809 H80R 110.1 . . ?
C810 C809 H80R 110.1 . . ?
H80Q C809 H80R 108.4 . . ?
O84 C810 C809 111.1(17) . . ?
O84 C810 H81A 109.4 . . ?
C809 C810 H81A 109.4 . . ?
O84 C810 H81B 109.4 . . ?
C809 C810 H81B 109.4 . . ?
H81A C810 H81B 108.0 . . ?
O84 C811 C812 116.2(17) . . ?
O84 C811 H81C 108.2 . . ?
C812 C811 H81C 108.2 . . ?
O84 C811 H81D 108.2 . . ?
C812 C811 H81D 108.2 . . ?
H81C C811 H81D 107.4 . . ?
C811 C812 N82 109.7(15) . . ?
C811 C812 H81E 109.7 . . ?
N82 C812 H81E 109.7 . . ?
C811 C812 H81F 109.7 . . ?
N82 C812 H81F 109.7 . . ?
H81E C812 H81F 108.2 . . ?
N81 C813 C814 109.0(18) . . ?
N81 C813 H81G 109.9 . . ?
C814 C813 H81G 109.9 . . ?
N81 C813 H81H 109.9 . . ?
C814 C813 H81H 109.9 . . ?
H81G C813 H81H 108.3 . . ?
O85 C814 C813 108.9(16) . . ?
O85 C814 H81I 109.9 . . ?
C813 C814 H81I 109.9 . . ?
O85 C814 H81J 109.9 . . ?
C813 C814 H81J 109.9 . . ?
H81I C814 H81J 108.3 . . ?
C816 C815 O85 113.4(15) . . ?
C816 C815 H81K 108.9 . . ?
O85 C815 H81K 108.9 . . ?
C816 C815 H81L 108.9 . . ?
O85 C815 H81L 108.9 . . ?
H81K C815 H81L 107.7 . . ?
C815 C816 O86 106.5(16) . . ?
C815 C816 H81M 110.4 . . ?
O86 C816 H81M 110.4 . . ?
C815 C816 H81N 110.4 . . ?
O86 C816 H81N 110.4 . . ?
H81M C816 H81N 108.6 . . ?
O86 C817 C818 112.6(17) . . ?
O86 C817 H81O 109.1 . . ?
C818 C817 H81O 109.1 . . ?
O86 C817 H81P 109.1 . . ?
C818 C817 H81P 109.1 . . ?
H81O C817 H81P 107.8 . . ?
C817 C818 N82 110(2) . . ?
C817 C818 H81Q 109.6 . . ?
N82 C818 H81Q 109.6 . . ?
C817 C818 H81R 109.6 . . ?
N82 C818 H81R 109.6 . . ?
H81Q C818 H81R 108.2 . . ?
C902 C901 N91 115(2) . . ?
C902 C901 H90A 108.5 . . ?
N91 C901 H90A 108.5 . . ?
C902 C901 H90B 108.5 . . ?
N91 C901 H90B 108.5 . . ?
H90A C901 H90B 107.5 . . ?
O91 C902 C901 107.7(19) . . ?
O91 C902 H90C 110.2 . . ?
C901 C902 H90C 110.2 . . ?
O91 C902 H90D 110.2 . . ?
C901 C902 H90D 110.2 . . ?
H90C C902 H90D 108.5 . . ?
C904 C903 O91 107.9(19) . . ?
C904 C903 H90E 110.1 . . ?
O91 C903 H90E 110.1 . . ?
C904 C903 H90F 110.1 . . ?
O91 C903 H90F 110.1 . . ?
H90E C903 H90F 108.4 . . ?
O92 C904 C903 116.2(17) . . ?
O92 C904 H90G 108.2 . . ?
C903 C904 H90G 108.2 . . ?
O92 C904 H90H 108.2 . . ?
C903 C904 H90H 108.2 . . ?
H90G C904 H90H 107.4 . . ?
O92 C905 C906 110.4(17) . . ?
O92 C905 H90I 109.6 . . ?
C906 C905 H90I 109.6 . . ?
O92 C905 H90J 109.6 . . ?
C906 C905 H90J 109.6 . . ?
H90I C905 H90J 108.1 . . ?
N92 C906 C905 109.5(17) . . ?
N92 C906 H90K 109.8 . . ?
C905 C906 H90K 109.8 . . ?
N92 C906 H90L 109.8 . . ?
C905 C906 H90L 109.8 . . ?
H90K C906 H90L 108.2 . . ?
N91 C907 C908 114.4(14) . . ?
N91 C907 H90M 108.7 . . ?
C908 C907 H90M 108.7 . . ?
N91 C907 H90N 108.7 . . ?
C908 C907 H90N 108.7 . . ?
H90M C907 H90N 107.6 . . ?
O93 C908 C907 112.1(17) . . ?
O93 C908 H90O 109.2 . . ?
C907 C908 H90O 109.2 . . ?
O93 C908 H90P 109.2 . . ?
C907 C908 H90P 109.2 . . ?
H90O C908 H90P 107.9 . . ?
O93 C909 C910 106.4(12) . . ?
O93 C909 H90Q 110.4 . . ?
C910 C909 H90Q 110.4 . . ?
O93 C909 H90R 110.4 . . ?
C910 C909 H90R 110.4 . . ?
H90Q C909 H90R 108.6 . . ?
O94 C910 C909 110.4(15) . . ?
O94 C910 H91A 109.6 . . ?
C909 C910 H91A 109.6 . . ?
O94 C910 H91B 109.6 . . ?
C909 C910 H91B 109.6 . . ?
H91A C910 H91B 108.1 . . ?
O94 C911 C912 109.1(19) . . ?
O94 C911 H91C 109.9 . . ?
C912 C911 H91C 109.9 . . ?
O94 C911 H91D 109.9 . . ?
C912 C911 H91D 109.9 . . ?
H91C C911 H91D 108.3 . . ?
N92 C912 C911 112.0(17) . . ?
N92 C912 H91E 109.2 . . ?
C911 C912 H91E 109.2 . . ?
N92 C912 H91F 109.2 . . ?
C911 C912 H91F 109.2 . . ?
H91E C912 H91F 107.9 . . ?
N91 C913 C914 100.4(16) . . ?
N91 C913 H91G 111.7 . . ?
C914 C913 H91G 111.7 . . ?
N91 C913 H91H 111.7 . . ?
C914 C913 H91H 111.7 . . ?
H91G C913 H91H 109.5 . . ?
O95 C914 C913 109.2(17) . . ?
O95 C914 H91I 109.9 . . ?
C913 C914 H91I 109.8 . . ?
O95 C914 H91J 109.9 . . ?
C913 C914 H91J 109.8 . . ?
H91I C914 H91J 108.3 . . ?
O95 C915 C916 118(2) . . ?
O95 C915 K9 53.5(11) . . ?
C916 C915 K9 85.5(12) . . ?
O95 C915 H91K 107.7 . . ?
C916 C915 H91K 107.7 . . ?
K9 C915 H91K 80.4 . . ?
O95 C915 H91L 107.7 . . ?
C916 C915 H91L 107.7 . . ?
K9 C915 H91L 161.2 . . ?
H91K C915 H91L 107.1 . . ?
C915 C916 O96 104.7(16) . . ?
C915 C916 H91M 110.8 . . ?
O96 C916 H91M 110.8 . . ?
C915 C916 H91N 110.8 . . ?
O96 C916 H91N 110.8 . . ?
H91M C916 H91N 108.9 . . ?
O96 C917 C918 116(2) . . ?
O96 C917 H91O 108.3 . . ?
C918 C917 H91O 108.3 . . ?
O96 C917 H91P 108.3 . . ?
C918 C917 H91P 108.3 . . ?
H91O C917 H91P 107.4 . . ?
C917 C918 N92 103.5(18) . . ?
C917 C918 H91Q 111.1 . . ?
N92 C918 H91Q 111.1 . . ?
C917 C918 H91R 111.1 . . ?
N92 C918 H91R 111.1 . . ?
H91Q C918 H91R 109.0 . . ?
C101 N11 C107 110.6(11) . . ?
C101 N11 C113 108.4(11) . . ?
C107 N11 C113 110.4(11) . . ?
C101 N11 K1 108.2(8) . . ?
C107 N11 K1 110.0(8) . . ?
C113 N11 K1 109.2(8) . . ?
C106 N12 C112 111.3(11) . . ?
C106 N12 C118 110.5(11) . . ?
C112 N12 C118 110.4(11) . . ?
C106 N12 K1 109.7(7) . . ?
C112 N12 K1 108.3(7) . . ?
C118 N12 K1 106.6(7) . . ?
C201 N21 C207 111.1(9) . . ?
C201 N21 C213 109.2(11) . . ?
C207 N21 C213 110.2(10) . . ?
C201 N21 K2 110.6(7) . . ?
C207 N21 K2 107.8(7) . . ?
C213 N21 K2 107.8(7) . . ?
C218 N22 C206 110.8(10) . . ?
C218 N22 C212 113.7(10) . . ?
C206 N22 C212 109.6(12) . . ?
C218 N22 K2 110.6(8) . . ?
C206 N22 K2 105.1(7) . . ?
C212 N22 K2 106.6(7) . . ?
C313 N31 C301 111.4(10) . . ?
C313 N31 C307 110.5(10) . . ?
C301 N31 C307 110.4(10) . . ?
C313 N31 K3 111.7(7) . . ?
C301 N31 K3 105.1(6) . . ?
C307 N31 K3 107.5(7) . . ?
C306 N32 C318 109.4(12) . . ?
C306 N32 C312 110.4(11) . . ?
C318 N32 C312 109.3(12) . . ?
C306 N32 K3 114.6(8) . . ?
C318 N32 K3 105.9(7) . . ?
C312 N32 K3 107.0(7) . . ?
C407 N41 C401 112.4(10) . . ?
C407 N41 C413 108.8(11) . . ?
C401 N41 C413 107.5(9) . . ?
C407 N41 K4 107.9(7) . . ?
C401 N41 K4 108.2(8) . . ?
C413 N41 K4 112.2(7) . . ?
C406 N42 C418 112.2(11) . . ?
C406 N42 C412 110.1(11) . . ?
C418 N42 C412 108.5(11) . . ?
C406 N42 K4 109.9(7) . . ?
C418 N42 K4 107.1(9) . . ?
C412 N42 K4 108.9(7) . . ?
C507 N51 C501 107.9(9) . . ?
C507 N51 C513 110.7(10) . . ?
C501 N51 C513 108.9(9) . . ?
C507 N51 K5 111.3(7) . . ?
C501 N51 K5 110.1(7) . . ?
C513 N51 K5 107.9(6) . . ?
C518 N52 C506 109.6(9) . . ?
C518 N52 C512 111.4(9) . . ?
C506 N52 C512 110.1(10) . . ?
C518 N52 K5 109.2(7) . . ?
C506 N52 K5 108.8(7) . . ?
C512 N52 K5 107.7(6) . . ?
C607 N61 C613 109.6(12) . . ?
C607 N61 C601 110.8(14) . . ?
C613 N61 C601 106.5(11) . . ?
C607 N61 K6 108.8(9) . . ?
C613 N61 K6 111.5(8) . . ?
C601 N61 K6 109.7(9) . . ?
C612 N62 C618 108.5(12) . . ?
C612 N62 C606 113.4(14) . . ?
C618 N62 C606 111.3(11) . . ?
C612 N62 K6 112.5(9) . . ?
C618 N62 K6 110.1(9) . . ?
C606 N62 K6 101.0(8) . . ?
C707 N71 C713 109.6(12) . . ?
C707 N71 C701 109.8(11) . . ?
C713 N71 C701 109.3(10) . . ?
C707 N71 K7 112.5(8) . . ?
C713 N71 K7 110.6(9) . . ?
C701 N71 K7 104.8(8) . . ?
C706 N72 C712 111.3(15) . . ?
C706 N72 C718 110.6(14) . . ?
C712 N72 C718 109.1(14) . . ?
C706 N72 K7 111.7(9) . . ?
C712 N72 K7 106.2(11) . . ?
C718 N72 K7 107.7(9) . . ?
C801 N81 C807 110.3(17) . . ?
C801 N81 C813 110.0(18) . . ?
C807 N81 C813 107.3(16) . . ?
C801 N81 K8 109.5(11) . . ?
C807 N81 K8 110.3(12) . . ?
C813 N81 K8 109.4(11) . . ?
C806 N82 C812 110.4(15) . . ?
C806 N82 C818 106.4(15) . . ?
C812 N82 C818 110(2) . . ?
C806 N82 K8 110.9(10) . . ?
C812 N82 K8 109.8(11) . . ?
C818 N82 K8 109.2(12) . . ?
C913 N91 C907 116.4(16) . . ?
C913 N91 C901 99.3(17) . . ?
C907 N91 C901 110(2) . . ?
C913 N91 K9 110.6(12) . . ?
C907 N91 K9 113.5(11) . . ?
C901 N91 K9 105.3(11) . . ?
C906 N92 C912 108.0(19) . . ?
C906 N92 C918 108.3(18) . . ?
C912 N92 C918 111.5(19) . . ?
C906 N92 K9 108.3(12) . . ?
C912 N92 K9 109.1(12) . . ?
C918 N92 K9 111.5(11) . . ?
C102 O11 C103 112.1(10) . . ?
C102 O11 K1 119.6(7) . . ?
C103 O11 K1 113.3(7) . . ?
C105 O12 C104 111.9(9) . . ?
C105 O12 K1 117.3(7) . . ?
C104 O12 K1 115.3(7) . . ?
C109 O13 C108 109.3(9) . . ?
C109 O13 K1 117.8(7) . . ?
C108 O13 K1 117.5(7) . . ?
C110 O14 C111 107.2(10) . . ?
C110 O14 K1 114.8(7) . . ?
C111 O14 K1 120.0(8) . . ?
C114 O15 C115 115.0(13) . . ?
C114 O15 K1 116.2(9) . . ?
C115 O15 K1 108.1(9) . . ?
C117 O16 C116 117.6(14) . . ?
C117 O16 K1 117.2(7) . . ?
C116 O16 K1 112.4(10) . . ?
C203 O21 C202 112.7(9) . . ?
C203 O21 K2 96.1(6) . . ?
C202 O21 K2 117.8(6) . . ?
C204 O22 C205 111.6(9) . . ?
C204 O22 K2 120.4(7) . . ?
C205 O22 K2 127.0(6) . . ?
C209 O23 C208 112.6(9) . . ?
C209 O23 K2 114.1(6) . . ?
C208 O23 K2 116.8(7) . . ?
C210 O24 C211 111.0(10) . . ?
C210 O24 K2 116.5(6) . . ?
C211 O24 K2 115.4(6) . . ?
C214 O25 C215 117.1(13) . . ?
C214 O25 K2 124.9(8) . . ?
C215 O25 K2 114.7(11) . . ?
C216 O26 C217 111.2(15) . . ?
C216 O26 K2 93.6(10) . . ?
C217 O26 K2 115.5(9) . . ?
C303 O31 C302 106.4(11) . . ?
C303 O31 K3 117.2(8) . . ?
C302 O31 K3 118.3(7) . . ?
C305 O32 C304 108.3(11) . . ?
C305 O32 K3 117.6(9) . . ?
C304 O32 K3 112.8(8) . . ?
C308 O33 C309 111.3(8) . . ?
C308 O33 K3 116.1(6) . . ?
C309 O33 K3 116.5(6) . . ?
C311 O34 C310 111.0(11) . . ?
C311 O34 K3 118.2(7) . . ?
C310 O34 K3 111.5(7) . . ?
C314 O35 C315 112.1(9) . . ?
C314 O35 K3 120.5(7) . . ?
C315 O35 K3 114.5(7) . . ?
C317 O36 C316 109.7(11) . . ?
C317 O36 K3 115.8(9) . . ?
C316 O36 K3 118.4(7) . . ?
C403 O41 C402 109.1(9) . . ?
C403 O41 K4 114.1(7) . . ?
C402 O41 K4 117.4(7) . . ?
C404 O42 C405 112.8(11) . . ?
C404 O42 K4 110.5(8) . . ?
C405 O42 K4 119.2(7) . . ?
C409 O43 C408 110.0(10) . . ?
C409 O43 K4 115.1(8) . . ?
C408 O43 K4 118.6(6) . . ?
C410 O44 C411 111.4(10) . . ?
C410 O44 K4 115.9(8) . . ?
C411 O44 K4 117.7(7) . . ?
C415 O45 C414 110.3(12) . . ?
C415 O45 K4 116.7(8) . . ?
C414 O45 K4 120.3(7) . . ?
C417 O46 C416 112.2(12) . . ?
C417 O46 K4 115.1(9) . . ?
C416 O46 K4 111.5(8) . . ?
C503 O51 C502 112.8(9) . . ?
C503 O51 K5 114.8(6) . . ?
C502 O51 K5 115.3(7) . . ?
C504 O52 C505 108.6(9) . . ?
C504 O52 K5 116.9(7) . . ?
C505 O52 K5 120.9(7) . . ?
C509 O53 C508 111.6(9) . . ?
C509 O53 K5 114.9(7) . . ?
C508 O53 K5 115.8(7) . . ?
C510 O54 C511 111.0(9) . . ?
C510 O54 K5 114.2(7) . . ?
C511 O54 K5 117.8(6) . . ?
C514 O55 C515 110.4(9) . . ?
C514 O55 K5 116.5(6) . . ?
C515 O55 K5 111.1(6) . . ?
C517 O56 C516 111.2(8) . . ?
C517 O56 K5 117.1(6) . . ?
C516 O56 K5 115.5(6) . . ?
C603 O61 C602 102.9(16) . . ?
C603 O61 K6 108.6(10) . . ?
C602 O61 K6 113.6(10) . . ?
C605 O62 C604 113.8(12) . . ?
C605 O62 K6 123.3(8) . . ?
C604 O62 K6 122.8(9) . . ?
C609 O63 C608 120.8(14) . . ?
C609 O63 K6 117.0(10) . . ?
C608 O63 K6 103.7(10) . . ?
C611 O64 C610 125.9(14) . . ?
C611 O64 K6 112.1(9) . . ?
C610 O64 K6 111.3(9) . . ?
C614 O65 C615 111.6(11) . . ?
C614 O65 K6 110.3(7) . . ?
C615 O65 K6 112.7(8) . . ?
C616 O66 C617 113.3(11) . . ?
C616 O66 K6 118.2(8) . . ?
C617 O66 K6 120.6(8) . . ?
C703 O71 C702 111.0(10) . . ?
C703 O71 K7 119.4(7) . . ?
C702 O71 K7 118.6(7) . . ?
C704 O72 C705 113.2(12) . . ?
C704 O72 K7 110.8(7) . . ?
C705 O72 K7 116.2(8) . . ?
C708 O73 C709 109.9(14) . . ?
C708 O73 K7 117.0(9) . . ?
C709 O73 K7 111.9(11) . . ?
C711 O74 C710 113.8(16) . . ?
C711 O74 K7 119.6(11) . . ?
C710 O74 K7 110.4(10) . . ?
C714 O75 C715 109.5(15) . . ?
C714 O75 K7 120.3(9) . . ?
C715 O75 K7 115.1(10) . . ?
C717 O76 C716 109.6(14) . . ?
C717 O76 K7 115.7(9) . . ?
C716 O76 K7 111.6(10) . . ?
C803 O81 C802 113.2(14) . . ?
C803 O81 K8 115.9(10) . . ?
C802 O81 K8 115.4(11) . . ?
C804 O82 C805 111.6(14) . . ?
C804 O82 K8 114.1(9) . . ?
C805 O82 K8 113.8(10) . . ?
C809 O83 C808 106.4(19) . . ?
C809 O83 K8 117.4(12) . . ?
C808 O83 K8 115.2(11) . . ?
C811 O84 C810 116.3(16) . . ?
C811 O84 K8 118.6(11) . . ?
C810 O84 K8 114.0(10) . . ?
C814 O85 C815 114.5(16) . . ?
C814 O85 K8 112.8(11) . . ?
C815 O85 K8 113.5(11) . . ?
C817 O86 C816 110.0(15) . . ?
C817 O86 K8 116.3(12) . . ?
C816 O86 K8 114.4(11) . . ?
C902 O91 C903 112.7(19) . . ?
C902 O91 K9 115.2(16) . . ?
C903 O91 K9 113.3(11) . . ?
C904 O92 C905 119.7(18) . . ?
C904 O92 K9 114.8(12) . . ?
C905 O92 K9 110.6(13) . . ?
C908 O93 C909 113.8(13) . . ?
C908 O93 K9 117.3(11) . . ?
C909 O93 K9 113.3(11) . . ?
C911 O94 C910 114.6(15) . . ?
C911 O94 K9 123.4(12) . . ?
C910 O94 K9 116.5(9) . . ?
C915 O95 C914 124.8(19) . . ?
C915 O95 K9 105.9(13) . . ?
C914 O95 K9 103.7(10) . . ?
C917 O96 C916 122.8(19) . . ?
C917 O96 K9 106.6(14) . . ?
C916 O96 K9 110.1(10) . . ?
C1R N1R K6 147.1(13) . . ?
C1R N1R H1R1 100.0 . . ?
K6 N1R H1R1 100.0 . . ?
C1R N1R H1R2 100.0 . . ?
K6 N1R H1R2 100.0 . . ?
H1R1 N1R H1R2 104.2 . . ?
N1R C1R C2R 120.3(15) . . ?
N1R C1R H1R3 107.2 . . ?
C2R C1R H1R3 107.2 . . ?
N1R C1R H1R4 107.2 . . ?
C2R C1R H1R4 107.2 . . ?
H1R3 C1R H1R4 106.9 . . ?
N2R C2R C1R 116.3(15) . . ?
N2R C2R H2R4 108.2 . . ?
C1R C2R H2R4 108.2 . . ?
N2R C2R H2R5 108.2 . . ?
C1R C2R H2R5 108.2 . . ?
H2R4 C2R H2R5 107.4 . . ?
C2R N2R H2R1 109.5 . . ?
C2R N2R H2R2 109.5 . . ?
H2R1 N2R H2R2 109.5 . . ?
C2R N2R H2R3 109.5 . . ?
H2R1 N2R H2R3 109.5 . . ?
H2R2 N2R H2R3 109.5 . . ?
C1S N1S H1S1 109.5 . . ?
C1S N1S H1S2 109.5 . . ?
H1S1 N1S H1S2 109.5 . . ?
C1S N1S H1S3 109.5 . . ?
H1S1 N1S H1S3 109.5 . . ?
H1S2 N1S H1S3 109.5 . . ?
N1S C1S C2S 107.0(18) . . ?
N1S C1S H1S4 110.3 . . ?
C2S C1S H1S4 110.3 . . ?
N1S C1S H1S5 110.3 . . ?
C2S C1S H1S5 110.3 . . ?
H1S4 C1S H1S5 108.6 . . ?
N2S C2S C1S 103(2) . . ?
N2S C2S H2S4 111.1 . . ?
C1S C2S H2S4 111.1 . . ?
N2S C2S H2S5 111.1 . . ?
C1S C2S H2S5 111.1 . . ?
H2S4 C2S H2S5 109.1 . . ?
C2S N2S H2S1 109.5 . . ?
C2S N2S H2S2 109.5 . . ?
H2S1 N2S H2S2 109.5 . . ?
C2S N2S H2S3 109.5 . . ?
H2S1 N2S H2S3 109.5 . . ?
H2S2 N2S H2S3 109.5 . . ?
C1T N1T H1T1 109.5 . . ?
C1T N1T H1T2 109.5 . . ?
H1T1 N1T H1T2 109.5 . . ?
C1T N1T H1T3 109.5 . . ?
H1T1 N1T H1T3 109.5 . . ?
H1T2 N1T H1T3 109.5 . . ?
N1T C1T C2T 114.8(13) . . ?
N1T C1T H1T4 108.6 . . ?
C2T C1T H1T4 108.6 . . ?
N1T C1T H1T5 108.6 . . ?
C2T C1T H1T5 108.6 . . ?
H1T4 C1T H1T5 107.5 . . ?
N2T C2T C1T 115.8(14) . . ?
N2T C2T H2T4 108.3 . . ?
C1T C2T H2T4 108.3 . . ?
N2T C2T H2T5 108.3 . . ?
C1T C2T H2T5 108.3 . . ?
H2T4 C2T H2T5 107.4 . . ?
C2T N2T H2T1 109.5 . . ?
C2T N2T H2T2 109.5 . . ?
H2T1 N2T H2T2 109.5 . . ?
C2T N2T H2T3 109.5 . . ?
H2T1 N2T H2T3 109.5 . . ?
H2T2 N2T H2T3 109.5 . . ?

loop_
_geom_bond_atom_site_label_1
_geom_bond_atom_site_label_2
_geom_bond_distance
_geom_bond_site_symmetry_2
_geom_bond_publ_flag
K1 O16 2.712(10) . ?
K1 O13 2.785(9) . ?
K1 O12 2.787(8) . ?
K1 O11 2.794(8) . ?
K1 O14 2.816(9) . ?
K1 O15 2.833(10) . ?
K1 N12 2.957(10) . ?
K1 N11 2.976(11) . ?
K1 C116 3.51(2) . ?
K2 O25 2.668(12) . ?
K2 O22 2.691(8) . ?
K2 O24 2.735(8) . ?
K2 O23 2.753(7) . ?
K2 O21 2.896(8) . ?
K2 O26 2.936(9) . ?
K2 N21 2.939(10) . ?
K2 N22 2.997(10) . ?
K2 C216 3.252(17) . ?
K2 C203 3.365(11) . ?
K3 O31 2.735(8) . ?
K3 O33 2.782(8) . ?
K3 O36 2.794(9) . ?
K3 O34 2.845(8) . ?
K3 O35 2.888(9) . ?
K3 O32 2.890(10) . ?
K3 N32 2.923(10) . ?
K3 N31 2.986(9) . ?
K4 O41 2.790(8) . ?
K4 O43 2.793(8) . ?
K4 O42 2.813(9) . ?
K4 O44 2.830(8) . ?
K4 O46 2.842(9) . ?
K4 O45 2.869(9) . ?
K4 N42 2.972(10) . ?
K4 N41 3.004(10) . ?
K5 O56 2.819(7) . ?
K5 O53 2.833(8) . ?
K5 O52 2.837(9) . ?
K5 O54 2.850(8) . ?
K5 O55 2.853(8) . ?
K5 O51 2.854(7) . ?
K5 N51 2.968(10) . ?
K5 N52 3.026(9) . ?
K6 O62 2.746(10) . ?
K6 O66 2.757(9) . ?
K6 O63 2.778(10) . ?
K6 O65 2.840(9) . ?
K6 O64 2.876(10) . ?
K6 O61 2.910(10) . ?
K6 N62 2.928(12) . ?
K6 N61 2.991(12) . ?
K6 N1R 3.105(15) . ?
K6 C608 3.381(19) . ?
K6 C606 3.523(16) . ?
K7 O71 2.705(8) . ?
K7 O74 2.755(11) . ?
K7 O75 2.768(10) . ?
K7 O76 2.845(12) . ?
K7 O72 2.874(9) . ?
K7 O73 2.889(12) . ?
K7 N71 2.931(12) . ?
K7 N72 2.986(13) . ?
K7 C710 3.512(19) . ?
K8 O83 2.796(11) . ?
K8 O85 2.801(11) . ?
K8 O86 2.821(12) . ?
K8 O84 2.840(12) . ?
K8 O81 2.858(12) . ?
K8 O82 2.892(10) . ?
K8 N82 2.978(13) . ?
K8 N81 2.985(15) . ?
K9 O92 2.770(15) . ?
K9 O94 2.795(11) . ?
K9 O91 2.832(14) . ?
K9 O93 2.857(12) . ?
K9 O95 2.907(14) . ?
K9 O96 2.918(14) . ?
K9 N91 2.988(16) . ?
K9 N92 2.991(16) . ?
K9 C915 3.48(2) . ?
Pb1 Pb4 3.0203(7) . ?
Pb1 Pb5 3.0361(8) . ?
Pb1 Pb3 3.1041(7) . ?
Pb1 Pb2 3.1122(7) . ?
Pb2 Pb9 3.0907(7) . ?
Pb2 Pb6 3.1086(6) . ?
Pb2 Pb3 3.3126(7) . ?
Pb2 Pb5 3.3757(7) . ?
Pb3 Pb7 3.0846(7) . ?
Pb3 Pb6 3.1034(7) . ?
Pb3 Pb4 3.3250(7) . ?
Pb4 Pb8 3.0527(8) . ?
Pb4 Pb7 3.1189(6) . ?
Pb4 Pb5 3.3911(8) . ?
Pb5 Pb9 3.0529(7) . ?
Pb5 Pb8 3.0722(6) . ?
Pb6 Cd1 3.1128(10) . ?
Pb6 Pb7 3.1849(6) . ?
Pb6 Pb9 3.2222(7) . ?
Pb7 Cd1 3.0735(11) . ?
Pb7 Pb8 3.2591(7) . ?
Pb8 Cd1 3.0115(9) . ?
Pb8 Pb9 3.2769(6) . ?
Pb9 Cd1 2.9959(9) . ?
Cd1 Cd11 2.6974(13) . ?
Cd11 Pb18 3.0248(9) . ?
Cd11 Pb17 3.0384(9) . ?
Cd11 Pb19 3.0506(11) . ?
Cd11 Pb16 3.0834(10) . ?
Pb11 Pb14 3.0587(8) . ?
Pb11 Pb13 3.0663(7) . ?
Pb11 Pb12 3.0700(7) . ?
Pb11 Pb15 3.0802(7) . ?
Pb12 Pb19 3.0817(8) . ?
Pb12 Pb16 3.1344(7) . ?
Pb12 Pb15 3.3175(7) . ?
Pb12 Pb13 3.3481(8) . ?
Pb13 Pb17 3.0561(7) . ?
Pb13 Pb16 3.0954(6) . ?
Pb13 Pb14 3.3756(7) . ?
Pb14 Pb18 3.0496(6) . ?
Pb14 Pb17 3.1022(6) . ?
Pb14 Pb15 3.3570(7) . ?
Pb15 Pb18 3.0783(8) . ?
Pb15 Pb19 3.0943(6) . ?
Pb16 Pb19 3.2009(6) . ?
Pb16 Pb17 3.2168(7) . ?
Pb17 Pb18 3.2637(6) . ?
Pb18 Pb19 3.2348(7) . ?
Pb21 Pb25 3.0374(8) . ?
Pb21 Pb24 3.0609(7) . ?
Pb21 Pb22 3.0648(7) . ?
Pb21 Pb23 3.0790(7) . ?
Pb22 Pb26 3.0885(6) . ?
Pb22 Pb29 3.0989(7) . ?
Pb22 Pb23 3.3814(8) . ?
Pb22 Pb25 3.3978(7) . ?
Pb23 Pb26 3.0820(7) . ?
Pb23 Pb27 3.0899(7) . ?
Pb23 Pb24 3.3431(7) . ?
Pb24 Pb28 3.0723(7) . ?
Pb24 Pb27 3.0995(6) . ?
Pb24 Pb25 3.4262(7) . ?
Pb25 Pb29 3.0686(6) . ?
Pb25 Pb28 3.0737(6) . ?
Pb26 Cd21 3.1017(11) . ?
Pb26 Pb27 3.1928(7) . ?
Pb26 Pb29 3.2434(7) . ?
Pb27 Cd21 3.0720(11) . ?
Pb27 Pb28 3.2105(7) . ?
Pb28 Cd21 3.0429(9) . ?
Pb28 Pb29 3.2179(6) . ?
Pb29 Cd21 3.0465(9) . ?
Cd21 Cd21 2.7147(17) 3_565 ?
C101 N11 1.467(16) . ?
C101 C102 1.504(17) . ?
C101 H10A 0.9900 . ?
C101 H10B 0.9900 . ?
C102 O11 1.434(14) . ?
C102 H10C 0.9900 . ?
C102 H10D 0.9900 . ?
C103 O11 1.443(15) . ?
C103 C104 1.482(17) . ?
C103 H10E 0.9900 . ?
C103 H10F 0.9900 . ?
C104 O12 1.409(13) . ?
C104 H10G 0.9900 . ?
C104 H10H 0.9900 . ?
C105 O12 1.397(14) . ?
C105 C106 1.504(18) . ?
C105 H10I 0.9900 . ?
C105 H10J 0.9900 . ?
C106 N12 1.451(15) . ?
C106 H10K 0.9900 . ?
C106 H10L 0.9900 . ?
C107 N11 1.476(16) . ?
C107 C108 1.493(17) . ?
C107 H10M 0.9900 . ?
C107 H10N 0.9900 . ?
C108 O13 1.422(13) . ?
C108 H10O 0.9900 . ?
C108 H10P 0.9900 . ?
C109 O13 1.420(14) . ?
C109 C110 1.550(17) . ?
C109 H10Q 0.9900 . ?
C109 H10R 0.9900 . ?
C110 O14 1.390(15) . ?
C110 H11A 0.9900 . ?
C110 H11B 0.9900 . ?
C111 O14 1.457(13) . ?
C111 C112 1.542(18) . ?
C111 H11C 0.9900 . ?
C111 H11D 0.9900 . ?
C112 N12 1.470(16) . ?
C112 H11E 0.9900 . ?
C112 H11F 0.9900 . ?
C113 N11 1.507(17) . ?
C113 C114 1.56(2) . ?
C113 H11G 0.9900 . ?
C113 H11H 0.9900 . ?
C114 O15 1.342(16) . ?
C114 H11I 0.9900 . ?
C114 H11J 0.9900 . ?
C115 C116 1.29(3) . ?
C115 O15 1.457(18) . ?
C115 H11K 0.9900 . ?
C115 H11L 0.9900 . ?
C116 O16 1.43(2) . ?
C116 H11M 0.9900 . ?
C116 H11N 0.9900 . ?
C117 O16 1.389(14) . ?
C117 C118 1.482(18) . ?
C117 H11O 0.9900 . ?
C117 H11P 0.9900 . ?
C118 N12 1.488(15) . ?
C118 H11Q 0.9900 . ?
C118 H11R 0.9900 . ?
C201 N21 1.479(15) . ?
C201 C202 1.546(17) . ?
C201 H20A 0.9900 . ?
C201 H20B 0.9900 . ?
C202 O21 1.444(13) . ?
C202 H20C 0.9900 . ?
C202 H20D 0.9900 . ?
C203 O21 1.434(12) . ?
C203 C204 1.514(17) . ?
C203 H20E 0.9900 . ?
C203 H20F 0.9900 . ?
C204 O22 1.403(13) . ?
C204 H20G 0.9900 . ?
C204 H20H 0.9900 . ?
C205 O22 1.433(14) . ?
C205 C206 1.500(17) . ?
C205 H20I 0.9900 . ?
C205 H20J 0.9900 . ?
C206 N22 1.481(16) . ?
C206 H20K 0.9900 . ?
C206 H20L 0.9900 . ?
C207 N21 1.485(15) . ?
C207 C208 1.499(16) . ?
C207 H20M 0.9900 . ?
C207 H20N 0.9900 . ?
C208 O23 1.421(13) . ?
C208 H20O 0.9900 . ?
C208 H20P 0.9900 . ?
C209 O23 1.398(13) . ?
C209 C210 1.495(16) . ?
C209 H20Q 0.9900 . ?
C209 H20R 0.9900 . ?
C210 O24 1.393(12) . ?
C210 H21A 0.9900 . ?
C210 H21B 0.9900 . ?
C211 O24 1.440(14) . ?
C211 C212 1.454(16) . ?
C211 H21C 0.9900 . ?
C211 H21D 0.9900 . ?
C212 N22 1.492(15) . ?
C212 H21E 0.9900 . ?
C212 H21F 0.9900 . ?
C213 N21 1.491(15) . ?
C213 C214 1.498(18) . ?
C213 H21G 0.9900 . ?
C213 H21H 0.9900 . ?
C214 O25 1.397(16) . ?
C214 H21I 0.9900 . ?
C214 H21J 0.9900 . ?
C215 O25 1.484(16) . ?
C215 C216 1.56(2) . ?
C215 H21K 0.9900 . ?
C215 H21L 0.9900 . ?
C216 O26 1.226(18) . ?
C216 H21M 0.9900 . ?
C216 H21N 0.9900 . ?
C217 C218 1.41(2) . ?
C217 O26 1.491(18) . ?
C217 H21O 0.9900 . ?
C217 H21P 0.9900 . ?
C218 N22 1.468(15) . ?
C218 H21Q 0.9900 . ?
C218 H21R 0.9900 . ?
C301 N31 1.457(13) . ?
C301 C302 1.505(17) . ?
C301 H30A 0.9900 . ?
C301 H30B 0.9900 . ?
C302 O31 1.471(14) . ?
C302 H30C 0.9900 . ?
C302 H30D 0.9900 . ?
C303 C304 1.43(2) . ?
C303 O31 1.436(17) . ?
C303 H30E 0.9900 . ?
C303 H30F 0.9900 . ?
C304 O32 1.439(15) . ?
C304 H30G 0.9900 . ?
C304 H30H 0.9900 . ?
C305 O32 1.437(16) . ?
C305 C306 1.500(18) . ?
C305 H30I 0.9900 . ?
C305 H30J 0.9900 . ?
C306 N32 1.441(17) . ?
C306 H30K 0.9900 . ?
C306 H30L 0.9900 . ?
C307 N31 1.498(14) . ?
C307 C308 1.513(15) . ?
C307 H30M 0.9900 . ?
C307 H30N 0.9900 . ?
C308 O33 1.439(14) . ?
C308 H30O 0.9900 . ?
C308 H30P 0.9900 . ?
C309 O33 1.453(13) . ?
C309 C310 1.467(18) . ?
C309 H30Q 0.9900 . ?
C309 H30R 0.9900 . ?
C310 O34 1.435(15) . ?
C310 H31A 0.9900 . ?
C310 H31B 0.9900 . ?
C311 O34 1.397(14) . ?
C311 C312 1.516(19) . ?
C311 H31C 0.9900 . ?
C311 H31D 0.9900 . ?
C312 N32 1.470(14) . ?
C312 H31E 0.9900 . ?
C312 H31F 0.9900 . ?
C313 N31 1.452(15) . ?
C313 C314 1.518(16) . ?
C313 H31G 0.9900 . ?
C313 H31H 0.9900 . ?
C314 O35 1.413(13) . ?
C314 H31I 0.9900 . ?
C314 H31J 0.9900 . ?
C315 O35 1.432(14) . ?
C315 C316 1.479(17) . ?
C315 H31K 0.9900 . ?
C315 H31L 0.9900 . ?
C316 O36 1.432(16) . ?
C316 H31M 0.9900 . ?
C316 H31N 0.9900 . ?
C317 O36 1.405(14) . ?
C317 C318 1.53(2) . ?
C317 H31O 0.9900 . ?
C317 H31P 0.9900 . ?
C318 N32 1.466(18) . ?
C318 H31Q 0.9900 . ?
C318 H31R 0.9900 . ?
C401 N41 1.479(16) . ?
C401 C402 1.498(18) . ?
C401 H40A 0.9900 . ?
C401 H40B 0.9900 . ?
C402 O41 1.434(14) . ?
C402 H40C 0.9900 . ?
C402 H40D 0.9900 . ?
C403 O41 1.404(15) . ?
C403 C404 1.491(18) . ?
C403 H40E 0.9900 . ?
C403 H40F 0.9900 . ?
C404 O42 1.432(15) . ?
C404 H40G 0.9900 . ?
C404 H40H 0.9900 . ?
C405 O42 1.460(14) . ?
C405 C406 1.469(18) . ?
C405 H40I 0.9900 . ?
C405 H40J 0.9900 . ?
C406 N42 1.457(16) . ?
C406 H40K 0.9900 . ?
C406 H40L 0.9900 . ?
C407 N41 1.443(14) . ?
C407 C408 1.528(16) . ?
C407 H40M 0.9900 . ?
C407 H40N 0.9900 . ?
C408 O43 1.429(13) . ?
C408 H40O 0.9900 . ?
C408 H40P 0.9900 . ?
C409 O43 1.381(15) . ?
C409 C410 1.478(19) . ?
C409 H40Q 0.9900 . ?
C409 H40R 0.9900 . ?
C410 O44 1.413(15) . ?
C410 H41A 0.9900 . ?
C410 H41B 0.9900 . ?
C411 C412 1.440(19) . ?
C411 O44 1.464(15) . ?
C411 H41C 0.9900 . ?
C411 H41D 0.9900 . ?
C412 N42 1.491(15) . ?
C412 H41E 0.9900 . ?
C412 H41F 0.9900 . ?
C413 N41 1.490(15) . ?
C413 C414 1.525(18) . ?
C413 H41G 0.9900 . ?
C413 H41H 0.9900 . ?
C414 O45 1.445(16) . ?
C414 H41I 0.9900 . ?
C414 H41J 0.9900 . ?
C415 O45 1.429(16) . ?
C415 C416 1.46(2) . ?
C415 H41K 0.9900 . ?
C415 H41L 0.9900 . ?
C416 O46 1.461(16) . ?
C416 H41M 0.9900 . ?
C416 H41N 0.9900 . ?
C417 O46 1.433(17) . ?
C417 C418 1.46(2) . ?
C417 H41O 0.9900 . ?
C417 H41P 0.9900 . ?
C418 N42 1.468(18) . ?
C418 H41Q 0.9900 . ?
C418 H41R 0.9900 . ?
C501 N51 1.464(13) . ?
C501 C502 1.506(17) . ?
C501 H50A 0.9900 . ?
C501 H50B 0.9900 . ?
C502 O51 1.454(15) . ?
C502 H50C 0.9900 . ?
C502 H50D 0.9900 . ?
C503 O51 1.405(14) . ?
C503 C504 1.486(17) . ?
C503 H50E 0.9900 . ?
C503 H50F 0.9900 . ?
C504 O52 1.437(13) . ?
C504 H50G 0.9900 . ?
C504 H50H 0.9900 . ?
C505 O52 1.437(13) . ?
C505 C506 1.516(15) . ?
C505 H50I 0.9900 . ?
C505 H50J 0.9900 . ?
C506 N52 1.481(14) . ?
C506 H50K 0.9900 . ?
C506 H50L 0.9900 . ?
C507 N51 1.438(15) . ?
C507 C508 1.521(17) . ?
C507 H50M 0.9900 . ?
C507 H50N 0.9900 . ?
C508 O53 1.430(13) . ?
C508 H50O 0.9900 . ?
C508 H50P 0.9900 . ?
C509 O53 1.426(14) . ?
C509 C510 1.485(17) . ?
C509 H50Q 0.9900 . ?
C509 H50R 0.9900 . ?
C510 O54 1.399(14) . ?
C510 H51A 0.9900 . ?
C510 H51B 0.9900 . ?
C511 O54 1.428(13) . ?
C511 C512 1.517(17) . ?
C511 H51C 0.9900 . ?
C511 H51D 0.9900 . ?
C512 N52 1.488(14) . ?
C512 H51E 0.9900 . ?
C512 H51F 0.9900 . ?
C513 N51 1.469(14) . ?
C513 C514 1.536(15) . ?
C513 H51G 0.9900 . ?
C513 H51H 0.9900 . ?
C514 O55 1.421(14) . ?
C514 H51I 0.9900 . ?
C514 H51J 0.9900 . ?
C515 O55 1.431(12) . ?
C515 C516 1.441(16) . ?
C515 H51K 0.9900 . ?
C515 H51L 0.9900 . ?
C516 O56 1.461(13) . ?
C516 H51M 0.9900 . ?
C516 H51N 0.9900 . ?
C517 O56 1.447(14) . ?
C517 C518 1.482(15) . ?
C517 H51O 0.9900 . ?
C517 H51P 0.9900 . ?
C518 N52 1.467(13) . ?
C518 H51Q 0.9900 . ?
C518 H51R 0.9900 . ?
C601 C602 1.45(2) . ?
C601 N61 1.596(19) . ?
C601 H60A 0.9900 . ?
C601 H60B 0.9900 . ?
C602 O61 1.43(2) . ?
C602 H60C 0.9900 . ?
C602 H60D 0.9900 . ?
C603 C604 1.38(2) . ?
C603 O61 1.39(2) . ?
C603 H60E 0.9900 . ?
C603 H60F 0.9900 . ?
C604 O62 1.425(14) . ?
C604 H60G 0.9900 . ?
C604 H60H 0.9900 . ?
C605 O62 1.423(17) . ?
C605 C606 1.47(2) . ?
C605 H60I 0.9900 . ?
C605 H60J 0.9900 . ?
C606 N62 1.481(18) . ?
C606 H60K 0.9900 . ?
C606 H60L 0.9900 . ?
C607 N61 1.434(18) . ?
C607 C608 1.47(2) . ?
C607 H60M 0.9900 . ?
C607 H60N 0.9900 . ?
C608 O63 1.38(2) . ?
C608 H60O 0.9900 . ?
C608 H60P 0.9900 . ?
C609 O63 1.328(16) . ?
C609 C610 1.41(2) . ?
C609 H60Q 0.9900 . ?
C609 H60R 0.9900 . ?
C610 O64 1.346(18) . ?
C610 H61A 0.9900 . ?
C610 H61B 0.9900 . ?
C611 O64 1.315(19) . ?
C611 C612 1.37(2) . ?
C611 H61C 0.9900 . ?
C611 H61D 0.9900 . ?
C612 N62 1.457(17) . ?
C612 H61E 0.9900 . ?
C612 H61F 0.9900 . ?
C613 N61 1.450(16) . ?
C613 C614 1.524(18) . ?
C613 H61G 0.9900 . ?
C613 H61H 0.9900 . ?
C614 O65 1.384(15) . ?
C614 H61I 0.9900 . ?
C614 H61J 0.9900 . ?
C615 O65 1.404(14) . ?
C615 C616 1.500(19) . ?
C615 H61K 0.9900 . ?
C615 H61L 0.9900 . ?
C616 O66 1.421(16) . ?
C616 H61M 0.9900 . ?
C616 H61N 0.9900 . ?
C617 O66 1.422(17) . ?
C617 C618 1.491(19) . ?
C617 H61O 0.9900 . ?
C617 H61P 0.9900 . ?
C618 N62 1.462(17) . ?
C618 H61Q 0.9900 . ?
C618 H61R 0.9900 . ?
C701 N71 1.479(15) . ?
C701 C702 1.520(16) . ?
C701 H70A 0.9900 . ?
C701 H70B 0.9900 . ?
C702 O71 1.442(14) . ?
C702 H70C 0.9900 . ?
C702 H70D 0.9900 . ?
C703 O71 1.401(13) . ?
C703 C704 1.432(17) . ?
C703 H70E 0.9900 . ?
C703 H70F 0.9900 . ?
C704 O72 1.402(15) . ?
C704 H70G 0.9900 . ?
C704 H70H 0.9900 . ?
C705 O72 1.403(16) . ?
C705 C706 1.53(2) . ?
C705 H70I 0.9900 . ?
C705 H70J 0.9900 . ?
C706 N72 1.423(19) . ?
C706 H70K 0.9900 . ?
C706 H70L 0.9900 . ?
C707 N71 1.419(17) . ?
C707 C708 1.55(2) . ?
C707 H70M 0.9900 . ?
C707 H70N 0.9900 . ?
C708 O73 1.352(17) . ?
C708 H70O 0.9900 . ?
C708 H70P 0.9900 . ?
C709 C710 1.36(2) . ?
C709 O73 1.424(17) . ?
C709 H70Q 0.9900 . ?
C709 H70R 0.9900 . ?
C710 O74 1.42(2) . ?
C710 H71A 0.9900 . ?
C710 H71B 0.9900 . ?
C711 O74 1.41(2) . ?
C711 C712 1.44(2) . ?
C711 H71C 0.9900 . ?
C711 H71D 0.9900 . ?
C712 N72 1.47(2) . ?
C712 H71E 0.9900 . ?
C712 H71F 0.9900 . ?
C713 N71 1.457(16) . ?
C713 C714 1.49(2) . ?
C713 H71G 0.9900 . ?
C713 H71H 0.9900 . ?
C714 O75 1.390(17) . ?
C714 H71I 0.9900 . ?
C714 H71J 0.9900 . ?
C715 C716 1.34(2) . ?
C715 O75 1.44(2) . ?
C715 H71K 0.9900 . ?
C715 H71L 0.9900 . ?
C716 O76 1.471(18) . ?
C716 H71M 0.9900 . ?
C716 H71N 0.9900 . ?
C717 O76 1.404(18) . ?
C717 C718 1.45(2) . ?
C717 H71O 0.9900 . ?
C717 H71P 0.9900 . ?
C718 N72 1.534(18) . ?
C718 H71Q 0.9900 . ?
C718 H71R 0.9900 . ?
C801 N81 1.43(2) . ?
C801 C802 1.55(2) . ?
C801 H80A 0.9900 . ?
C801 H80B 0.9900 . ?
C802 O81 1.382(19) . ?
C802 H80C 0.9900 . ?
C802 H80D 0.9900 . ?
C803 O81 1.378(17) . ?
C803 C804 1.48(2) . ?
C803 H80E 0.9900 . ?
C803 H80F 0.9900 . ?
C804 O82 1.365(18) . ?
C804 H80G 0.9900 . ?
C804 H80H 0.9900 . ?
C805 O82 1.424(17) . ?
C805 C806 1.51(2) . ?
C805 H80I 0.9900 . ?
C805 H80J 0.9900 . ?
C806 N82 1.456(18) . ?
C806 H80K 0.9900 . ?
C806 H80L 0.9900 . ?
C807 N81 1.47(2) . ?
C807 C808 1.55(3) . ?
C807 H80M 0.9900 . ?
C807 H80N 0.9900 . ?
C808 O83 1.49(2) . ?
C808 H80O 0.9900 . ?
C808 H80P 0.9900 . ?
C809 O83 1.39(3) . ?
C809 C810 1.51(3) . ?
C809 H80Q 0.9900 . ?
C809 H80R 0.9900 . ?
C810 O84 1.412(18) . ?
C810 H81A 0.9900 . ?
C810 H81B 0.9900 . ?
C811 O84 1.31(2) . ?
C811 C812 1.47(2) . ?
C811 H81C 0.9900 . ?
C811 H81D 0.9900 . ?
C812 N82 1.53(2) . ?
C812 H81E 0.9900 . ?
C812 H81F 0.9900 . ?
C813 N81 1.50(2) . ?
C813 C814 1.51(3) . ?
C813 H81G 0.9900 . ?
C813 H81H 0.9900 . ?
C814 O85 1.45(2) . ?
C814 H81I 0.9900 . ?
C814 H81J 0.9900 . ?
C815 C816 1.44(2) . ?
C815 O85 1.455(19) . ?
C815 H81K 0.9900 . ?
C815 H81L 0.9900 . ?
C816 O86 1.46(2) . ?
C816 H81M 0.9900 . ?
C816 H81N 0.9900 . ?
C817 O86 1.41(2) . ?
C817 C818 1.49(3) . ?
C817 H81O 0.9900 . ?
C817 H81P 0.9900 . ?
C818 N82 1.54(2) . ?
C818 H81Q 0.9900 . ?
C818 H81R 0.9900 . ?
C901 C902 1.45(3) . ?
C901 N91 1.63(3) . ?
C901 H90A 0.9900 . ?
C901 H90B 0.9900 . ?
C902 O91 1.34(2) . ?
C902 H90C 0.9900 . ?
C902 H90D 0.9900 . ?
C903 C904 1.41(2) . ?
C903 O91 1.50(2) . ?
C903 H90E 0.9900 . ?
C903 H90F 0.9900 . ?
C904 O92 1.361(18) . ?
C904 H90G 0.9900 . ?
C904 H90H 0.9900 . ?
C905 O92 1.45(2) . ?
C905 C906 1.555(16) . ?
C905 H90I 0.9900 . ?
C905 H90J 0.9900 . ?
C906 N92 1.39(2) . ?
C906 H90K 0.9900 . ?
C906 H90L 0.9900 . ?
C907 N91 1.44(2) . ?
C907 C908 1.47(2) . ?
C907 H90M 0.9900 . ?
C907 H90N 0.9900 . ?
C908 O93 1.34(2) . ?
C908 H90O 0.9900 . ?
C908 H90P 0.9900 . ?
C909 O93 1.422(17) . ?
C909 C910 1.52(2) . ?
C909 H90Q 0.9900 . ?
C909 H90R 0.9900 . ?
C910 O94 1.374(18) . ?
C910 H91A 0.9900 . ?
C910 H91B 0.9900 . ?
C911 O94 1.37(2) . ?
C911 C912 1.56(3) . ?
C911 H91C 0.9900 . ?
C911 H91D 0.9900 . ?
C912 N92 1.48(2) . ?
C912 H91E 0.9900 . ?
C912 H91F 0.9900 . ?
C913 N91 1.397(14) . ?
C913 C914 1.516(16) . ?
C913 H91G 0.9900 . ?
C913 H91H 0.9900 . ?
C914 O95 1.45(2) . ?
C914 H91I 0.9900 . ?
C914 H91J 0.9900 . ?
C915 O95 1.271(18) . ?
C915 C916 1.40(2) . ?
C915 H91K 0.9900 . ?
C915 H91L 0.9900 . ?
C916 O96 1.404(18) . ?
C916 H91M 0.9900 . ?
C916 H91N 0.9900 . ?
C917 O96 1.34(2) . ?
C917 C918 1.45(3) . ?
C917 H91O 0.9900 . ?
C917 H91P 0.9900 . ?
C918 N92 1.52(2) . ?
C918 H91Q 0.9900 . ?
C918 H91R 0.9900 . ?
N1R C1R 1.383(17) . ?
N1R H1R1 0.9200 . ?
N1R H1R2 0.9200 . ?
C1R C2R 1.43(2) . ?
C1R H1R3 0.9900 . ?
C1R H1R4 0.9900 . ?
C2R N2R 1.424(16) . ?
C2R H2R4 0.9900 . ?
C2R H2R5 0.9900 . ?
N2R H2R1 0.9100 . ?
N2R H2R2 0.9100 . ?
N2R H2R3 0.9100 . ?
N1S C1S 1.37(2) . ?
N1S H1S1 0.9100 . ?
N1S H1S2 0.9100 . ?
N1S H1S3 0.9100 . ?
C1S C2S 1.63(3) . ?
C1S H1S4 0.9900 . ?
C1S H1S5 0.9900 . ?
C2S N2S 1.51(2) . ?
C2S H2S4 0.9900 . ?
C2S H2S5 0.9900 . ?
N2S H2S1 0.9100 . ?
N2S H2S2 0.9100 . ?
N2S H2S3 0.9100 . ?
N1T C1T 1.488(19) . ?
N1T H1T1 0.9100 . ?
N1T H1T2 0.9100 . ?
N1T H1T3 0.9100 . ?
C1T C2T 1.49(2) . ?
C1T H1T4 0.9900 . ?
C1T H1T5 0.9900 . ?
C2T N2T 1.386(17) . ?
C2T H2T4 0.9900 . ?
C2T H2T5 0.9900 . ?
N2T H2T1 0.9100 . ?
N2T H2T2 0.9100 . ?
N2T H2T3 0.9100 . ?
